data_1547532
loop_
_publ_author_name
'Chang, Xiao-Yong'
'Xu, Guang-Tao'
'Cao, Bei'
'Wang, Juan-Yu'
'Huang, Jie-Sheng'
'Che, Chi-Ming'

_publ_section_title
;
 Assembly of strongly phosphorescent hetero-bimetallic and -trimetallic
 [2]catenane structures based on a coinage metal alkynyl system
;
_journal_name_full 'Chem. Sci.'
_journal_paper_doi 10.1039/C7SC03529B
_journal_year 2017
_chemical_formula_moiety 'C256 H336 Ag4 Au8 Cu4, 12(C6 H5 Cl)'
_chemical_formula_sum 'C328 H396 Ag4 Au8 Cl12 Cu4'
_chemical_formula_weight 7025.20
_chemical_name_systematic 4
_space_group_crystal_system triclinic
_space_group_IT_number 2
_space_group_name_Hall '-P 1'
_space_group_name_H-M_alt 'P -1'
_symmetry_space_group_name_Hall '-P 1'
_symmetry_space_group_name_H-M 'P -1'
_atom_sites_solution_hydrogens geom
_atom_sites_solution_primary direct
_audit_creation_date 2016-08-04
_audit_creation_method
;
Olex2 1.2-alpha
(compiled 2016.02.24 svn.r3266 for OlexSys, GUI svn.r5155)
;
_audit_update_record
;
2016-08-18 deposited with the CCDC.
2017-09-18 downloaded from the CCDC.
;
_cell_angle_alpha 88.6930(10)
_cell_angle_beta 83.3350(10)
_cell_angle_gamma 77.7460(10)
_cell_formula_units_Z 2
_cell_length_a 20.2863(14)
_cell_length_b 25.3095(17)
_cell_length_c 30.667(2)
_cell_measurement_reflns_used 9960
_cell_measurement_temperature 100
_cell_measurement_theta_max 67.519
_cell_measurement_theta_min 2.904
_cell_volume 15282.8(18)
_computing_cell_refinement 'SAINT v8.34A (Bruker, 2013)'
_computing_data_reduction 'SAINT v8.34A (Bruker, 2013)'
_computing_molecular_graphics 'Olex2 (Dolomanov et al., 2009)'
_computing_publication_material 'Olex2 (Dolomanov et al., 2009)'
_computing_structure_refinement 'XL (Sheldrick, 2008)'
_computing_structure_solution 'XT (Sheldrick, 2015)'
_diffrn_ambient_temperature 100
_diffrn_measured_fraction_theta_full 0.978
_diffrn_measured_fraction_theta_max 0.978
_diffrn_measurement_device_type 'Bruker APEX-II CCD'
_diffrn_measurement_method '\f and \w scans'
_diffrn_radiation_type CuK\a
_diffrn_radiation_wavelength 1.54178
_diffrn_reflns_av_R_equivalents 0.1122
_diffrn_reflns_av_unetI/netI 0.0781
_diffrn_reflns_Laue_measured_fraction_full 0.978
_diffrn_reflns_Laue_measured_fraction_max 0.978
_diffrn_reflns_limit_h_max 24
_diffrn_reflns_limit_h_min -24
_diffrn_reflns_limit_k_max 30
_diffrn_reflns_limit_k_min -30
_diffrn_reflns_limit_l_max 36
_diffrn_reflns_limit_l_min -36
_diffrn_reflns_number 281877
_diffrn_reflns_point_group_measured_fraction_full 0.978
_diffrn_reflns_point_group_measured_fraction_max 0.978
_diffrn_reflns_theta_full 66.876
_diffrn_reflns_theta_max 66.876
_diffrn_reflns_theta_min 1.450
_diffrn_standards_number 0
_exptl_absorpt_coefficient_mu 10.659
_exptl_absorpt_correction_T_max 0.3195
_exptl_absorpt_correction_T_min 0.1237
_exptl_absorpt_correction_type multi-scan
_exptl_absorpt_process_details
'SADABS-2012/1 (Bruker,2012) was used for absorption correction. wR2(int) was 0.1544 before and 0.1105 after correction. The Ratio of minimum to maximum transmission is 0.3872. The \l/2 correction factor is 0.0015.'
_exptl_crystal_colour yellow
_exptl_crystal_colour_primary yellow
_exptl_crystal_density_diffrn 1.527
_exptl_crystal_description block
_exptl_crystal_F_000 7008
_exptl_crystal_preparation ', Luminescent'
_exptl_crystal_recrystallization_method 'Re-crystallisation from solvent: chlorobenzene'
_exptl_crystal_size_max 0.3
_exptl_crystal_size_mid 0.22
_exptl_crystal_size_min 0.16
_refine_diff_density_max 3.201
_refine_diff_density_min -5.735
_refine_diff_density_rms 0.242
_refine_ls_extinction_method none
_refine_ls_goodness_of_fit_ref 1.016
_refine_ls_hydrogen_treatment constr
_refine_ls_matrix_type full
_refine_ls_number_parameters 3342
_refine_ls_number_reflns 53189
_refine_ls_number_restraints 577
_refine_ls_restrained_S_all 1.020
_refine_ls_R_factor_all 0.1018
_refine_ls_R_factor_gt 0.0896
_refine_ls_shift/su_max 0.006
_refine_ls_shift/su_mean 0.000
_refine_ls_structure_factor_coef Fsqd
_refine_ls_weighting_details 'w=1/[\s^2^(Fo^2^)+(0.1538P)^2^+172.1107P] where P=(Fo^2^+2Fc^2^)/3'
_refine_ls_weighting_scheme calc
_refine_ls_wR_factor_gt 0.2441
_refine_ls_wR_factor_ref 0.2564
_reflns_Friedel_coverage 0.000
_reflns_number_gt 43450
_reflns_number_total 53189
_reflns_threshold_expression 'I > 2\s(I)'
_cod_data_source_file c7sc03529b2.cif
_cod_data_source_block cxy465_0m
_cod_original_cell_volume 15282.7(18)
_cod_database_code 1547532
_shelx_space_group_comment
;
The symmetry employed for this shelxl refinement is uniquely defined
by the following loop, which should always be used as a source of
symmetry information in preference to the above space-group names.
They are only intended as comments.
;
_olex2_refinement_description
;
1. Fixed Uiso
 At 1.2 times of:
  All C(H) groups, All C(H,H) groups
 At 1.5 times of:
  All C(H,H,H) groups
2. Restrained distances
 C365-C367 = C365-C366 = C365-C368 = C189-C190 = C189-C191 = C189-C192
 1.53 with sigma of 0.02
 C348-C347 = C350-C347 = C349-C347 = C252-C249 = C251-C249 = C250-C249
 1.53 with sigma of 0.02
 C62-C61 = C355-C354 = C63-C61 = C356-C354 = C357-C354 = C64-C61
 1.53 with sigma of 0.02
 Cl0A-C323 = Cl0B-C329
 1.74 with sigma of 0.02
 C299-C300
 1.39 with sigma of 0.02
 C372-C369 = C30-C29 = C370-C369 = C31-C29 = C371-C369 = C32-C29
 1.53 with sigma of 0.02
 H34A-C348
 1.54 with sigma of 0.02
 Cl2A-C335 = Cl2B-C341
 1.74 with sigma of 0.02
 C353-C10A = C106-C105 = C351-C10A = C107-C105 = C108-C105 = C352-C10A
 1.53 with sigma of 0.02
 C366-C368 = C191-C190
 2.52 with sigma of 0.04
 C190-C192 = C368-C367
 2.52 with sigma of 0.04
 C192-C191 = C367-C366
 2.52 with sigma of 0.04
 Cl2B-C342
 2.7 with sigma of 0.04
 Cl2B-C346
 2.7 with sigma of 0.04
 C350-C349 = C251-C252
 2.52 with sigma of 0.04
 C348-C350 = C251-C250
 2.52 with sigma of 0.04
 C348-C349 = C252-C250
 2.52 with sigma of 0.04
 C355-C357 = C62-C64
 2.52 with sigma of 0.04
 C357-C356 = C64-C63
 2.52 with sigma of 0.04
 C356-C355 = C63-C62
 2.52 with sigma of 0.04
 Cl0A-C328 = Cl0B-C334
 2.7 with sigma of 0.04
 Cl0A-C324 = Cl0B-C330
 2.7 with sigma of 0.04
 C30-C32 = C372-C371
 2.52 with sigma of 0.04
 C372-C370 = C30-C31
 2.52 with sigma of 0.04
 C31-C32 = C370-C371
 2.52 with sigma of 0.04
 C359-C360 = C255-C254
 2.52 with sigma of 0.04
 C359-C361 = C254-C256
 2.52 with sigma of 0.04
 C361-C360 = C256-C255
 2.52 with sigma of 0.04
 Cl2A-C340
 2.7 with sigma of 0.04
 Cl2A-C336
 2.7 with sigma of 0.04
 C312-Cl1A
 2.7 with sigma of 0.04
 H52-H59A
 2.4 with sigma of 0.04
 H21F-H35O
 2 with sigma of 0.04
 H35M-H21F
 2 with sigma of 0.04
 H21D-H35O
 2 with sigma of 0.04
 H21D-H35M
 3.2 with sigma of 0.04
3. Restrained planarity
 Cl2B, C341, C342, C343, C344, C345, C346
 with sigma of 0.1
 Cl0A, C323, C328, C327, C326, C325, C324
 with sigma of 0.1
 Cl0B, C329, C334, C333, C332, C331, C330
 with sigma of 0.1
 Cl2A, C335, C340, C339, C338, C337, C336
 with sigma of 0.1
4. Uiso/Uaniso restraints and constraints
Cl2B \\sim C341 \\sim C342 \\sim C343 \\sim C344 \\sim C345 \\sim C346: within
2A with sigma of 0.01 and sigma for terminal atoms of 0.02
C249 \\sim C250 \\sim C251 \\sim C252: within 2A with sigma of 0.01 and sigma
for terminal atoms of 0.02
Cl6 \\sim C299 \\sim C300 \\sim C301 \\sim C302 \\sim C303 \\sim C304: within
2A with sigma of 0.01 and sigma for terminal atoms of 0.02
Cl7 \\sim C308 \\sim C309 \\sim C310 \\sim C305 \\sim C306 \\sim C307: within
2A with sigma of 0.01 and sigma for terminal atoms of 0.02
Cl3 \\sim C319 \\sim C320 \\sim C321 \\sim C322 \\sim C317 \\sim C318: within
2A with sigma of 0.01 and sigma for terminal atoms of 0.02
Cl9 \\sim C287 \\sim C288 \\sim C289 \\sim C290 \\sim C291 \\sim C292: within
2A with sigma of 0.01 and sigma for terminal atoms of 0.02
Cl10 \\sim C293 \\sim C294 \\sim C295 \\sim C296 \\sim C297 \\sim C298: within
2A with sigma of 0.01 and sigma for terminal atoms of 0.02
Cl8 \\sim C258 \\sim C257 \\sim C262 \\sim C261 \\sim C260 \\sim C259: within
2A with sigma of 0.01 and sigma for terminal atoms of 0.02
Cl4 \\sim C269 \\sim C270 \\sim C271 \\sim C272 \\sim C273 \\sim C274: within
2A with sigma of 0.01 and sigma for terminal atoms of 0.02
Cl5 \\sim C281 \\sim C282 \\sim C283 \\sim C284 \\sim C285 \\sim C286: within
2A with sigma of 0.01 and sigma for terminal atoms of 0.02
Cl0A \\sim C323 \\sim C328 \\sim C327 \\sim C326 \\sim C325 \\sim C324: within
2A with sigma of 0.01 and sigma for terminal atoms of 0.02
C365 \\sim C366 \\sim C367 \\sim C368: within 2A with sigma of 0.01 and sigma
for terminal atoms of 0.02
Cl1A \\sim C313 \\sim C312 \\sim C311 \\sim C316 \\sim C315 \\sim C314: within
2A with sigma of 0.01 and sigma for terminal atoms of 0.02
C105 \\sim C106 \\sim C107 \\sim C108: within 2A with sigma of 0.01 and sigma
for terminal atoms of 0.02
Uanis(Cu1A) = Uanis(Cu1)
Uanis(Cu4) = Uanis(Cu4A)
Uanis(Cu3) = Uanis(Cu3A)
Uanis(C108) = Uanis(C352)
Uanis(C107) = Uanis(C351)
Uanis(C250) = Uanis(C349)
Uanis(C80) = Uanis(C364)
Uanis(C79) = Uanis(C363)
Uanis(C78) = Uanis(C362)
Uanis(C30) = Uanis(C372)
Uanis(C32) = Uanis(C371)
Uanis(C189) = Uanis(C365)
Uanis(C191) = Uanis(C366)
Uanis(C190) = Uanis(C367)
Uanis(C192) = Uanis(C368)
Uanis(C335) = Uanis(C341)
Uanis(C340) = Uanis(C342)
Uanis(C339) = Uanis(C343)
Uanis(C338) = Uanis(C344)
Uanis(C337) = Uanis(C345)
Uanis(C336) = Uanis(C346)
Uanis(Cu2) = Uanis(Cu2A)
Uanis(C252) = Uanis(C348)
Uanis(C251) = Uanis(C350)
Uanis(C249) = Uanis(C347)
Uanis(C61) = Uanis(C354)
Uanis(C64) = Uanis(C355)
Uanis(C63) = Uanis(C356)
Uanis(C62) = Uanis(C357)
Uanis(Cl0A) = Uanis(Cl0B)
Uanis(C323) = Uanis(C329)
Uanis(C328) = Uanis(C334)
Uanis(C327) = Uanis(C333)
Uanis(C326) = Uanis(C332)
Uanis(C325) = Uanis(C331)
Uanis(C324) = Uanis(C330)
Uanis(C31) = Uanis(C370)
Uanis(C29) = Uanis(C369)
Uanis(C253) = Uanis(C358)
Uanis(C255) = Uanis(C359)
Uanis(C256) = Uanis(C360)
Uanis(C254) = Uanis(C361)
Uanis(Cl2A) = Uanis(Cl2B)
Uanis(C106) = Uanis(C353)
Uanis(C105) = Uanis(C10A)
5. Others
 Sof(Cu1)=1-FVAR(1)
 Sof(Cu1A)=FVAR(1)
 Sof(Cu4A)=1-FVAR(2)
 Sof(Cu4)=FVAR(2)
 Sof(Cu3A)=1-FVAR(3)
 Sof(Cu3)=FVAR(3)
 Sof(C351)=Sof(H35D)=Sof(H35E)=Sof(H35F)=Sof(C352)=Sof(H35G)=Sof(H35H)=
 Sof(H35I)=Sof(C353)=Sof(H35J)=Sof(H35K)=Sof(H35L)=Sof(C10A)=1-FVAR(4)
 Sof(C105)=Sof(C106)=Sof(H10D)=Sof(H10E)=Sof(H10F)=Sof(C107)=Sof(H10G)=
 Sof(H10H)=Sof(H10I)=Sof(C108)=Sof(H10J)=Sof(H10K)=Sof(H10L)=FVAR(4)
 Sof(C347)=Sof(C348)=Sof(H34A)=Sof(H34B)=Sof(H34C)=Sof(C349)=Sof(H34D)=
 Sof(H34E)=Sof(H34F)=Sof(C350)=Sof(H35A)=Sof(H35B)=Sof(H35C)=1-FVAR(5)
 Sof(C249)=Sof(C250)=Sof(H25A)=Sof(H25B)=Sof(H25C)=Sof(C251)=Sof(H25D)=
 Sof(H25E)=Sof(H25F)=Sof(C252)=Sof(H25G)=Sof(H25H)=Sof(H25I)=FVAR(5)
 Sof(C362)=Sof(H36G)=Sof(H36H)=Sof(H36I)=Sof(C363)=Sof(H36J)=Sof(H36K)=
 Sof(H36L)=Sof(C364)=Sof(H36M)=Sof(H36N)=Sof(H36O)=1-FVAR(6)
 Sof(C78)=Sof(H78A)=Sof(H78B)=Sof(H78C)=Sof(C79)=Sof(H79A)=Sof(H79B)=Sof(H79C)=
 Sof(C80)=Sof(H80A)=Sof(H80B)=Sof(H80C)=FVAR(6)
 Sof(C369)=Sof(C370)=Sof(H37A)=Sof(H37B)=Sof(H37C)=Sof(C371)=Sof(H37D)=
 Sof(H37E)=Sof(H37F)=Sof(C372)=Sof(H37G)=Sof(H37H)=Sof(H37I)=1-FVAR(7)
 Sof(C29)=Sof(C30)=Sof(H30A)=Sof(H30B)=Sof(H30C)=Sof(C31)=Sof(H31A)=Sof(H31B)=
 Sof(H31C)=Sof(C32)=Sof(H32A)=Sof(H32B)=Sof(H32C)=FVAR(7)
 Sof(C365)=Sof(C366)=Sof(H36P)=Sof(H36Q)=Sof(H36R)=Sof(C367)=Sof(H36S)=
 Sof(H36T)=Sof(H36U)=Sof(C368)=Sof(H36V)=Sof(H36W)=Sof(H36X)=1-FVAR(8)
 Sof(C189)=Sof(C190)=Sof(H19A)=Sof(H19B)=Sof(H19C)=Sof(C191)=Sof(H19D)=
 Sof(H19E)=Sof(H19F)=Sof(C192)=Sof(H19G)=Sof(H19H)=Sof(H19I)=FVAR(8)
 Sof(Cl2B)=Sof(C341)=Sof(C342)=Sof(H342)=Sof(C343)=Sof(H343)=Sof(C344)=
 Sof(H344)=Sof(C345)=Sof(H345)=Sof(C346)=Sof(H346)=1-FVAR(9)
 Sof(Cl2A)=Sof(C335)=Sof(C340)=Sof(H340)=Sof(C339)=Sof(H339)=Sof(C338)=
 Sof(H338)=Sof(C337)=Sof(H337)=Sof(C336)=Sof(H336)=FVAR(9)
 Sof(Cu2A)=1-FVAR(10)
 Sof(Cu2)=FVAR(10)
 Sof(C354)=Sof(C355)=Sof(H35M)=Sof(H35N)=Sof(H35O)=Sof(C356)=Sof(H35P)=
 Sof(H35Q)=Sof(H35R)=Sof(C357)=Sof(H35S)=Sof(H35T)=Sof(H35U)=1-FVAR(11)
 Sof(C61)=Sof(C62)=Sof(H62A)=Sof(H62B)=Sof(H62C)=Sof(C63)=Sof(H63A)=Sof(H63B)=
 Sof(H63C)=Sof(C64)=Sof(H64A)=Sof(H64B)=Sof(H64C)=FVAR(11)
 Sof(Cl0B)=Sof(C329)=Sof(C334)=Sof(H334)=Sof(C333)=Sof(H333)=Sof(C332)=
 Sof(H332)=Sof(C331)=Sof(H331)=Sof(C330)=Sof(H330)=1-FVAR(12)
 Sof(Cl0A)=Sof(C323)=Sof(C328)=Sof(H328)=Sof(C327)=Sof(H327)=Sof(C326)=
 Sof(H326)=Sof(C325)=Sof(H325)=Sof(C324)=Sof(H324)=FVAR(12)
 Sof(C358)=Sof(C359)=Sof(H35V)=Sof(H35W)=Sof(H35X)=Sof(C360)=Sof(H36A)=
 Sof(H36B)=Sof(H36C)=Sof(C361)=Sof(H36D)=Sof(H36E)=Sof(H36F)=1-FVAR(13)
 Sof(C253)=Sof(C254)=Sof(H25J)=Sof(H25K)=Sof(H25L)=Sof(C255)=Sof(H25M)=
 Sof(H25N)=Sof(H25O)=Sof(C256)=Sof(H25P)=Sof(H25Q)=Sof(H25R)=FVAR(13)
 Fixed Sof: Cl1A(0.5) C313(0.5) H313(0.5) C312(0.5) H312(0.5) C311(0.5)
 C316(0.5) H316(0.5) C315(0.5) H315(0.5) C314(0.5) H314(0.5) Cl10(0.5)
 C293(0.5) C294(0.5) H294(0.5) C295(0.5) H295(0.5) C296(0.5) H296(0.5)
 C297(0.5) H297(0.5) C298(0.5) H298(0.5)
6.a Secondary CH2 refined with riding coordinates:
 C317(H31D,H31E)
6.b Aromatic/amide H refined with riding coordinates:
 C4(H4), C6(H6), C8(H8), C20(H20), C22(H22), C24(H24), C36(H36), C38(H38),
 C40(H40), C52(H52), C54(H54), C56(H56), C68(H68), C70(H70), C72(H72), C84(H84),
  C86(H86), C88(H88), C100(H100), C102(H102), C104(H104), C116(H116),
 C118(H118), C120(H120), C132(H132), C134(H134), C136(H136), C148(H148),
 C150(H150), C152(H152), C164(H164), C166(H166), C168(H168), C180(H180),
 C182(H182), C184(H184), C196(H196), C198(H198), C200(H200), C212(H212),
 C214(H214), C216(H216), C228(H228), C230(H230), C232(H232), C244(H244),
 C246(H246), C248(H248), C319(H319), C321(H321), C318(H318), C309(H309),
 C310(H310), C305(H305), C306(H306), C307(H307), C328(H328), C327(H327),
 C326(H326), C325(H325), C324(H324), C282(H282), C283(H283), C284(H284),
 C285(H285), C286(H286), C334(H334), C333(H333), C332(H332), C331(H331),
 C330(H330), C288(H288), C289(H289), C290(H290), C291(H291), C292(H292),
 C276(H276), C277(H277), C278(H278), C279(H279), C280(H280), C270(H270),
 C271(H271), C272(H272), C273(H273), C274(H274), C313(H313), C312(H312),
 C316(H316), C315(H315), C314(H314), C300(H300), C301(H301), C302(H302),
 C303(H303), C304(H304), C268(H268), C267(H267), C266(H266), C265(H265),
 C264(H264), C258(H258), C262(H262), C261(H261), C260(H260), C259(H259),
 C340(H340), C339(H339), C338(H338), C337(H337), C336(H336), C342(H342),
 C343(H343), C344(H344), C345(H345), C346(H346), C294(H294), C295(H295),
 C296(H296), C297(H297), C298(H298)
6.c Fitted hexagon refined as free rotating group:
 C319(C320,C321,C322,C317,C318), C308(C309,C310,C305,C306,C307), C323(C328,
 C327,C326,C325,C324), C281(C282,C283,C284,C285,C286), C329(C334,C333,C332,C331,
 C330), C287(C288,C289,C290,C291,C292), C313(C312,C311,C316,C315,C314),
 C299(C300,C301,C302,C303,C304), C263(C268,C267,C266,C265,C264), C258(C257,C262,
 C261,C260,C259), C335(C340,C339,C338,C337,C336), C341(C342,C343,C344,C345,
 C346), C293(C294,C295,C296,C297,C298)
6.d Idealised Me refined as rotating group:
 C10(H10A,H10B,H10C), C11(H11A,H11B,H11C), C12(H12A,H12B,H12C), C14(H14A,H14B,
 H14C), C15(H15A,H15B,H15C), C16(H16A,H16B,H16C), C26(H26A,H26B,H26C), C27(H27A,
 H27B,H27C), C28(H28A,H28B,H28C), C30(H30A,H30B,H30C), C31(H31A,H31B,H31C),
 C32(H32A,H32B,H32C), C42(H42A,H42B,H42C), C43(H43A,H43B,H43C), C44(H44A,H44B,
 H44C), C46(H46A,H46B,H46C), C47(H47A,H47B,H47C), C48(H48A,H48B,H48C), C58(H58A,
 H58B,H58C), C59(H59A,H59B,H59C), C60(H60A,H60B,H60C), C62(H62A,H62B,H62C),
 C63(H63A,H63B,H63C), C64(H64A,H64B,H64C), C74(H74A,H74B,H74C), C75(H75A,H75B,
 H75C), C76(H76A,H76B,H76C), C78(H78A,H78B,H78C), C79(H79A,H79B,H79C), C80(H80A,
 H80B,H80C), C90(H90A,H90B,H90C), C91(H91A,H91B,H91C), C92(H92A,H92B,H92C),
 C94(H94A,H94B,H94C), C95(H95A,H95B,H95C), C96(H96A,H96B,H96C), C106(H10D,H10E,
 H10F), C107(H10G,H10H,H10I), C108(H10J,H10K,H10L), C110(H11D,H11E,H11F),
 C111(H11G,H11H,H11I), C112(H11J,H11K,H11L), C122(H12D,H12E,H12F), C123(H12G,
 H12H,H12I), C124(H12J,H12K,H12L), C126(H12M,H12N,H12O), C127(H12P,H12Q,H12R),
 C128(H12S,H12T,H12U), C138(H13A,H13B,H13C), C139(H13D,H13E,H13F), C140(H14D,
 H14E,H14F), C142(H14G,H14H,H14I), C143(H14J,H14K,H14L), C144(H14M,H14N,H14O),
 C154(H15D,H15E,H15F), C155(H15G,H15H,H15I), C156(H15J,H15K,H15L), C158(H15M,
 H15N,H15O), C159(H15P,H15Q,H15R), C160(H16D,H16E,H16F), C170(H17A,H17B,H17C),
 C171(H17D,H17E,H17F), C172(H17G,H17H,H17I), C174(H17J,H17K,H17L), C175(H17M,
 H17N,H17O), C176(H17P,H17Q,H17R), C186(H18A,H18B,H18C), C187(H18D,H18E,H18F),
 C188(H18G,H18H,H18I), C190(H19A,H19B,H19C), C191(H19D,H19E,H19F), C192(H19G,
 H19H,H19I), C202(H20A,H20B,H20C), C203(H20D,H20E,H20F), C204(H20G,H20H,H20I),
 C206(H20J,H20K,H20L), C207(H20M,H20N,H20O), C208(H20P,H20Q,H20R), C218(H21A,
 H21B,H21C), C219(H21D,H21E,H21F), C220(H22A,H22B,H22C), C222(H22D,H22E,H22F),
 C223(H22G,H22H,H22I), C224(H22J,H22K,H22L), C234(H23A,H23B,H23C), C235(H23D,
 H23E,H23F), C236(H23G,H23H,H23I), C238(H23J,H23K,H23L), C239(H23M,H23N,H23O),
 C240(H24A,H24B,H24C), C250(H25A,H25B,H25C), C251(H25D,H25E,H25F), C252(H25G,
 H25H,H25I), C254(H25J,H25K,H25L), C255(H25M,H25N,H25O), C256(H25P,H25Q,H25R),
 C348(H34A,H34B,H34C), C349(H34D,H34E,H34F), C350(H35A,H35B,H35C), C351(H35D,
 H35E,H35F), C352(H35G,H35H,H35I), C353(H35J,H35K,H35L), C355(H35M,H35N,H35O),
 C356(H35P,H35Q,H35R), C357(H35S,H35T,H35U), C359(H35V,H35W,H35X), C360(H36A,
 H36B,H36C), C361(H36D,H36E,H36F), C362(H36G,H36H,H36I), C363(H36J,H36K,H36L),
 C364(H36M,H36N,H36O), C366(H36P,H36Q,H36R), C367(H36S,H36T,H36U), C368(H36V,
 H36W,H36X), C370(H37A,H37B,H37C), C371(H37D,H37E,H37F), C372(H37G,H37H,H37I)
;
_shelx_shelxl_version_number 2014/7
_olex2_submission_special_instructions 'No special instructions were received'

loop_
_space_group_symop_operation_xyz
'x, y, z'
'-x, -y, -z'

loop_
_atom_site_label
_atom_site_type_symbol
_atom_site_fract_x
_atom_site_fract_y
_atom_site_fract_z
_atom_site_U_iso_or_equiv
_atom_site_adp_type
_atom_site_occupancy
_atom_site_site_symmetry_order
_atom_site_calc_flag
_atom_site_refinement_flags_posn
_atom_site_refinement_flags_adp
_atom_site_refinement_flags_occupancy
_atom_site_disorder_assembly
_atom_site_disorder_group
Au1 Au 0.36770(2) 0.36419(2) 0.74165(2) 0.06140(10) Uani 1 1 d . . . . .
Au2 Au 0.13288(2) 0.35619(2) 0.82199(2) 0.04549(7) Uani 1 1 d . . . . .
Au3 Au 0.14364(2) 0.20731(2) 0.73264(2) 0.03794(6) Uani 1 1 d . . . . .
Au4 Au 0.35699(2) 0.19055(2) 0.64595(2) 0.03520(6) Uani 1 1 d . . . . .
Au5 Au 0.02583(2) 0.12875(2) 0.72548(2) 0.06281(9) Uani 1 1 d . . . . .
Au6 Au 0.23706(2) 0.11683(2) 0.81551(2) 0.03978(6) Uani 1 1 d . . . . .
Au7 Au 0.25565(2) 0.27752(2) 0.73678(2) 0.03826(6) Uani 1 1 d . . . . .
Au8 Au 0.07046(2) 0.30273(2) 0.64927(2) 0.04359(7) Uani 1 1 d . . . . .
Ag1 Ag 0.16485(4) 0.23358(2) 0.82212(2) 0.06012(16) Uani 1 1 d . . . . .
Ag2 Ag 0.20844(2) 0.23386(2) 0.64396(2) 0.04966(13) Uani 1 1 d . . . . .
Ag3 Ag 0.31098(3) 0.15724(2) 0.73720(2) 0.04685(12) Uani 1 1 d . . . . .
Ag4 Ag 0.11570(3) 0.34398(2) 0.72824(2) 0.05840(15) Uani 1 1 d . . . . .
Cu1 Cu 0.23710(12) 0.39881(10) 0.78884(8) 0.0554(4) Uani 0.445(2) 1 d . . P A 1
Cu1A Cu 0.28038(10) 0.32790(8) 0.81047(6) 0.0554(4) Uani 0.555(2) 1 d . . P A 2
Cu2 Cu 0.40713(7) 0.26290(4) 0.69129(4) 0.0471(3) Uani 0.838(2) 1 d . . P A 1
Cu2A Cu 0.3740(3) 0.2782(2) 0.68967(19) 0.0471(3) Uani 0.162(2) 1 d . . P A 2
Cu3 Cu 0.11628(7) 0.10787(6) 0.79166(6) 0.0653(4) Uani 0.736(2) 1 d . . P B 1
Cu3A Cu 0.1686(2) 0.09507(16) 0.74106(16) 0.0653(4) Uani 0.264(2) 1 d . . P B 2
Cu4 Cu 0.03019(10) 0.20911(8) 0.66218(8) 0.0576(4) Uani 0.545(2) 1 d . . P B 1
Cu4A Cu 0.00590(12) 0.24489(10) 0.72014(9) 0.0576(4) Uani 0.455(2) 1 d . . P B 2
C1 C 0.3304(5) 0.3898(4) 0.8012(3) 0.067(3) Uani 1 1 d . . . . .
C2 C 0.3049(4) 0.4045(3) 0.8387(3) 0.060(2) Uani 1 1 d . . . . .
C3 C 0.2896(4) 0.4250(3) 0.8832(3) 0.058(2) Uani 1 1 d . . . . .
C4 C 0.3373(4) 0.4391(4) 0.9052(3) 0.073(3) Uani 1 1 d . . . . .
H4 H 0.3825 0.4352 0.8915 0.087 Uiso 1 1 calc R . . . .
C5 C 0.3206(5) 0.4596(4) 0.9487(3) 0.075(3) Uani 1 1 d . . . . .
C6 C 0.2540(5) 0.4676(4) 0.9670(3) 0.075(3) Uani 1 1 d . . . . .
H6 H 0.2421 0.4824 0.9957 0.090 Uiso 1 1 calc R . . . .
C7 C 0.2038(4) 0.4548(3) 0.9446(2) 0.0516(19) Uani 1 1 d . . . . .
C8 C 0.2220(4) 0.4334(3) 0.9026(3) 0.0524(19) Uani 1 1 d . . . . .
H8 H 0.1883 0.4244 0.8868 0.063 Uiso 1 1 calc R . . . .
C9 C 0.3729(5) 0.4758(5) 0.9743(4) 0.112(4) Uani 1 1 d . . . . .
C10 C 0.4469(6) 0.4550(6) 0.9520(5) 0.122(4) Uani 1 1 d . . . . .
H10A H 0.4775 0.4445 0.9746 0.183 Uiso 1 1 calc GR . . . .
H10B H 0.4613 0.4838 0.9338 0.183 Uiso 1 1 calc GR . . . .
H10C H 0.4483 0.4236 0.9335 0.183 Uiso 1 1 calc GR . . . .
C11 C 0.3715(8) 0.4470(6) 1.0207(5) 0.129(5) Uani 1 1 d . . . . .
H11A H 0.3755 0.4081 1.0167 0.194 Uiso 1 1 calc GR . . . .
H11B H 0.3287 0.4621 1.0386 0.194 Uiso 1 1 calc GR . . . .
H11C H 0.4096 0.4531 1.0356 0.194 Uiso 1 1 calc GR . . . .
C12 C 0.3581(6) 0.5351(5) 0.9806(5) 0.113(4) Uani 1 1 d . . . . .
H12A H 0.3886 0.5444 1.0003 0.169 Uiso 1 1 calc GR . . . .
H12B H 0.3109 0.5473 0.9936 0.169 Uiso 1 1 calc GR . . . .
H12C H 0.3649 0.5528 0.9522 0.169 Uiso 1 1 calc GR . . . .
C13 C 0.1287(4) 0.4657(3) 0.9665(3) 0.061(2) Uani 1 1 d . . . . .
C14 C 0.0949(6) 0.5232(4) 0.9542(4) 0.090(4) Uani 1 1 d . . . . .
H14A H 0.1163 0.5492 0.9674 0.134 Uiso 1 1 calc GR . . . .
H14B H 0.0464 0.5302 0.9650 0.134 Uiso 1 1 calc GR . . . .
H14C H 0.1002 0.5271 0.9222 0.134 Uiso 1 1 calc GR . . . .
C15 C 0.1269(6) 0.4612(6) 1.0165(3) 0.098(4) Uani 1 1 d . . . . .
H15A H 0.1469 0.4240 1.0244 0.147 Uiso 1 1 calc GR . . . .
H15B H 0.0798 0.4710 1.0300 0.147 Uiso 1 1 calc GR . . . .
H15C H 0.1530 0.4859 1.0270 0.147 Uiso 1 1 calc GR . . . .
C16 C 0.0943(5) 0.4256(4) 0.9505(3) 0.078(3) Uani 1 1 d . . . . .
H16A H 0.0949 0.4286 0.9186 0.117 Uiso 1 1 calc GR . . . .
H16B H 0.0472 0.4321 0.9643 0.117 Uiso 1 1 calc GR . . . .
H16C H 0.1179 0.3892 0.9580 0.117 Uiso 1 1 calc GR . . . .
C17 C 0.4102(5) 0.3415(3) 0.6812(3) 0.063(2) Uani 1 1 d . . . . .
C18 C 0.4388(4) 0.3236(3) 0.6456(2) 0.0516(19) Uani 1 1 d . . . . .
C19 C 0.4763(4) 0.3159(3) 0.6029(2) 0.0482(18) Uani 1 1 d . . . . .
C20 C 0.5069(4) 0.3571(3) 0.5848(2) 0.0517(19) Uani 1 1 d . . . . .
H20 H 0.5002 0.3902 0.6003 0.062 Uiso 1 1 calc R . . . .
C21 C 0.5461(4) 0.3509(3) 0.5455(3) 0.059(2) Uani 1 1 d . . . . .
C22 C 0.5576(4) 0.2996(3) 0.5233(3) 0.057(2) Uani 1 1 d . . . . .
H22 H 0.5861 0.2941 0.4963 0.068 Uiso 1 1 calc R . . . .
C23 C 0.5281(3) 0.2586(3) 0.5405(2) 0.0484(18) Uani 1 1 d . . . . .
C24 C 0.4882(4) 0.2661(3) 0.5815(2) 0.0477(18) Uani 1 1 d . . . . .
H24 H 0.4694 0.2374 0.5946 0.057 Uiso 1 1 calc R . . . .
C25 C 0.5796(5) 0.3950(4) 0.5245(3) 0.085(3) Uani 1 1 d . . . . .
C26 C 0.6569(5) 0.3741(5) 0.5152(4) 0.102(4) Uani 1 1 d . . . . .
H26A H 0.6742 0.3558 0.5414 0.154 Uiso 1 1 calc GR . . . .
H26B H 0.6789 0.4046 0.5078 0.154 Uiso 1 1 calc GR . . . .
H26C H 0.6667 0.3485 0.4906 0.154 Uiso 1 1 calc GR . . . .
C27 C 0.5486(6) 0.4172(5) 0.4841(4) 0.114(4) Uani 1 1 d . . . . .
H27A H 0.5642 0.3912 0.4600 0.171 Uiso 1 1 calc GR . . . .
H27B H 0.5623 0.4513 0.4759 0.171 Uiso 1 1 calc GR . . . .
H27C H 0.4990 0.4237 0.4899 0.171 Uiso 1 1 calc GR . . . .
C28 C 0.5702(7) 0.4449(5) 0.5570(5) 0.119(5) Uani 1 1 d . . . . .
H28A H 0.5220 0.4625 0.5620 0.178 Uiso 1 1 calc GR . . . .
H28B H 0.5963 0.4709 0.5439 0.178 Uiso 1 1 calc GR . . . .
H28C H 0.5864 0.4320 0.5850 0.178 Uiso 1 1 calc GR . . . .
C29 C 0.5409(4) 0.2057(5) 0.5145(3) 0.065(3) Uani 0.546(10) 1 d D . P C 1
C30 C 0.6146(5) 0.1788(7) 0.5199(6) 0.095(6) Uani 0.546(10) 1 d D . P C 1
H30A H 0.6453 0.1956 0.4998 0.142 Uiso 0.546(10) 1 calc GR . P C 1
H30B H 0.6224 0.1402 0.5132 0.142 Uiso 0.546(10) 1 calc GR . P C 1
H30C H 0.6233 0.1835 0.5502 0.142 Uiso 0.546(10) 1 calc GR . P C 1
C31 C 0.5325(9) 0.2181(7) 0.4659(3) 0.095(5) Uani 0.546(10) 1 d D . P C 1
H31A H 0.4850 0.2349 0.4631 0.142 Uiso 0.546(10) 1 calc GR . P C 1
H31B H 0.5455 0.1844 0.4490 0.142 Uiso 0.546(10) 1 calc GR . P C 1
H31C H 0.5616 0.2429 0.4548 0.142 Uiso 0.546(10) 1 calc GR . P C 1
C32 C 0.4947(6) 0.1682(5) 0.5334(5) 0.089(4) Uani 0.546(10) 1 d D . P C 1
H32A H 0.5017 0.1603 0.5641 0.134 Uiso 0.546(10) 1 calc GR . P C 1
H32B H 0.5056 0.1345 0.5165 0.134 Uiso 0.546(10) 1 calc GR . P C 1
H32C H 0.4472 0.1860 0.5316 0.134 Uiso 0.546(10) 1 calc GR . P C 1
C33 C 0.1279(4) 0.3062(3) 0.8724(2) 0.0449(17) Uani 1 1 d . . . . .
C34 C 0.1292(4) 0.2757(3) 0.9042(2) 0.0520(18) Uani 1 1 d . . . . .
C35 C 0.1296(4) 0.2437(3) 0.9437(2) 0.0473(18) Uani 1 1 d . . . . .
C36 C 0.0969(4) 0.2693(3) 0.9836(2) 0.0505(19) Uani 1 1 d . . . . .
H36 H 0.0736 0.3061 0.9831 0.061 Uiso 1 1 calc R . . . .
C37 C 0.0983(4) 0.2425(3) 1.0228(2) 0.054(2) Uani 1 1 d . . . . .
C38 C 0.1346(4) 0.1857(3) 1.0210(3) 0.054(2) Uani 1 1 d . . . . .
H38 H 0.1368 0.1656 1.0475 0.065 Uiso 1 1 calc R . . . .
C39 C 0.1648(4) 0.1611(3) 0.9835(2) 0.0511(18) Uani 1 1 d . . . . .
C40 C 0.1643(3) 0.1910(3) 0.9440(2) 0.0461(17) Uani 1 1 d . . . . .
H40 H 0.1881 0.1744 0.9176 0.055 Uiso 1 1 calc R . . . .
C41 C 0.0687(5) 0.2706(3) 1.0659(3) 0.067(3) Uani 1 1 d . . . . .
C42 C 0.1238(6) 0.2935(5) 1.0834(3) 0.089(3) Uani 1 1 d . . . . .
H42A H 0.1660 0.2659 1.0815 0.133 Uiso 1 1 calc GR . . . .
H42B H 0.1097 0.3045 1.1141 0.133 Uiso 1 1 calc GR . . . .
H42C H 0.1313 0.3250 1.0659 0.133 Uiso 1 1 calc GR . . . .
C43 C 0.0454(6) 0.2326(4) 1.1009(3) 0.083(3) Uani 1 1 d . . . . .
H43A H 0.0122 0.2149 1.0898 0.124 Uiso 1 1 calc GR . . . .
H43B H 0.0245 0.2534 1.1274 0.124 Uiso 1 1 calc GR . . . .
H43C H 0.0846 0.2052 1.1080 0.124 Uiso 1 1 calc GR . . . .
C44 C 0.0098(6) 0.3195(4) 1.0601(3) 0.083(3) Uani 1 1 d . . . . .
H44A H 0.0268 0.3463 1.0410 0.124 Uiso 1 1 calc GR . . . .
H44B H -0.0087 0.3358 1.0888 0.124 Uiso 1 1 calc GR . . . .
H44C H -0.0261 0.3072 1.0469 0.124 Uiso 1 1 calc GR . . . .
C45 C 0.2013(4) 0.1010(3) 0.9838(3) 0.058(2) Uani 1 1 d . . . . .
C46 C 0.2488(5) 0.0923(4) 1.0196(3) 0.073(3) Uani 1 1 d . . . . .
H46A H 0.2739 0.1215 1.0186 0.110 Uiso 1 1 calc GR . . . .
H46B H 0.2809 0.0576 1.0149 0.110 Uiso 1 1 calc GR . . . .
H46C H 0.2221 0.0923 1.0484 0.110 Uiso 1 1 calc GR . . . .
C47 C 0.1495(5) 0.0661(4) 0.9921(3) 0.069(3) Uani 1 1 d . . . . .
H47A H 0.1173 0.0800 1.0177 0.104 Uiso 1 1 calc GR . . . .
H47B H 0.1725 0.0289 0.9977 0.104 Uiso 1 1 calc GR . . . .
H47C H 0.1249 0.0669 0.9663 0.104 Uiso 1 1 calc GR . . . .
C48 C 0.2467(4) 0.0827(3) 0.9396(3) 0.060(2) Uani 1 1 d . . . . .
H48A H 0.2176 0.0806 0.9166 0.089 Uiso 1 1 calc GR . . . .
H48B H 0.2758 0.0471 0.9435 0.089 Uiso 1 1 calc GR . . . .
H48C H 0.2750 0.1090 0.9311 0.089 Uiso 1 1 calc GR . . . .
C49 C 0.1464(4) 0.4091(3) 0.7730(2) 0.0496(19) Uani 1 1 d . . . . .
C50 C 0.1601(4) 0.4440(3) 0.7496(3) 0.056(2) Uani 1 1 d . . . . .
C51 C 0.1716(4) 0.4890(3) 0.7221(2) 0.0515(19) Uani 1 1 d . . . . .
C52 C 0.1258(5) 0.5371(3) 0.7241(3) 0.063(2) Uani 1 1 d . . . . .
H52 H 0.0840 0.5405 0.7423 0.076 Uiso 1 1 calc DR . . . .
C53 C 0.1400(6) 0.5821(3) 0.6991(4) 0.078(3) Uani 1 1 d . . . . .
C54 C 0.2015(6) 0.5751(3) 0.6747(4) 0.081(3) Uani 1 1 d . . . . .
H54 H 0.2128 0.6052 0.6588 0.098 Uiso 1 1 calc R . . . .
C55 C 0.2509(6) 0.5243(4) 0.6714(4) 0.089(3) Uani 1 1 d . . . . .
C56 C 0.2359(5) 0.4827(3) 0.6955(3) 0.072(3) Uani 1 1 d . . . . .
H56 H 0.2677 0.4492 0.6950 0.087 Uiso 1 1 calc R . . . .
C57 C 0.0901(6) 0.6380(3) 0.7001(4) 0.088(4) Uani 1 1 d . . . . .
C58 C 0.1223(8) 0.6825(5) 0.7060(5) 0.116(5) Uani 1 1 d . . . . .
H58A H 0.1500 0.6746 0.7304 0.173 Uiso 1 1 calc GR . . . .
H58B H 0.0876 0.7155 0.7125 0.173 Uiso 1 1 calc GR . . . .
H58C H 0.1514 0.6876 0.6791 0.173 Uiso 1 1 calc GR . . . .
C59 C 0.0252(8) 0.6383(5) 0.7340(5) 0.136(6) Uani 1 1 d . . . . .
H59A H 0.0386 0.6330 0.7638 0.204 Uiso 1 1 calc DGR . . . .
H59B H 0.0035 0.6089 0.7269 0.204 Uiso 1 1 calc GR . . . .
H59C H -0.0069 0.6730 0.7325 0.204 Uiso 1 1 calc GR . . . .
C60 C 0.0662(10) 0.6503(7) 0.6514(5) 0.160(7) Uani 1 1 d . . . . .
H60A H 0.0999 0.6662 0.6331 0.239 Uiso 1 1 calc GR . . . .
H60B H 0.0221 0.6756 0.6537 0.239 Uiso 1 1 calc GR . . . .
H60C H 0.0622 0.6165 0.6381 0.239 Uiso 1 1 calc GR . . . .
C61 C 0.3246(5) 0.5189(3) 0.6480(3) 0.093(4) Uani 0.826(11) 1 d D . P D 1
C62 C 0.3346(8) 0.5698(4) 0.6218(5) 0.115(7) Uani 0.826(11) 1 d D . P D 1
H62A H 0.2956 0.5827 0.6054 0.173 Uiso 0.826(11) 1 calc GR . P D 1
H62B H 0.3761 0.5610 0.6012 0.173 Uiso 0.826(11) 1 calc GR . P D 1
H62C H 0.3384 0.5981 0.6421 0.173 Uiso 0.826(11) 1 calc GR . P D 1
C63 C 0.3333(6) 0.4712(4) 0.6163(4) 0.092(4) Uani 0.826(11) 1 d D . P D 1
H63A H 0.3214 0.4401 0.6325 0.137 Uiso 0.826(11) 1 calc GR . P D 1
H63B H 0.3806 0.4617 0.6030 0.137 Uiso 0.826(11) 1 calc GR . P D 1
H63C H 0.3034 0.4815 0.5932 0.137 Uiso 0.826(11) 1 calc GR . P D 1
C64 C 0.3786(5) 0.5047(6) 0.6803(3) 0.104(5) Uani 0.826(11) 1 d D . P D 1
H64A H 0.3917 0.5378 0.6888 0.156 Uiso 0.826(11) 1 calc GR . P D 1
H64B H 0.4186 0.4797 0.6661 0.156 Uiso 0.826(11) 1 calc GR . P D 1
H64C H 0.3598 0.4877 0.7065 0.156 Uiso 0.826(11) 1 calc GR . P D 1
C65 C 0.2112(3) 0.1482(3) 0.6996(2) 0.0443(16) Uani 1 1 d . . . . .
C66 C 0.2473(3) 0.1081(2) 0.67970(18) 0.0352(15) Uani 1 1 d . . . . .
C67 C 0.2848(3) 0.0608(3) 0.6561(2) 0.0421(16) Uani 1 1 d . . . . .
C68 C 0.3053(3) 0.0112(3) 0.6770(2) 0.0434(17) Uani 1 1 d . . . . .
H68 H 0.2972 0.0090 0.7081 0.052 Uiso 1 1 calc R . . . .
C69 C 0.3377(4) -0.0351(3) 0.6528(2) 0.0474(18) Uani 1 1 d . . . . .
C70 C 0.3524(4) -0.0278(3) 0.6062(2) 0.054(2) Uani 1 1 d . . . . .
H70 H 0.3769 -0.0579 0.5889 0.065 Uiso 1 1 calc R . . . .
C71 C 0.3323(4) 0.0212(3) 0.5855(2) 0.0477(19) Uani 1 1 d . . . . .
C72 C 0.2977(3) 0.0657(3) 0.6105(2) 0.0440(17) Uani 1 1 d . . . . .
H72 H 0.2827 0.0993 0.5966 0.053 Uiso 1 1 calc R . . . .
C73 C 0.3597(5) -0.0904(3) 0.6725(3) 0.064(2) Uani 1 1 d . . . . .
C74 C 0.4373(5) -0.1132(4) 0.6600(3) 0.081(3) Uani 1 1 d . . . . .
H74A H 0.4442 -0.1349 0.6332 0.121 Uiso 1 1 calc GR . . . .
H74B H 0.4556 -0.1358 0.6840 0.121 Uiso 1 1 calc GR . . . .
H74C H 0.4607 -0.0830 0.6551 0.121 Uiso 1 1 calc GR . . . .
C75 C 0.3235(5) -0.1293(3) 0.6532(3) 0.085(3) Uani 1 1 d . . . . .
H75A H 0.2747 -0.1190 0.6627 0.128 Uiso 1 1 calc GR . . . .
H75B H 0.3412 -0.1661 0.6632 0.128 Uiso 1 1 calc GR . . . .
H75C H 0.3313 -0.1280 0.6211 0.128 Uiso 1 1 calc GR . . . .
C76 C 0.3435(6) -0.0902(3) 0.7228(3) 0.077(3) Uani 1 1 d . . . . .
H76A H 0.3735 -0.0711 0.7359 0.115 Uiso 1 1 calc GR . . . .
H76B H 0.3504 -0.1275 0.7336 0.115 Uiso 1 1 calc GR . . . .
H76C H 0.2961 -0.0719 0.7309 0.115 Uiso 1 1 calc GR . . . .
C77 C 0.3461(5) 0.0242(4) 0.5350(2) 0.065(2) Uani 1 1 d . . . . .
C78 C 0.3077(11) -0.0190(7) 0.5164(5) 0.090(5) Uani 0.590(9) 1 d . . P E 1
H78A H 0.3219 -0.0542 0.5303 0.135 Uiso 0.590(9) 1 calc GR . P E 1
H78B H 0.3195 -0.0226 0.4845 0.135 Uiso 0.590(9) 1 calc GR . P E 1
H78C H 0.2585 -0.0063 0.5230 0.135 Uiso 0.590(9) 1 calc GR . P E 1
C79 C 0.4218(9) -0.0034(8) 0.5224(5) 0.088(5) Uani 0.590(9) 1 d . . P E 1
H79A H 0.4506 0.0223 0.5265 0.133 Uiso 0.590(9) 1 calc GR . P E 1
H79B H 0.4286 -0.0148 0.4916 0.133 Uiso 0.590(9) 1 calc GR . P E 1
H79C H 0.4340 -0.0350 0.5412 0.133 Uiso 0.590(9) 1 calc GR . P E 1
C80 C 0.3241(7) 0.0785(6) 0.5168(4) 0.063(3) Uani 0.590(9) 1 d . . P E 1
H80A H 0.2750 0.0910 0.5245 0.094 Uiso 0.590(9) 1 calc GR . P E 1
H80B H 0.3346 0.0773 0.4848 0.094 Uiso 0.590(9) 1 calc GR . P E 1
H80C H 0.3480 0.1036 0.5291 0.094 Uiso 0.590(9) 1 calc GR . P E 1
C81 C 0.0699(3) 0.2617(3) 0.7636(2) 0.0444(16) Uani 1 1 d . . . . .
C82 C 0.0175(3) 0.2917(3) 0.7827(2) 0.0440(16) Uani 1 1 d . . . . .
C83 C -0.0435(3) 0.3247(3) 0.8050(2) 0.0396(15) Uani 1 1 d . . . . .
C84 C -0.0501(4) 0.3270(3) 0.8514(2) 0.0468(18) Uani 1 1 d . . . . .
H84 H -0.0141 0.3091 0.8672 0.056 Uiso 1 1 calc R . . . .
C85 C -0.1102(4) 0.3558(3) 0.8733(2) 0.0490(19) Uani 1 1 d . . . . .
C86 C -0.1613(4) 0.3819(3) 0.8494(3) 0.056(2) Uani 1 1 d . . . . .
H86 H -0.2015 0.4022 0.8650 0.068 Uiso 1 1 calc R . . . .
C87 C -0.1572(4) 0.3801(3) 0.8042(3) 0.055(2) Uani 1 1 d . . . . .
C88 C -0.0959(3) 0.3519(3) 0.7818(2) 0.0461(17) Uani 1 1 d . . . . .
H88 H -0.0901 0.3513 0.7506 0.055 Uiso 1 1 calc R . . . .
C89 C -0.1159(5) 0.3586(3) 0.9242(2) 0.059(2) Uani 1 1 d . . . . .
C90 C -0.0566(5) 0.3798(4) 0.9390(3) 0.072(3) Uani 1 1 d . . . . .
H90A H -0.0152 0.3660 0.9193 0.108 Uiso 1 1 calc GR . . . .
H90B H -0.0497 0.3674 0.9690 0.108 Uiso 1 1 calc GR . . . .
H90C H -0.0669 0.4194 0.9383 0.108 Uiso 1 1 calc GR . . . .
C91 C -0.1173(6) 0.3011(4) 0.9416(3) 0.088(4) Uani 1 1 d . . . . .
H91A H -0.1536 0.2880 0.9297 0.132 Uiso 1 1 calc GR . . . .
H91B H -0.1255 0.3020 0.9737 0.132 Uiso 1 1 calc GR . . . .
H91C H -0.0736 0.2769 0.9324 0.132 Uiso 1 1 calc GR . . . .
C92 C -0.1813(5) 0.3969(4) 0.9433(3) 0.073(3) Uani 1 1 d . . . . .
H92A H -0.1843 0.4325 0.9294 0.109 Uiso 1 1 calc GR . . . .
H92B H -0.1809 0.4006 0.9750 0.109 Uiso 1 1 calc GR . . . .
H92C H -0.2205 0.3822 0.9377 0.109 Uiso 1 1 calc GR . . . .
C93 C -0.2187(4) 0.4064(4) 0.7803(3) 0.064(2) Uani 1 1 d . . . . .
C94 C -0.2387(5) 0.4682(4) 0.7918(4) 0.079(3) Uani 1 1 d . . . . .
H94A H -0.2469 0.4728 0.8238 0.118 Uiso 1 1 calc GR . . . .
H94B H -0.2801 0.4847 0.7788 0.118 Uiso 1 1 calc GR . . . .
H94C H -0.2017 0.4857 0.7802 0.118 Uiso 1 1 calc GR . . . .
C95 C -0.2022(4) 0.4023(4) 0.7289(3) 0.074(3) Uani 1 1 d . . . . .
H95A H -0.1633 0.4187 0.7196 0.112 Uiso 1 1 calc GR . . . .
H95B H -0.2417 0.4213 0.7151 0.112 Uiso 1 1 calc GR . . . .
H95C H -0.1913 0.3642 0.7201 0.112 Uiso 1 1 calc GR . . . .
C96 C -0.2761(4) 0.3793(4) 0.7929(4) 0.086(3) Uani 1 1 d . . . . .
H96A H -0.2634 0.3416 0.7830 0.129 Uiso 1 1 calc GR . . . .
H96B H -0.3159 0.3979 0.7792 0.129 Uiso 1 1 calc GR . . . .
H96C H -0.2869 0.3803 0.8249 0.129 Uiso 1 1 calc GR . . . .
C97 C 0.3089(3) 0.2055(3) 0.5931(2) 0.0444(17) Uani 1 1 d . . . . .
C98 C 0.2808(3) 0.2177(3) 0.56018(19) 0.0397(16) Uani 1 1 d . . . . .
C99 C 0.2535(3) 0.2318(3) 0.5191(2) 0.0403(16) Uani 1 1 d . . . . .
C100 C 0.1880(4) 0.2644(3) 0.5176(2) 0.0487(19) Uani 1 1 d . . . . .
H100 H 0.1611 0.2772 0.5442 0.058 Uiso 1 1 calc R . . . .
C101 C 0.1627(3) 0.2779(3) 0.4787(2) 0.0473(18) Uani 1 1 d . . . . .
C102 C 0.2036(4) 0.2590(3) 0.4399(2) 0.0509(19) Uani 1 1 d . . . . .
H102 H 0.1860 0.2679 0.4127 0.061 Uiso 1 1 calc R . . . .
C103 C 0.2700(4) 0.2273(3) 0.4396(2) 0.0484(19) Uani 1 1 d . . . . .
C104 C 0.2936(3) 0.2133(3) 0.4804(2) 0.0451(18) Uani 1 1 d . . . . .
H104 H 0.3374 0.1911 0.4816 0.054 Uiso 1 1 calc R . . . .
C105 C 0.0894(6) 0.3105(4) 0.4782(3) 0.069(2) Uani 0.468(9) 1 d D U P F 1
C106 C 0.0860(9) 0.3647(5) 0.4997(6) 0.072(3) Uani 0.468(9) 1 d D U P F 1
H10D H 0.0949 0.3590 0.5303 0.107 Uiso 0.468(9) 1 calc GR . P F 1
H10E H 0.0407 0.3876 0.4986 0.107 Uiso 0.468(9) 1 calc GR . P F 1
H10F H 0.1201 0.3826 0.4840 0.107 Uiso 0.468(9) 1 calc GR . P F 1
C107 C 0.0366(7) 0.2874(7) 0.5083(5) 0.087(4) Uani 0.468(9) 1 d D U P F 1
H10G H 0.0301 0.2540 0.4954 0.131 Uiso 0.468(9) 1 calc GR . P F 1
H10H H -0.0065 0.3138 0.5116 0.131 Uiso 0.468(9) 1 calc GR . P F 1
H10I H 0.0527 0.2794 0.5372 0.131 Uiso 0.468(9) 1 calc GR . P F 1
C108 C 0.0685(9) 0.3215(11) 0.4317(4) 0.094(5) Uani 0.468(9) 1 d D U P F 1
H10J H 0.1051 0.3332 0.4129 0.141 Uiso 0.468(9) 1 calc GR . P F 1
H10K H 0.0272 0.3499 0.4330 0.141 Uiso 0.468(9) 1 calc GR . P F 1
H10L H 0.0599 0.2883 0.4197 0.141 Uiso 0.468(9) 1 calc GR . P F 1
C109 C 0.3120(4) 0.2088(3) 0.3962(2) 0.058(2) Uani 1 1 d . . . . .
C110 C 0.3855(5) 0.1818(6) 0.4016(3) 0.098(4) Uani 1 1 d . . . . .
H11D H 0.4057 0.2060 0.4178 0.146 Uiso 1 1 calc GR . . . .
H11E H 0.4114 0.1743 0.3725 0.146 Uiso 1 1 calc GR . . . .
H11F H 0.3865 0.1479 0.4177 0.146 Uiso 1 1 calc GR . . . .
C111 C 0.2826(7) 0.1697(5) 0.3731(4) 0.105(4) Uani 1 1 d . . . . .
H11G H 0.2807 0.1379 0.3918 0.158 Uiso 1 1 calc GR . . . .
H11H H 0.3110 0.1584 0.3455 0.158 Uiso 1 1 calc GR . . . .
H11I H 0.2366 0.1869 0.3670 0.158 Uiso 1 1 calc GR . . . .
C112 C 0.3166(7) 0.2559(5) 0.3658(4) 0.108(5) Uani 1 1 d . . . . .
H11J H 0.2894 0.2547 0.3416 0.162 Uiso 1 1 calc GR . . . .
H11K H 0.3641 0.2539 0.3540 0.162 Uiso 1 1 calc GR . . . .
H11L H 0.2993 0.2899 0.3821 0.162 Uiso 1 1 calc GR . . . .
C113 C 0.4096(3) 0.1821(2) 0.6968(2) 0.0408(15) Uani 1 1 d . . . . .
C114 C 0.4461(3) 0.1875(3) 0.7259(2) 0.0406(15) Uani 1 1 d . . . . .
C115 C 0.4947(3) 0.1834(3) 0.7576(2) 0.0441(16) Uani 1 1 d . . . . .
C116 C 0.5455(3) 0.1398(3) 0.7576(2) 0.0470(17) Uani 1 1 d . . . . .
H116 H 0.5478 0.1114 0.7374 0.056 Uiso 1 1 calc R . . . .
C117 C 0.5959(3) 0.1348(3) 0.7869(2) 0.0488(18) Uani 1 1 d . . . . .
C118 C 0.5885(4) 0.1782(3) 0.8149(3) 0.053(2) Uani 1 1 d . . . . .
H118 H 0.6212 0.1767 0.8349 0.063 Uiso 1 1 calc R . . . .
C119 C 0.5357(3) 0.2244(3) 0.8156(2) 0.0512(18) Uani 1 1 d . . . . .
C120 C 0.4878(3) 0.2264(3) 0.7868(2) 0.0437(16) Uani 1 1 d . . . . .
H120 H 0.4506 0.2564 0.7869 0.052 Uiso 1 1 calc R . . . .
C121 C 0.6551(4) 0.0869(3) 0.7831(3) 0.060(2) Uani 1 1 d . . . . .
C122 C 0.7040(6) 0.0925(5) 0.7440(4) 0.095(4) Uani 1 1 d . . . . .
H12D H 0.6821 0.0915 0.7173 0.142 Uiso 1 1 calc GR . . . .
H12E H 0.7438 0.0627 0.7435 0.142 Uiso 1 1 calc GR . . . .
H12F H 0.7182 0.1270 0.7456 0.142 Uiso 1 1 calc GR . . . .
C123 C 0.6310(5) 0.0330(3) 0.7812(4) 0.078(3) Uani 1 1 d . . . . .
H12G H 0.5939 0.0325 0.8047 0.117 Uiso 1 1 calc GR . . . .
H12H H 0.6689 0.0027 0.7852 0.117 Uiso 1 1 calc GR . . . .
H12I H 0.6149 0.0298 0.7527 0.117 Uiso 1 1 calc GR . . . .
C124 C 0.6941(5) 0.0822(4) 0.8244(3) 0.080(3) Uani 1 1 d . . . . .
H12J H 0.7182 0.1119 0.8246 0.121 Uiso 1 1 calc GR . . . .
H12K H 0.7269 0.0476 0.8236 0.121 Uiso 1 1 calc GR . . . .
H12L H 0.6618 0.0840 0.8510 0.121 Uiso 1 1 calc GR . . . .
C125 C 0.5317(4) 0.2713(3) 0.8481(3) 0.060(2) Uani 1 1 d . . . . .
C126 C 0.5425(5) 0.2473(4) 0.8936(3) 0.079(3) Uani 1 1 d . . . . .
H12M H 0.5023 0.2339 0.9057 0.119 Uiso 1 1 calc GR . . . .
H12N H 0.5498 0.2752 0.9130 0.119 Uiso 1 1 calc GR . . . .
H12O H 0.5822 0.2173 0.8911 0.119 Uiso 1 1 calc GR . . . .
C127 C 0.4676(5) 0.3117(4) 0.8502(3) 0.079(3) Uani 1 1 d . . . . .
H12P H 0.4614 0.3268 0.8209 0.119 Uiso 1 1 calc GR . . . .
H12Q H 0.4689 0.3407 0.8705 0.119 Uiso 1 1 calc GR . . . .
H12R H 0.4298 0.2944 0.8606 0.119 Uiso 1 1 calc GR . . . .
C128 C 0.5923(5) 0.2998(4) 0.8301(4) 0.078(3) Uani 1 1 d . . . . .
H12S H 0.6358 0.2750 0.8331 0.117 Uiso 1 1 calc GR . . . .
H12T H 0.5891 0.3328 0.8470 0.117 Uiso 1 1 calc GR . . . .
H12U H 0.5892 0.3090 0.7991 0.117 Uiso 1 1 calc GR . . . .
C129 C 0.0866(4) 0.0650(3) 0.7491(3) 0.063(2) Uani 1 1 d . . . . .
C130 C 0.1246(4) 0.0251(3) 0.7654(3) 0.062(2) Uani 1 1 d . . . . .
C131 C 0.1580(5) -0.0263(3) 0.7802(3) 0.068(2) Uani 1 1 d . . . . .
C132 C 0.2003(4) -0.0305(3) 0.8118(3) 0.056(2) Uani 1 1 d . . . . .
H132 H 0.2107 0.0011 0.8229 0.067 Uiso 1 1 calc R . . . .
C133 C 0.2290(5) -0.0821(3) 0.8284(3) 0.065(2) Uani 1 1 d . . . . .
C134 C 0.2100(6) -0.1266(3) 0.8117(3) 0.081(3) Uani 1 1 d . . . . .
H134 H 0.2280 -0.1616 0.8224 0.097 Uiso 1 1 calc R . . . .
C135 C 0.1654(5) -0.1211(3) 0.7797(3) 0.075(3) Uani 1 1 d . . . . .
C136 C 0.1408(5) -0.0703(3) 0.7648(3) 0.074(3) Uani 1 1 d . . . . .
H136 H 0.1106 -0.0659 0.7429 0.088 Uiso 1 1 calc R . . . .
C137 C 0.2750(6) -0.0868(4) 0.8640(3) 0.084(3) Uani 1 1 d . . . . .
C138 C 0.2302(6) -0.0560(5) 0.9047(4) 0.096(4) Uani 1 1 d . . . . .
H13A H 0.2578 -0.0571 0.9291 0.144 Uiso 1 1 calc GR . . . .
H13B H 0.1919 -0.0733 0.9137 0.144 Uiso 1 1 calc GR . . . .
H13C H 0.2129 -0.0182 0.8968 0.144 Uiso 1 1 calc GR . . . .
C139 C 0.3323(5) -0.0606(5) 0.8530(4) 0.099(3) Uani 1 1 d . . . . .
H13D H 0.3527 -0.0559 0.8797 0.149 Uiso 1 1 calc GR . . . .
H13E H 0.3164 -0.0251 0.8399 0.149 Uiso 1 1 calc GR . . . .
H13F H 0.3662 -0.0831 0.8320 0.149 Uiso 1 1 calc GR . . . .
C140 C 0.2927(7) -0.1426(5) 0.8806(4) 0.115(5) Uani 1 1 d . . . . .
H14D H 0.3319 -0.1630 0.8619 0.172 Uiso 1 1 calc GR . . . .
H14E H 0.2540 -0.1599 0.8802 0.172 Uiso 1 1 calc GR . . . .
H14F H 0.3041 -0.1418 0.9108 0.172 Uiso 1 1 calc GR . . . .
C141 C 0.1515(7) -0.1716(4) 0.7589(4) 0.105(4) Uani 1 1 d . . . . .
C142 C 0.2118(8) -0.2106(5) 0.7429(5) 0.135(5) Uani 1 1 d . . . . .
H14G H 0.2343 -0.1964 0.7166 0.203 Uiso 1 1 calc GR . . . .
H14H H 0.1993 -0.2445 0.7357 0.203 Uiso 1 1 calc GR . . . .
H14I H 0.2428 -0.2175 0.7657 0.203 Uiso 1 1 calc GR . . . .
C143 C 0.1030(8) -0.1581(5) 0.7237(5) 0.130(5) Uani 1 1 d . . . . .
H14J H 0.0616 -0.1329 0.7358 0.196 Uiso 1 1 calc GR . . . .
H14K H 0.0913 -0.1913 0.7142 0.196 Uiso 1 1 calc GR . . . .
H14L H 0.1250 -0.1413 0.6985 0.196 Uiso 1 1 calc GR . . . .
C144 C 0.1116(8) -0.1990(5) 0.7978(5) 0.129(5) Uani 1 1 d . . . . .
H14M H 0.1401 -0.2083 0.8217 0.193 Uiso 1 1 calc GR . . . .
H14N H 0.1006 -0.2318 0.7870 0.193 Uiso 1 1 calc GR . . . .
H14O H 0.0696 -0.1736 0.8086 0.193 Uiso 1 1 calc GR . . . .
C145 C -0.0429(4) 0.1897(4) 0.7023(3) 0.065(2) Uani 1 1 d . . . . .
C146 C -0.0796(4) 0.2256(4) 0.6868(3) 0.066(2) Uani 1 1 d . . . . .
C147 C -0.1354(4) 0.2616(4) 0.6697(3) 0.066(2) Uani 1 1 d . . . . .
C148 C -0.2023(5) 0.2542(4) 0.6796(3) 0.079(3) Uani 1 1 d . . . . .
H148 H -0.2108 0.2254 0.6983 0.094 Uiso 1 1 calc R . . . .
C149 C -0.2558(4) 0.2880(5) 0.6624(3) 0.092(3) Uani 1 1 d . . . . .
C150 C -0.2423(4) 0.3286(4) 0.6334(3) 0.079(3) Uani 1 1 d . . . . .
H150 H -0.2785 0.3496 0.6195 0.094 Uiso 1 1 calc R . . . .
C151 C -0.1775(4) 0.3398(4) 0.6241(3) 0.060(2) Uani 1 1 d . . . . .
C152 C -0.1243(4) 0.3061(4) 0.6421(3) 0.064(2) Uani 1 1 d . . . . .
H152 H -0.0798 0.3127 0.6361 0.076 Uiso 1 1 calc R . . . .
C153 C -0.3281(5) 0.2792(5) 0.6722(4) 0.108(4) Uani 1 1 d . . . . .
C154 C -0.3498(6) 0.2623(6) 0.6313(4) 0.129(5) Uani 1 1 d . . . . .
H15D H -0.3451 0.2894 0.6084 0.194 Uiso 1 1 calc GR . . . .
H15E H -0.3973 0.2590 0.6366 0.194 Uiso 1 1 calc GR . . . .
H15F H -0.3213 0.2273 0.6217 0.194 Uiso 1 1 calc GR . . . .
C155 C -0.3790(6) 0.3387(6) 0.6851(5) 0.113(5) Uani 1 1 d . . . . .
H15G H -0.3715 0.3500 0.7141 0.169 Uiso 1 1 calc GR . . . .
H15H H -0.4264 0.3355 0.6855 0.169 Uiso 1 1 calc GR . . . .
H15I H -0.3693 0.3656 0.6632 0.169 Uiso 1 1 calc GR . . . .
C156 C -0.3359(5) 0.2470(6) 0.7125(4) 0.127(4) Uani 1 1 d . . . . .
H15J H -0.3043 0.2119 0.7091 0.190 Uiso 1 1 calc GR . . . .
H15K H -0.3826 0.2416 0.7177 0.190 Uiso 1 1 calc GR . . . .
H15L H -0.3261 0.2663 0.7375 0.190 Uiso 1 1 calc GR . . . .
C157 C -0.1654(4) 0.3840(4) 0.5921(3) 0.069(2) Uani 1 1 d . . . . .
C158 C -0.1544(6) 0.3599(5) 0.5437(3) 0.100(4) Uani 1 1 d . . . . .
H15M H -0.1184 0.3271 0.5419 0.150 Uiso 1 1 calc GR . . . .
H15N H -0.1413 0.3867 0.5228 0.150 Uiso 1 1 calc GR . . . .
H15O H -0.1967 0.3510 0.5367 0.150 Uiso 1 1 calc GR . . . .
C159 C -0.2207(7) 0.4319(5) 0.5927(6) 0.130(6) Uani 1 1 d . . . . .
H15P H -0.2641 0.4205 0.5932 0.195 Uiso 1 1 calc GR . . . .
H15Q H -0.2137 0.4536 0.5663 0.195 Uiso 1 1 calc GR . . . .
H15R H -0.2214 0.4536 0.6189 0.195 Uiso 1 1 calc GR . . . .
C160 C -0.0989(6) 0.4010(5) 0.5980(4) 0.102(3) Uani 1 1 d . . . . .
H16D H -0.1010 0.4141 0.6281 0.153 Uiso 1 1 calc GR . . . .
H16E H -0.0923 0.4298 0.5772 0.153 Uiso 1 1 calc GR . . . .
H16F H -0.0610 0.3698 0.5926 0.153 Uiso 1 1 calc GR . . . .
C161 C 0.1419(3) 0.1453(2) 0.8412(2) 0.0384(15) Uani 1 1 d . . . . .
C162 C 0.0815(3) 0.1529(3) 0.8559(2) 0.0451(17) Uani 1 1 d . . . . .
C163 C 0.0115(3) 0.1593(3) 0.8758(2) 0.0409(16) Uani 1 1 d . . . . .
C164 C -0.0402(4) 0.1737(3) 0.8506(3) 0.0515(18) Uani 1 1 d . . . . .
H164 H -0.0303 0.1821 0.8205 0.062 Uiso 1 1 calc R . . . .
C165 C -0.1066(3) 0.1764(3) 0.8677(3) 0.0518(18) Uani 1 1 d . . . . .
C166 C -0.1192(4) 0.1669(3) 0.9126(3) 0.058(2) Uani 1 1 d . . . . .
H166 H -0.1648 0.1694 0.9250 0.070 Uiso 1 1 calc R . . . .
C167 C -0.0679(4) 0.1539(3) 0.9400(3) 0.056(2) Uani 1 1 d . . . . .
C168 C -0.0032(4) 0.1513(3) 0.9221(2) 0.0476(17) Uani 1 1 d . . . . .
H168 H 0.0327 0.1443 0.9401 0.057 Uiso 1 1 calc R . . . .
C169 C -0.1635(4) 0.1884(3) 0.8375(3) 0.061(2) Uani 1 1 d . . . . .
C170 C -0.1509(4) 0.1400(3) 0.8046(3) 0.063(2) Uani 1 1 d . . . . .
H17A H -0.1822 0.1486 0.7822 0.094 Uiso 1 1 calc GR . . . .
H17B H -0.1586 0.1075 0.8206 0.094 Uiso 1 1 calc GR . . . .
H17C H -0.1040 0.1337 0.7906 0.094 Uiso 1 1 calc GR . . . .
C171 C -0.2331(4) 0.1952(4) 0.8625(3) 0.072(3) Uani 1 1 d . . . . .
H17D H -0.2675 0.2061 0.8422 0.107 Uiso 1 1 calc GR . . . .
H17E H -0.2388 0.2231 0.8851 0.107 Uiso 1 1 calc GR . . . .
H17F H -0.2383 0.1609 0.8764 0.107 Uiso 1 1 calc GR . . . .
C172 C -0.1586(4) 0.2390(4) 0.8092(3) 0.061(2) Uani 1 1 d . . . . .
H17G H -0.1134 0.2340 0.7927 0.091 Uiso 1 1 calc GR . . . .
H17H H -0.1664 0.2707 0.8283 0.091 Uiso 1 1 calc GR . . . .
H17I H -0.1930 0.2443 0.7887 0.091 Uiso 1 1 calc GR . . . .
C173 C -0.0823(5) 0.1409(4) 0.9887(3) 0.071(3) Uani 1 1 d . . . . .
C174 C -0.0590(6) 0.0797(4) 0.9957(3) 0.086(3) Uani 1 1 d . . . . .
H17J H -0.0829 0.0602 0.9776 0.129 Uiso 1 1 calc GR . . . .
H17K H -0.0695 0.0711 1.0267 0.129 Uiso 1 1 calc GR . . . .
H17L H -0.0100 0.0689 0.9872 0.129 Uiso 1 1 calc GR . . . .
C175 C -0.1583(5) 0.1612(6) 1.0056(3) 0.099(4) Uani 1 1 d . . . . .
H17M H -0.1733 0.1987 0.9965 0.148 Uiso 1 1 calc GR . . . .
H17N H -0.1643 0.1591 1.0378 0.148 Uiso 1 1 calc GR . . . .
H17O H -0.1853 0.1385 0.9934 0.148 Uiso 1 1 calc GR . . . .
C176 C -0.0458(6) 0.1707(4) 1.0153(3) 0.082(3) Uani 1 1 d . . . . .
H17P H -0.0750 0.1842 1.0421 0.123 Uiso 1 1 calc GR . . . .
H17Q H -0.0338 0.2013 0.9983 0.123 Uiso 1 1 calc GR . . . .
H17R H -0.0043 0.1465 1.0230 0.123 Uiso 1 1 calc GR . . . .
C177 C 0.3291(4) 0.0819(2) 0.7873(2) 0.0456(18) Uani 1 1 d . . . . .
C178 C 0.3827(4) 0.0561(3) 0.7679(2) 0.0445(17) Uani 1 1 d . . . . .
C179 C 0.4434(4) 0.0245(3) 0.74834(19) 0.0436(17) Uani 1 1 d . . . . .
C180 C 0.4745(4) -0.0220(3) 0.7692(2) 0.0447(18) Uani 1 1 d . . . . .
H180 H 0.4557 -0.0306 0.7976 0.054 Uiso 1 1 calc R . . . .
C181 C 0.5348(4) -0.0576(3) 0.7486(2) 0.051(2) Uani 1 1 d . . . . .
C182 C 0.5604(4) -0.0416(3) 0.7073(2) 0.055(2) Uani 1 1 d . . . . .
H182 H 0.6012 -0.0632 0.6933 0.066 Uiso 1 1 calc R . . . .
C183 C 0.5295(5) 0.0041(3) 0.6854(2) 0.058(2) Uani 1 1 d . . . . .
C184 C 0.4725(4) 0.0361(3) 0.7057(2) 0.053(2) Uani 1 1 d . . . . .
H184 H 0.4512 0.0674 0.6909 0.064 Uiso 1 1 calc R . . . .
C185 C 0.5681(5) -0.1098(3) 0.7707(3) 0.062(2) Uani 1 1 d . . . . .
C186 C 0.5365(7) -0.1147(4) 0.8171(3) 0.097(4) Uani 1 1 d . . . . .
H18A H 0.5326 -0.0807 0.8328 0.145 Uiso 1 1 calc GR . . . .
H18B H 0.5651 -0.1441 0.8319 0.145 Uiso 1 1 calc GR . . . .
H18C H 0.4913 -0.1226 0.8168 0.145 Uiso 1 1 calc GR . . . .
C187 C 0.6429(5) -0.1137(4) 0.7709(4) 0.087(3) Uani 1 1 d . . . . .
H18D H 0.6635 -0.1080 0.7411 0.130 Uiso 1 1 calc GR . . . .
H18E H 0.6639 -0.1496 0.7812 0.130 Uiso 1 1 calc GR . . . .
H18F H 0.6503 -0.0861 0.7906 0.130 Uiso 1 1 calc GR . . . .
C188 C 0.5599(7) -0.1583(3) 0.7435(3) 0.088(4) Uani 1 1 d . . . . .
H18G H 0.5122 -0.1615 0.7473 0.132 Uiso 1 1 calc GR . . . .
H18H H 0.5883 -0.1916 0.7535 0.132 Uiso 1 1 calc GR . . . .
H18I H 0.5739 -0.1526 0.7124 0.132 Uiso 1 1 calc GR . . . .
C189 C 0.5658(5) 0.0227(4) 0.6403(3) 0.066(3) Uani 0.507(9) 1 d D . P G 1
C190 C 0.5834(8) 0.0784(4) 0.6445(5) 0.076(4) Uani 0.507(9) 1 d D . P G 1
H19A H 0.5419 0.1066 0.6452 0.113 Uiso 0.507(9) 1 calc GR . P G 1
H19B H 0.6154 0.0843 0.6193 0.113 Uiso 0.507(9) 1 calc GR . P G 1
H19C H 0.6040 0.0798 0.6717 0.113 Uiso 0.507(9) 1 calc GR . P G 1
C191 C 0.5123(6) 0.0286(7) 0.6079(4) 0.084(4) Uani 0.507(9) 1 d D . P G 1
H19D H 0.4952 -0.0048 0.6076 0.126 Uiso 0.507(9) 1 calc GR . P G 1
H19E H 0.5330 0.0355 0.5784 0.126 Uiso 0.507(9) 1 calc GR . P G 1
H19F H 0.4746 0.0588 0.6170 0.126 Uiso 0.507(9) 1 calc GR . P G 1
C192 C 0.6318(6) -0.0170(6) 0.6228(6) 0.089(4) Uani 0.507(9) 1 d D . P G 1
H19G H 0.6651 -0.0195 0.6438 0.134 Uiso 0.507(9) 1 calc GR . P G 1
H19H H 0.6500 -0.0040 0.5945 0.134 Uiso 0.507(9) 1 calc GR . P G 1
H19I H 0.6221 -0.0528 0.6188 0.134 Uiso 0.507(9) 1 calc GR . P G 1
C193 C 0.2839(4) 0.2450(3) 0.7917(2) 0.0481(18) Uani 1 1 d . . . . .
C194 C 0.3079(3) 0.2288(3) 0.82831(19) 0.0419(15) Uani 1 1 d . . . . .
C195 C 0.3347(3) 0.2105(3) 0.8676(2) 0.0469(18) Uani 1 1 d . . . . .
C196 C 0.3164(3) 0.2456(3) 0.9051(2) 0.0454(17) Uani 1 1 d . . . . .
H196 H 0.2851 0.2792 0.9039 0.055 Uiso 1 1 calc R . . . .
C197 C 0.3454(4) 0.2293(3) 0.9422(2) 0.0489(18) Uani 1 1 d . . . . .
C198 C 0.3893(4) 0.1790(3) 0.9434(2) 0.0533(19) Uani 1 1 d . . . . .
H198 H 0.4089 0.1688 0.9698 0.064 Uiso 1 1 calc R . . . .
C199 C 0.4062(3) 0.1430(3) 0.9090(2) 0.0455(16) Uani 1 1 d . . . . .
C200 C 0.3792(3) 0.1605(3) 0.8700(2) 0.0464(17) Uani 1 1 d . . . . .
H200 H 0.3913 0.1381 0.8447 0.056 Uiso 1 1 calc R . . . .
C201 C 0.3304(4) 0.2661(3) 0.9833(2) 0.057(2) Uani 1 1 d . . . . .
C202 C 0.2778(5) 0.3177(4) 0.9782(3) 0.078(3) Uani 1 1 d . . . . .
H20A H 0.2706 0.3392 1.0051 0.117 Uiso 1 1 calc GR . . . .
H20B H 0.2349 0.3085 0.9726 0.117 Uiso 1 1 calc GR . . . .
H20C H 0.2939 0.3386 0.9534 0.117 Uiso 1 1 calc GR . . . .
C203 C 0.3963(5) 0.2829(4) 0.9920(3) 0.084(3) Uani 1 1 d . . . . .
H20D H 0.4318 0.2505 0.9950 0.126 Uiso 1 1 calc GR . . . .
H20E H 0.3882 0.3042 1.0191 0.126 Uiso 1 1 calc GR . . . .
H20F H 0.4109 0.3047 0.9674 0.126 Uiso 1 1 calc GR . . . .
C204 C 0.3067(6) 0.2356(4) 1.0231(3) 0.082(3) Uani 1 1 d . . . . .
H20G H 0.3352 0.1991 1.0233 0.124 Uiso 1 1 calc GR . . . .
H20H H 0.2593 0.2332 1.0220 0.124 Uiso 1 1 calc GR . . . .
H20I H 0.3102 0.2548 1.0499 0.124 Uiso 1 1 calc GR . . . .
C205 C 0.4564(4) 0.0883(3) 0.9119(2) 0.0486(18) Uani 1 1 d . . . . .
C206 C 0.4526(6) 0.0509(4) 0.8759(3) 0.102(3) Uani 1 1 d . . . . .
H20J H 0.4701 0.0648 0.8477 0.154 Uiso 1 1 calc GR . . . .
H20K H 0.4053 0.0482 0.8749 0.154 Uiso 1 1 calc GR . . . .
H20L H 0.4800 0.0150 0.8812 0.154 Uiso 1 1 calc GR . . . .
C207 C 0.5283(5) 0.0989(4) 0.9099(4) 0.089(3) Uani 1 1 d . . . . .
H20M H 0.5394 0.1166 0.8821 0.133 Uiso 1 1 calc GR . . . .
H20N H 0.5608 0.0645 0.9120 0.133 Uiso 1 1 calc GR . . . .
H20O H 0.5306 0.1225 0.9344 0.133 Uiso 1 1 calc GR . . . .
C208 C 0.4404(5) 0.0600(4) 0.9561(3) 0.075(3) Uani 1 1 d . . . . .
H20P H 0.4736 0.0258 0.9578 0.112 Uiso 1 1 calc GR . . . .
H20Q H 0.3947 0.0526 0.9579 0.112 Uiso 1 1 calc GR . . . .
H20R H 0.4430 0.0835 0.9805 0.112 Uiso 1 1 calc GR . . . .
C209 C 0.2327(3) 0.3155(2) 0.6809(2) 0.0444(17) Uani 1 1 d . . . . .
C210 C 0.2248(3) 0.3411(3) 0.64703(18) 0.0386(15) Uani 1 1 d . . . . .
C211 C 0.2199(3) 0.3733(2) 0.6071(2) 0.0415(16) Uani 1 1 d . . . . .
C212 C 0.1648(4) 0.4181(3) 0.6064(2) 0.051(2) Uani 1 1 d . . . . .
H212 H 0.1317 0.4259 0.6312 0.061 Uiso 1 1 calc R . . . .
C213 C 0.1593(5) 0.4502(3) 0.5699(3) 0.062(2) Uani 1 1 d . . . . .
C214 C 0.2090(4) 0.4388(3) 0.5347(2) 0.0515(19) Uani 1 1 d . . . . .
H214 H 0.2053 0.4611 0.5094 0.062 Uiso 1 1 calc R . . . .
C215 C 0.2648(4) 0.3952(3) 0.5350(2) 0.0530(19) Uani 1 1 d . . . . .
C216 C 0.2696(3) 0.3617(2) 0.5711(2) 0.0405(16) Uani 1 1 d . . . . .
H216 H 0.3061 0.3313 0.5716 0.049 Uiso 1 1 calc R . . . .
C217 C 0.1021(6) 0.5005(4) 0.5678(3) 0.090(4) Uani 1 1 d . . . . .
C218 C 0.0728(6) 0.5061(5) 0.5249(3) 0.127(4) Uani 1 1 d . . . . .
H21A H 0.1097 0.4995 0.5007 0.191 Uiso 1 1 calc GR . . . .
H21B H 0.0456 0.5427 0.5224 0.191 Uiso 1 1 calc GR . . . .
H21C H 0.0440 0.4798 0.5234 0.191 Uiso 1 1 calc GR . . . .
C219 C 0.1384(5) 0.5512(5) 0.5654(4) 0.105(5) Uani 1 1 d . . . . .
H21D H 0.1368 0.5655 0.5950 0.157 Uiso 1 1 calc DGR . . . .
H21E H 0.1147 0.5794 0.5469 0.157 Uiso 1 1 calc GR . . . .
H21F H 0.1858 0.5396 0.5527 0.157 Uiso 1 1 calc DGR . . . .
C220 C 0.0566(7) 0.5098(5) 0.6075(4) 0.103(4) Uani 1 1 d . . . . .
H22A H 0.0307 0.4812 0.6114 0.155 Uiso 1 1 calc GR . . . .
H22B H 0.0254 0.5449 0.6059 0.155 Uiso 1 1 calc GR . . . .
H22C H 0.0827 0.5097 0.6325 0.155 Uiso 1 1 calc GR . . . .
C221 C 0.3190(4) 0.3866(3) 0.4942(2) 0.0520(19) Uani 1 1 d . . . . .
C222 C 0.3515(4) 0.4353(3) 0.4873(3) 0.070(3) Uani 1 1 d . . . . .
H22D H 0.3175 0.4667 0.4796 0.106 Uiso 1 1 calc GR . . . .
H22E H 0.3888 0.4277 0.4635 0.106 Uiso 1 1 calc GR . . . .
H22F H 0.3691 0.4429 0.5144 0.106 Uiso 1 1 calc GR . . . .
C223 C 0.2856(5) 0.3783(4) 0.4538(3) 0.070(3) Uani 1 1 d . . . . .
H22G H 0.2690 0.3446 0.4568 0.105 Uiso 1 1 calc GR . . . .
H22H H 0.3188 0.3762 0.4277 0.105 Uiso 1 1 calc GR . . . .
H22I H 0.2474 0.4087 0.4509 0.105 Uiso 1 1 calc GR . . . .
C224 C 0.3769(4) 0.3362(3) 0.5002(3) 0.058(2) Uani 1 1 d . . . . .
H22J H 0.4024 0.3431 0.5240 0.086 Uiso 1 1 calc GR . . . .
H22K H 0.4076 0.3293 0.4729 0.086 Uiso 1 1 calc GR . . . .
H22L H 0.3571 0.3046 0.5076 0.086 Uiso 1 1 calc GR . . . .
C225 C 0.0321(3) 0.3732(3) 0.6789(2) 0.0444(17) Uani 1 1 d . . . . .
C226 C 0.0033(4) 0.4151(3) 0.6994(2) 0.0486(18) Uani 1 1 d . . . . .
C227 C -0.0344(3) 0.4640(3) 0.7207(2) 0.0461(18) Uani 1 1 d . . . . .
C228 C -0.0298(4) 0.4727(3) 0.7640(2) 0.0497(18) Uani 1 1 d . . . . .
H228 H -0.0009 0.4466 0.7799 0.060 Uiso 1 1 calc R . . . .
C229 C -0.0668(4) 0.5192(3) 0.7848(2) 0.052(2) Uani 1 1 d . . . . .
C230 C -0.1099(4) 0.5571(3) 0.7606(3) 0.060(2) Uani 1 1 d . . . . .
H230 H -0.1342 0.5898 0.7745 0.072 Uiso 1 1 calc R . . . .
C231 C -0.1178(4) 0.5483(3) 0.7172(3) 0.057(2) Uani 1 1 d . . . . .
C232 C -0.0770(4) 0.5008(3) 0.6962(2) 0.056(2) Uani 1 1 d . . . . .
H232 H -0.0788 0.4943 0.6660 0.067 Uiso 1 1 calc R . . . .
C233 C -0.0622(5) 0.5315(4) 0.8336(3) 0.067(3) Uani 1 1 d . . . . .
C234 C -0.0133(7) 0.4849(4) 0.8529(3) 0.093(4) Uani 1 1 d . . . . .
H23A H -0.0256 0.4506 0.8468 0.140 Uiso 1 1 calc GR . . . .
H23B H -0.0160 0.4898 0.8847 0.140 Uiso 1 1 calc GR . . . .
H23C H 0.0332 0.4843 0.8396 0.140 Uiso 1 1 calc GR . . . .
C235 C -0.0365(8) 0.5830(5) 0.8365(4) 0.121(5) Uani 1 1 d . . . . .
H23D H -0.0208 0.5851 0.8654 0.181 Uiso 1 1 calc GR . . . .
H23E H -0.0732 0.6142 0.8326 0.181 Uiso 1 1 calc GR . . . .
H23F H 0.0013 0.5830 0.8135 0.181 Uiso 1 1 calc GR . . . .
C236 C -0.1322(6) 0.5365(8) 0.8584(4) 0.128(6) Uani 1 1 d . . . . .
H23G H -0.1513 0.5058 0.8512 0.192 Uiso 1 1 calc GR . . . .
H23H H -0.1617 0.5703 0.8501 0.192 Uiso 1 1 calc GR . . . .
H23I H -0.1290 0.5368 0.8900 0.192 Uiso 1 1 calc GR . . . .
C237 C -0.1680(5) 0.5882(4) 0.6922(3) 0.074(3) Uani 1 1 d . . . . .
C238 C -0.1403(6) 0.6414(4) 0.6834(4) 0.096(4) Uani 1 1 d . . . . .
H23J H -0.1286 0.6540 0.7109 0.144 Uiso 1 1 calc GR . . . .
H23K H -0.1752 0.6693 0.6719 0.144 Uiso 1 1 calc GR . . . .
H23L H -0.0997 0.6340 0.6619 0.144 Uiso 1 1 calc GR . . . .
C239 C -0.2328(6) 0.5962(6) 0.7156(4) 0.108(5) Uani 1 1 d . . . . .
H23M H -0.2482 0.5620 0.7175 0.163 Uiso 1 1 calc GR . . . .
H23N H -0.2645 0.6231 0.7004 0.163 Uiso 1 1 calc GR . . . .
H23O H -0.2312 0.6092 0.7452 0.163 Uiso 1 1 calc GR . . . .
C240 C -0.1678(7) 0.5702(6) 0.6448(4) 0.130(5) Uani 1 1 d . . . . .
H24A H -0.1228 0.5689 0.6287 0.195 Uiso 1 1 calc GR . . . .
H24B H -0.2019 0.5961 0.6305 0.195 Uiso 1 1 calc GR . . . .
H24C H -0.1785 0.5343 0.6448 0.195 Uiso 1 1 calc GR . . . .
C241 C 0.1001(3) 0.2312(3) 0.6203(2) 0.0465(17) Uani 1 1 d . . . . .
C242 C 0.1065(3) 0.1861(3) 0.6032(2) 0.0483(18) Uani 1 1 d . . . . .
C243 C 0.1106(3) 0.1376(3) 0.5811(2) 0.0497(17) Uani 1 1 d . . . . .
C244 C 0.1124(5) 0.1362(3) 0.5349(2) 0.069(2) Uani 1 1 d . . . . .
H244 H 0.1128 0.1687 0.5188 0.083 Uiso 1 1 calc R . . . .
C245 C 0.1135(5) 0.0897(4) 0.5124(3) 0.076(3) Uani 1 1 d . . . . .
C246 C 0.1137(4) 0.0427(3) 0.5356(3) 0.070(2) Uani 1 1 d . . . . .
H246 H 0.1159 0.0102 0.5200 0.084 Uiso 1 1 calc R . . . .
C247 C 0.1108(4) 0.0407(3) 0.5823(2) 0.0534(19) Uani 1 1 d . . . . .
C248 C 0.1122(4) 0.0886(3) 0.6043(2) 0.0529(18) Uani 1 1 d . . . . .
H248 H 0.1144 0.0880 0.6350 0.064 Uiso 1 1 calc R . . . .
C249 C 0.1244(5) 0.0875(4) 0.4613(4) 0.116(3) Uani 0.535(11) 1 d D U P H 1
C250 C 0.1900(6) 0.0497(7) 0.4414(6) 0.133(5) Uani 0.535(11) 1 d D U P H 1
H25A H 0.2292 0.0630 0.4490 0.199 Uiso 0.535(11) 1 calc GR . P H 1
H25B H 0.1909 0.0489 0.4094 0.199 Uiso 0.535(11) 1 calc GR . P H 1
H25C H 0.1917 0.0132 0.4532 0.199 Uiso 0.535(11) 1 calc GR . P H 1
C251 C 0.1229(11) 0.1434(4) 0.4403(5) 0.117(4) Uani 0.535(11) 1 d D U P H 1
H25D H 0.0782 0.1669 0.4481 0.175 Uiso 0.535(11) 1 calc GR . P H 1
H25E H 0.1318 0.1396 0.4083 0.175 Uiso 0.535(11) 1 calc GR . P H 1
H25F H 0.1579 0.1595 0.4511 0.175 Uiso 0.535(11) 1 calc GR . P H 1
C252 C 0.0638(5) 0.0661(6) 0.4490(5) 0.118(4) Uani 0.535(11) 1 d D U P H 1
H25G H 0.0641 0.0306 0.4626 0.177 Uiso 0.535(11) 1 calc GR . P H 1
H25H H 0.0671 0.0626 0.4170 0.177 Uiso 0.535(11) 1 calc GR . P H 1
H25I H 0.0215 0.0913 0.4596 0.177 Uiso 0.535(11) 1 calc GR . P H 1
C253 C 0.1069(6) -0.0100(5) 0.6094(4) 0.062(2) Uani 0.672(9) 1 d . . P I 1
C254 C 0.1624(6) -0.0217(5) 0.6395(4) 0.075(4) Uani 0.672(9) 1 d D . P I 1
H25J H 0.2065 -0.0336 0.6220 0.112 Uiso 0.672(9) 1 calc GR . P I 1
H25K H 0.1542 -0.0502 0.6603 0.112 Uiso 0.672(9) 1 calc GR . P I 1
H25L H 0.1626 0.0112 0.6558 0.112 Uiso 0.672(9) 1 calc GR . P I 1
C255 C 0.1146(7) -0.0603(5) 0.5799(5) 0.083(4) Uani 0.672(9) 1 d D . P I 1
H25M H 0.0797 -0.0535 0.5598 0.125 Uiso 0.672(9) 1 calc GR . P I 1
H25N H 0.1095 -0.0916 0.5983 0.125 Uiso 0.672(9) 1 calc GR . P I 1
H25O H 0.1597 -0.0675 0.5630 0.125 Uiso 0.672(9) 1 calc GR . P I 1
C256 C 0.0372(7) -0.0005(6) 0.6372(5) 0.090(4) Uani 0.672(9) 1 d D . P I 1
H25P H 0.0307 0.0325 0.6546 0.135 Uiso 0.672(9) 1 calc GR . P I 1
H25Q H 0.0351 -0.0314 0.6568 0.135 Uiso 0.672(9) 1 calc GR . P I 1
H25R H 0.0013 0.0034 0.6178 0.135 Uiso 0.672(9) 1 calc GR . P I 1
C347 C 0.0995(5) 0.0924(4) 0.4630(5) 0.116(3) Uani 0.465(11) 1 d D . P H 2
C348 C 0.0302(6) 0.1291(7) 0.4576(6) 0.118(4) Uani 0.465(11) 1 d D . P H 2
H34A H -0.0038 0.1069 0.4570 0.177 Uiso 0.465(11) 1 calc DGR . P H 2
H34B H 0.0334 0.1492 0.4300 0.177 Uiso 0.465(11) 1 calc GR . P H 2
H34C H 0.0169 0.1546 0.4822 0.177 Uiso 0.465(11) 1 calc GR . P H 2
C349 C 0.1060(12) 0.0358(4) 0.4444(6) 0.133(5) Uani 0.465(11) 1 d D . P H 2
H34D H 0.1505 0.0135 0.4489 0.199 Uiso 0.465(11) 1 calc GR . P H 2
H34E H 0.1015 0.0383 0.4129 0.199 Uiso 0.465(11) 1 calc GR . P H 2
H34F H 0.0702 0.0191 0.4593 0.199 Uiso 0.465(11) 1 calc GR . P H 2
C350 C 0.1563(6) 0.1179(6) 0.4396(6) 0.117(4) Uani 0.465(11) 1 d D . P H 2
H35A H 0.1579 0.1510 0.4550 0.175 Uiso 0.465(11) 1 calc GR . P H 2
H35B H 0.1474 0.1265 0.4093 0.175 Uiso 0.465(11) 1 calc GR . P H 2
H35C H 0.2000 0.0923 0.4397 0.175 Uiso 0.465(11) 1 calc GR . P H 2
C351 C 0.0609(8) 0.3388(8) 0.5206(4) 0.087(4) Uani 0.532(9) 1 d D . P F 2
H35D H 0.0305 0.3739 0.5172 0.131 Uiso 0.532(9) 1 calc GR . P F 2
H35E H 0.0954 0.3429 0.5394 0.131 Uiso 0.532(9) 1 calc GR . P F 2
H35F H 0.0346 0.3132 0.5342 0.131 Uiso 0.532(9) 1 calc GR . P F 2
C352 C 0.0582(7) 0.2937(7) 0.4427(5) 0.094(5) Uani 0.532(9) 1 d D . P F 2
H35G H 0.0379 0.2649 0.4569 0.141 Uiso 0.532(9) 1 calc GR . P F 2
H35H H 0.0904 0.2788 0.4174 0.141 Uiso 0.532(9) 1 calc GR . P F 2
H35I H 0.0223 0.3222 0.4328 0.141 Uiso 0.532(9) 1 calc GR . P F 2
C353 C 0.1061(8) 0.3720(4) 0.4564(6) 0.072(3) Uani 0.532(9) 1 d D . P F 2
H35J H 0.0678 0.4007 0.4676 0.107 Uiso 0.532(9) 1 calc GR . P F 2
H35K H 0.1089 0.3705 0.4243 0.107 Uiso 0.532(9) 1 calc GR . P F 2
H35L H 0.1483 0.3795 0.4649 0.107 Uiso 0.532(9) 1 calc GR . P F 2
C354 C 0.3056(7) 0.5240(4) 0.6296(4) 0.093(4) Uani 0.174(11) 1 d D . P D 2
C355 C 0.2859(6) 0.5424(9) 0.5843(4) 0.104(5) Uani 0.174(11) 1 d D . P D 2
H35M H 0.2852 0.5108 0.5666 0.156 Uiso 0.174(11) 1 calc DGR . P D 2
H35N H 0.3190 0.5621 0.5698 0.156 Uiso 0.174(11) 1 calc GR . P D 2
H35O H 0.2407 0.5662 0.5874 0.156 Uiso 0.174(11) 1 calc DGR . P D 2
C356 C 0.3497(13) 0.4668(5) 0.6269(12) 0.092(4) Uani 0.174(11) 1 d D . P D 2
H35P H 0.3544 0.4525 0.6566 0.137 Uiso 0.174(11) 1 calc GR . P D 2
H35Q H 0.3946 0.4678 0.6117 0.137 Uiso 0.174(11) 1 calc GR . P D 2
H35R H 0.3282 0.4435 0.6106 0.137 Uiso 0.174(11) 1 calc GR . P D 2
C357 C 0.3436(8) 0.5641(5) 0.6469(7) 0.115(7) Uani 0.174(11) 1 d D . P D 2
H35S H 0.3112 0.5976 0.6560 0.173 Uiso 0.174(11) 1 calc GR . P D 2
H35T H 0.3775 0.5720 0.6237 0.173 Uiso 0.174(11) 1 calc GR . P D 2
H35U H 0.3663 0.5482 0.6721 0.173 Uiso 0.174(11) 1 calc GR . P D 2
C358 C 0.1229(13) -0.0163(11) 0.6027(9) 0.062(2) Uani 0.328(9) 1 d . . P I 2
C359 C 0.1804(10) -0.0564(10) 0.5819(8) 0.083(4) Uani 0.328(9) 1 d D . P I 2
H35V H 0.1757 -0.0594 0.5507 0.125 Uiso 0.328(9) 1 calc GR . P I 2
H35W H 0.1810 -0.0916 0.5961 0.125 Uiso 0.328(9) 1 calc GR . P I 2
H35X H 0.2228 -0.0450 0.5851 0.125 Uiso 0.328(9) 1 calc GR . P I 2
C360 C 0.0524(9) -0.0319(12) 0.5987(8) 0.090(4) Uani 0.328(9) 1 d D . P I 2
H36A H 0.0156 -0.0004 0.6060 0.135 Uiso 0.328(9) 1 calc GR . P I 2
H36B H 0.0466 -0.0614 0.6191 0.135 Uiso 0.328(9) 1 calc GR . P I 2
H36C H 0.0513 -0.0436 0.5686 0.135 Uiso 0.328(9) 1 calc GR . P I 2
C361 C 0.1251(12) -0.0071(9) 0.6524(6) 0.075(4) Uani 0.328(9) 1 d D . P I 2
H36D H 0.1509 0.0209 0.6560 0.112 Uiso 0.328(9) 1 calc GR . P I 2
H36E H 0.1472 -0.0409 0.6656 0.112 Uiso 0.328(9) 1 calc GR . P I 2
H36F H 0.0788 0.0045 0.6668 0.112 Uiso 0.328(9) 1 calc GR . P I 2
C362 C 0.3917(16) -0.0253(10) 0.5131(7) 0.090(5) Uani 0.410(9) 1 d . . P E 2
H36G H 0.4309 -0.0374 0.5295 0.135 Uiso 0.410(9) 1 calc GR . P E 2
H36H H 0.4075 -0.0164 0.4830 0.135 Uiso 0.410(9) 1 calc GR . P E 2
H36I H 0.3665 -0.0542 0.5127 0.135 Uiso 0.410(9) 1 calc GR . P E 2
C363 C 0.3974(12) 0.0698(11) 0.5280(7) 0.088(5) Uani 0.410(9) 1 d . . P E 2
H36J H 0.3694 0.1064 0.5264 0.133 Uiso 0.410(9) 1 calc GR . P E 2
H36K H 0.4280 0.0617 0.5007 0.133 Uiso 0.410(9) 1 calc GR . P E 2
H36L H 0.4241 0.0677 0.5529 0.133 Uiso 0.410(9) 1 calc GR . P E 2
C364 C 0.2854(10) 0.0603(9) 0.5151(6) 0.063(3) Uani 0.410(9) 1 d . . P E 2
H36M H 0.2439 0.0472 0.5246 0.094 Uiso 0.410(9) 1 calc GR . P E 2
H36N H 0.2941 0.0590 0.4830 0.094 Uiso 0.410(9) 1 calc GR . P E 2
H36O H 0.2798 0.0977 0.5251 0.094 Uiso 0.410(9) 1 calc GR . P E 2
C365 C 0.5546(5) 0.0137(4) 0.6381(4) 0.066(3) Uani 0.493(9) 1 d D U P G 2
C366 C 0.5096(8) 0.0641(5) 0.6198(5) 0.084(4) Uani 0.493(9) 1 d D U P G 2
H36P H 0.4617 0.0630 0.6278 0.126 Uiso 0.493(9) 1 calc GR . P G 2
H36Q H 0.5193 0.0646 0.5878 0.126 Uiso 0.493(9) 1 calc GR . P G 2
H36R H 0.5191 0.0966 0.6322 0.126 Uiso 0.493(9) 1 calc GR . P G 2
C367 C 0.5528(9) -0.0343(4) 0.6079(4) 0.076(4) Uani 0.493(9) 1 d D U P G 2
H36S H 0.5836 -0.0669 0.6170 0.113 Uiso 0.493(9) 1 calc GR . P G 2
H36T H 0.5670 -0.0256 0.5774 0.113 Uiso 0.493(9) 1 calc GR . P G 2
H36U H 0.5065 -0.0406 0.6103 0.113 Uiso 0.493(9) 1 calc GR . P G 2
C368 C 0.6298(5) 0.0168(7) 0.6354(6) 0.089(4) Uani 0.493(9) 1 d D U P G 2
H36V H 0.6341 0.0482 0.6521 0.134 Uiso 0.493(9) 1 calc GR . P G 2
H36W H 0.6477 0.0203 0.6046 0.134 Uiso 0.493(9) 1 calc GR . P G 2
H36X H 0.6555 -0.0162 0.6478 0.134 Uiso 0.493(9) 1 calc GR . P G 2
C369 C 0.5468(5) 0.2005(6) 0.5204(3) 0.065(3) Uani 0.454(10) 1 d D . P C 2
C370 C 0.5827(9) 0.2004(9) 0.4735(4) 0.095(5) Uani 0.454(10) 1 d D . P C 2
H37A H 0.5548 0.2268 0.4557 0.142 Uiso 0.454(10) 1 calc GR . P C 2
H37B H 0.5895 0.1644 0.4606 0.142 Uiso 0.454(10) 1 calc GR . P C 2
H37C H 0.6269 0.2101 0.4743 0.142 Uiso 0.454(10) 1 calc GR . P C 2
C371 C 0.4778(5) 0.1857(6) 0.5184(7) 0.089(4) Uani 0.454(10) 1 d D . P C 2
H37D H 0.4542 0.1857 0.5482 0.134 Uiso 0.454(10) 1 calc GR . P C 2
H37E H 0.4846 0.1497 0.5054 0.134 Uiso 0.454(10) 1 calc GR . P C 2
H37F H 0.4504 0.2123 0.5005 0.134 Uiso 0.454(10) 1 calc GR . P C 2
C372 C 0.5899(7) 0.1620(7) 0.5502(4) 0.095(6) Uani 0.454(10) 1 d D . P C 2
H37G H 0.6027 0.1828 0.5732 0.142 Uiso 0.454(10) 1 calc GR . P C 2
H37H H 0.6310 0.1422 0.5328 0.142 Uiso 0.454(10) 1 calc GR . P C 2
H37I H 0.5637 0.1363 0.5637 0.142 Uiso 0.454(10) 1 calc GR . P C 2
Cl3 Cl 0.1637(2) 0.72325(19) 0.90896(17) 0.1476(17) Uani 1 1 d . U . . .
C319 C 0.1480(4) 0.6521(3) 0.8473(3) 0.139(2) Uani 1 1 d . U . . .
H319 H 0.1158 0.6807 0.8364 0.166 Uiso 1 1 calc R . . . .
C320 C 0.1799(5) 0.6607(4) 0.8834(3) 0.138(2) Uani 1 1 d G U . . .
C321 C 0.2271(6) 0.6189(5) 0.8994(4) 0.137(2) Uani 1 1 d G U . . .
H321 H 0.2489 0.6249 0.9241 0.164 Uiso 1 1 calc R . . . .
C322 C 0.2424(5) 0.5685(4) 0.8793(4) 0.136(2) Uani 1 1 d G U . . .
C317 C 0.2105(6) 0.5598(3) 0.8432(4) 0.138(2) Uani 1 1 d G U . . .
H31D H 0.2465 0.5474 0.8187 0.166 Uiso 1 1 calc R . . . .
H31E H 0.1874 0.5294 0.8505 0.166 Uiso 1 1 calc R . . . .
C318 C 0.1633(5) 0.6016(3) 0.8272(3) 0.142(3) Uani 1 1 d G U . . .
H318 H 0.1415 0.5957 0.8025 0.170 Uiso 1 1 calc R . . . .
Cl7 Cl -0.2797(3) 0.6323(3) 0.90225(18) 0.179(2) Uani 1 1 d . U . . .
C308 C -0.3373(4) 0.6493(4) 0.8673(3) 0.163(2) Uani 1 1 d . U . . .
C309 C -0.3337(6) 0.6127(4) 0.8336(4) 0.161(3) Uani 1 1 d G U . . .
H309 H -0.3018 0.5792 0.8328 0.193 Uiso 1 1 calc R . . . .
C310 C -0.3767(7) 0.6250(6) 0.8010(4) 0.163(3) Uani 1 1 d G U . . .
H310 H -0.3743 0.5999 0.7780 0.196 Uiso 1 1 calc R . . . .
C305 C -0.4234(6) 0.6740(6) 0.8021(4) 0.164(3) Uani 1 1 d G U . . .
H305 H -0.4528 0.6824 0.7798 0.197 Uiso 1 1 calc R . . . .
C306 C -0.4271(6) 0.7107(5) 0.8358(5) 0.162(3) Uani 1 1 d G U . . .
H306 H -0.4590 0.7442 0.8366 0.195 Uiso 1 1 calc R . . . .
C307 C -0.3840(5) 0.6983(4) 0.8684(4) 0.161(3) Uani 1 1 d G U . . .
H307 H -0.3865 0.7234 0.8914 0.194 Uiso 1 1 calc R . . . .
Cl0A Cl 0.4187(3) 0.7726(3) 0.7896(3) 0.195(3) Uani 0.713(7) 1 d D U P J 1
C323 C 0.3778(4) 0.7261(3) 0.7706(5) 0.190(2) Uani 0.713(7) 1 d D U P J 1
C328 C 0.3448(6) 0.6944(5) 0.7994(5) 0.191(3) Uani 0.713(7) 1 d DG U P J 1
H328 H 0.3443 0.6981 0.8302 0.229 Uiso 0.713(7) 1 calc R . P J 1
C327 C 0.3123(7) 0.6571(5) 0.7831(8) 0.192(3) Uani 0.713(7) 1 d G U P J 1
H327 H 0.2897 0.6354 0.8028 0.230 Uiso 0.713(7) 1 calc R . P J 1
C326 C 0.3130(8) 0.6516(6) 0.7381(8) 0.189(3) Uani 0.713(7) 1 d G U P J 1
H326 H 0.2908 0.6261 0.7269 0.227 Uiso 0.713(7) 1 calc R . P J 1
C325 C 0.3460(10) 0.6833(7) 0.7093(6) 0.188(3) Uani 0.713(7) 1 d G U P J 1
H325 H 0.3465 0.6795 0.6785 0.225 Uiso 0.713(7) 1 calc R . P J 1
C324 C 0.3785(7) 0.7205(6) 0.7256(5) 0.188(3) Uani 0.713(7) 1 d DG U P J 1
H324 H 0.4011 0.7422 0.7059 0.225 Uiso 0.713(7) 1 calc R . P J 1
Cl5 Cl -0.2040(2) -0.07034(18) 0.68396(14) 0.1411(14) Uani 1 1 d . U . . .
C281 C -0.1505(4) -0.0422(3) 0.7096(2) 0.127(2) Uani 1 1 d . U . . .
C282 C -0.1337(4) 0.0060(4) 0.6946(3) 0.134(2) Uani 1 1 d G U . . .
H282 H -0.1511 0.0229 0.6692 0.160 Uiso 1 1 calc R . . . .
C283 C -0.0912(5) 0.0295(4) 0.7169(4) 0.135(2) Uani 1 1 d G U . . .
H283 H -0.0797 0.0624 0.7066 0.162 Uiso 1 1 calc R . . . .
C284 C -0.0657(5) 0.0048(5) 0.7541(4) 0.135(2) Uani 1 1 d G U . . .
H284 H -0.0367 0.0208 0.7693 0.162 Uiso 1 1 calc R . . . .
C285 C -0.0825(5) -0.0434(5) 0.7691(3) 0.134(2) Uani 1 1 d G U . . .
H285 H -0.0651 -0.0603 0.7946 0.160 Uiso 1 1 calc R . . . .
C286 C -0.1250(4) -0.0669(4) 0.7469(3) 0.134(2) Uani 1 1 d G U . . .
H286 H -0.1365 -0.0999 0.7572 0.161 Uiso 1 1 calc R . . . .
Cl0B Cl 0.4567(5) 0.7416(5) 0.7097(5) 0.195(3) Uani 0.287(7) 1 d D . P J 2
C329 C 0.3968(5) 0.7130(5) 0.7413(6) 0.190(2) Uani 0.287(7) 1 d D . P J 2
C334 C 0.3796(10) 0.7267(10) 0.7854(6) 0.191(3) Uani 0.287(7) 1 d DG . P J 2
H334 H 0.4006 0.7518 0.7982 0.229 Uiso 0.287(7) 1 calc R . P J 2
C333 C 0.3316(12) 0.7038(14) 0.8108(7) 0.192(3) Uani 0.287(7) 1 d G . P J 2
H333 H 0.3199 0.7132 0.8410 0.230 Uiso 0.287(7) 1 calc R . P J 2
C332 C 0.3009(11) 0.6671(12) 0.7921(11) 0.189(3) Uani 0.287(7) 1 d G . P J 2
H332 H 0.2682 0.6515 0.8094 0.227 Uiso 0.287(7) 1 calc R . P J 2
C331 C 0.3182(10) 0.6534(8) 0.7480(12) 0.188(3) Uani 0.287(7) 1 d G . P J 2
H331 H 0.2972 0.6283 0.7352 0.225 Uiso 0.287(7) 1 calc R . P J 2
C330 C 0.3661(8) 0.6763(7) 0.7226(8) 0.188(3) Uani 0.287(7) 1 d DG . P J 2
H330 H 0.3779 0.6669 0.6925 0.225 Uiso 0.287(7) 1 calc R . P J 2
Cl9 Cl 0.6118(3) 0.4820(3) 0.8763(2) 0.195(3) Uani 1 1 d . U . . .
C287 C 0.5383(5) 0.4985(4) 0.8511(3) 0.174(2) Uani 1 1 d . U . . .
C288 C 0.5239(6) 0.4580(4) 0.8263(4) 0.168(3) Uani 1 1 d G U . . .
H288 H 0.5556 0.4246 0.8219 0.202 Uiso 1 1 calc R . . . .
C289 C 0.4631(7) 0.4665(6) 0.8078(4) 0.168(3) Uani 1 1 d G U . . .
H289 H 0.4532 0.4388 0.7908 0.201 Uiso 1 1 calc R . . . .
C290 C 0.4167(6) 0.5154(7) 0.8142(4) 0.172(3) Uani 1 1 d G U . . .
H290 H 0.3751 0.5212 0.8016 0.207 Uiso 1 1 calc R . . . .
C291 C 0.4311(6) 0.5559(5) 0.8391(5) 0.178(3) Uani 1 1 d G U . . .
H291 H 0.3994 0.5894 0.8434 0.213 Uiso 1 1 calc R . . . .
C292 C 0.4919(6) 0.5475(4) 0.8575(4) 0.175(3) Uani 1 1 d G U . . .
H292 H 0.5017 0.5752 0.8745 0.210 Uiso 1 1 calc R . . . .
Cl1 Cl -0.17330(15) 0.03067(12) 0.90285(11) 0.0968(9) Uani 1 1 d . . . . .
C275 C -0.0877(5) -0.0045(4) 0.8889(3) 0.079(3) Uani 1 1 d . . . . .
C276 C -0.0406(5) 0.0262(4) 0.8804(4) 0.082(3) Uani 1 1 d . . . . .
H276 H -0.0521 0.0645 0.8812 0.099 Uiso 1 1 calc R . . . .
C277 C 0.0272(5) -0.0031(4) 0.8704(3) 0.078(3) Uani 1 1 d . . . . .
H277 H 0.0625 0.0163 0.8646 0.093 Uiso 1 1 calc R . . . .
C278 C 0.0434(6) -0.0592(5) 0.8688(4) 0.092(3) Uani 1 1 d . . . . .
H278 H 0.0888 -0.0783 0.8613 0.110 Uiso 1 1 calc R . . . .
C279 C -0.0064(6) -0.0849(4) 0.8780(4) 0.089(3) Uani 1 1 d . . . . .
H279 H 0.0048 -0.1233 0.8776 0.107 Uiso 1 1 calc R . . . .
C280 C -0.0749(6) -0.0597(4) 0.8883(3) 0.086(3) Uani 1 1 d . . . . .
H280 H -0.1097 -0.0795 0.8945 0.103 Uiso 1 1 calc R . . . .
Cl4 Cl 0.5002(3) -0.1822(2) 0.92602(15) 0.1463(17) Uani 1 1 d . U . . .
C269 C 0.4360(7) -0.1461(6) 0.9664(4) 0.105(2) Uani 1 1 d . U . . .
C270 C 0.4184(6) -0.0943(5) 0.9657(4) 0.105(2) Uani 1 1 d . U . . .
H270 H 0.4415 -0.0738 0.9452 0.126 Uiso 1 1 calc R . . . .
C271 C 0.3676(7) -0.0699(6) 0.9939(4) 0.109(2) Uani 1 1 d . U . . .
H271 H 0.3570 -0.0315 0.9942 0.130 Uiso 1 1 calc R . . . .
C272 C 0.3303(7) -0.0958(6) 1.0219(5) 0.116(2) Uani 1 1 d . U . . .
H272 H 0.2932 -0.0772 1.0413 0.140 Uiso 1 1 calc R . . . .
C273 C 0.3501(7) -0.1535(6) 1.0207(4) 0.112(2) Uani 1 1 d . U . . .
H273 H 0.3261 -0.1741 1.0404 0.134 Uiso 1 1 calc R . . . .
C274 C 0.4021(6) -0.1792(5) 0.9922(4) 0.101(2) Uani 1 1 d . U . . .
H274 H 0.4144 -0.2175 0.9900 0.121 Uiso 1 1 calc R . . . .
Cl1A Cl -0.3047(5) 0.2744(4) 0.4014(3) 0.152(3) Uiso 0.5 1 d D U P . .
C313 C -0.1140(7) 0.2042(6) 0.3934(5) 0.140(4) Uiso 0.5 1 d . U P . .
H313 H -0.0844 0.1737 0.3793 0.168 Uiso 0.5 1 calc R . P . .
C312 C -0.1824(7) 0.2160(7) 0.3873(6) 0.127(4) Uiso 0.5 1 d DG U P . .
H312 H -0.1995 0.1936 0.3689 0.153 Uiso 0.5 1 calc R . P . .
C311 C -0.2257(7) 0.2606(8) 0.4080(7) 0.125(4) Uiso 0.5 1 d G U P . .
C316 C -0.2006(10) 0.2934(7) 0.4348(7) 0.118(4) Uiso 0.5 1 d G U P . .
H316 H -0.2302 0.3239 0.4490 0.142 Uiso 0.5 1 calc R . P . .
C315 C -0.1322(11) 0.2816(7) 0.4410(6) 0.122(4) Uiso 0.5 1 d G U P . .
H315 H -0.1151 0.3040 0.4593 0.146 Uiso 0.5 1 calc R . P . .
C314 C -0.0889(8) 0.2370(7) 0.4203(6) 0.137(4) Uiso 0.5 1 d G U P . .
H314 H -0.0422 0.2289 0.4245 0.164 Uiso 0.5 1 calc R . P . .
Cl6 Cl -0.0586(3) 0.7870(2) 0.7533(2) 0.176(2) Uani 1 1 d . U . . .
C299 C -0.1299(4) 0.7611(3) 0.7605(3) 0.149(2) Uani 1 1 d D U . . .
C300 C -0.1366(5) 0.7247(4) 0.7946(3) 0.147(2) Uani 1 1 d DG U . . .
H300 H -0.1000 0.7122 0.8114 0.176 Uiso 1 1 calc R . . . .
C301 C -0.1969(6) 0.7068(4) 0.8040(4) 0.148(3) Uani 1 1 d G U . . .
H301 H -0.2014 0.6820 0.8273 0.178 Uiso 1 1 calc R . . . .
C302 C -0.2505(5) 0.7252(5) 0.7793(5) 0.151(3) Uani 1 1 d G U . . .
H302 H -0.2917 0.7129 0.7857 0.181 Uiso 1 1 calc R . . . .
C303 C -0.2438(5) 0.7615(5) 0.7452(4) 0.151(3) Uani 1 1 d G U . . .
H303 H -0.2804 0.7741 0.7283 0.182 Uiso 1 1 calc R . . . .
C304 C -0.1835(5) 0.7794(4) 0.7358(3) 0.149(2) Uani 1 1 d G U . . .
H304 H -0.1789 0.8042 0.7125 0.178 Uiso 1 1 calc R . . . .
Cl2 Cl 0.40739(19) 0.06351(18) 1.07462(11) 0.1206(13) Uani 1 1 d . . . . .
C263 C 0.3333(3) 0.0917(2) 1.10777(15) 0.095(4) Uani 1 1 d . . . . .
C268 C 0.2939(3) 0.0558(2) 1.1251(2) 0.091(3) Uani 1 1 d G . . . .
H268 H 0.3092 0.0181 1.1197 0.109 Uiso 1 1 calc R . . . .
C267 C 0.2322(3) 0.0750(4) 1.1501(2) 0.105(4) Uani 1 1 d G . . . .
H267 H 0.2053 0.0505 1.1620 0.126 Uiso 1 1 calc R . . . .
C266 C 0.2098(3) 0.1301(4) 1.1579(2) 0.100(4) Uani 1 1 d G . . . .
H266 H 0.1676 0.1433 1.1751 0.120 Uiso 1 1 calc R . . . .
C265 C 0.2491(4) 0.1661(3) 1.1406(3) 0.124(5) Uani 1 1 d G . . . .
H265 H 0.2338 0.2038 1.1460 0.149 Uiso 1 1 calc R . . . .
C264 C 0.3108(4) 0.1469(2) 1.1156(2) 0.107(4) Uani 1 1 d G . . . .
H264 H 0.3377 0.1714 1.1037 0.128 Uiso 1 1 calc R . . . .
Cl8 Cl 0.6580(3) 0.3344(2) 0.93899(18) 0.1777(18) Uani 1 1 d . U . . .
C258 C 0.6787(4) 0.2983(3) 1.0204(3) 0.150(2) Uani 1 1 d . U . . .
H258 H 0.7254 0.2872 1.0097 0.180 Uiso 1 1 calc R . . . .
C257 C 0.6323(5) 0.3229(4) 0.9923(3) 0.149(2) Uani 1 1 d G U . . .
C262 C 0.5640(5) 0.3392(4) 1.0080(5) 0.148(2) Uani 1 1 d G U . . .
H262 H 0.5323 0.3559 0.9888 0.177 Uiso 1 1 calc R . . . .
C261 C 0.5421(4) 0.3309(5) 1.0518(5) 0.153(2) Uani 1 1 d G U . . .
H261 H 0.4955 0.3420 1.0625 0.184 Uiso 1 1 calc R . . . .
C260 C 0.5885(6) 0.3063(5) 1.0799(4) 0.158(3) Uani 1 1 d G U . . .
H260 H 0.5736 0.3007 1.1098 0.189 Uiso 1 1 calc R . . . .
C259 C 0.6568(5) 0.2900(4) 1.0642(3) 0.153(2) Uani 1 1 d G U . . .
H259 H 0.6886 0.2733 1.0834 0.183 Uiso 1 1 calc R . . . .
Cl2A Cl -0.2465(4) 0.1012(3) 0.6149(3) 0.159(3) Uani 0.584(6) 1 d D . P K 1
C335 C -0.1813(5) 0.1276(4) 0.5882(5) 0.185(2) Uani 0.584(6) 1 d D . P K 1
C340 C -0.1319(7) 0.1387(6) 0.6123(6) 0.189(3) Uani 0.584(6) 1 d DG . P K 1
H340 H -0.1343 0.1315 0.6429 0.226 Uiso 0.584(6) 1 calc R . P K 1
C339 C -0.0788(7) 0.1602(7) 0.5916(9) 0.191(3) Uani 0.584(6) 1 d G . P K 1
H339 H -0.0450 0.1677 0.6081 0.230 Uiso 0.584(6) 1 calc R . P K 1
C338 C -0.0753(9) 0.1707(7) 0.5468(10) 0.192(3) Uani 0.584(6) 1 d G . P K 1
H338 H -0.0390 0.1854 0.5326 0.230 Uiso 0.584(6) 1 calc R . P K 1
C337 C -0.1247(12) 0.1596(8) 0.5227(7) 0.191(3) Uani 0.584(6) 1 d G . P K 1
H337 H -0.1223 0.1668 0.4921 0.229 Uiso 0.584(6) 1 calc R . P K 1
C336 C -0.1778(9) 0.1381(6) 0.5434(5) 0.190(3) Uani 0.584(6) 1 d DG . P K 1
H336 H -0.2116 0.1305 0.5269 0.228 Uiso 0.584(6) 1 calc R . P K 1
Cl2B Cl -0.2396(4) 0.0873(4) 0.5441(3) 0.159(3) Uani 0.416(6) 1 d D U P K 2
C341 C -0.1794(5) 0.1230(5) 0.5556(4) 0.185(2) Uani 0.416(6) 1 d D U P K 2
C342 C -0.1177(6) 0.0962(8) 0.5687(5) 0.189(3) Uani 0.416(6) 1 d DG U P K 2
H342 H -0.1082 0.0580 0.5716 0.226 Uiso 0.416(6) 1 calc R . P K 2
C343 C -0.0700(7) 0.1254(13) 0.5777(7) 0.191(3) Uani 0.416(6) 1 d G U P K 2
H343 H -0.0278 0.1071 0.5867 0.230 Uiso 0.416(6) 1 calc R . P K 2
C344 C -0.0839(13) 0.1813(12) 0.5734(8) 0.192(3) Uani 0.416(6) 1 d G U P K 2
H344 H -0.0513 0.2013 0.5795 0.230 Uiso 0.416(6) 1 calc R . P K 2
C345 C -0.1456(15) 0.2081(8) 0.5602(9) 0.191(3) Uani 0.416(6) 1 d G U P K 2
H345 H -0.1551 0.2464 0.5573 0.229 Uiso 0.416(6) 1 calc R . P K 2
C346 C -0.1933(10) 0.1790(5) 0.5513(7) 0.190(3) Uani 0.416(6) 1 d DG U P K 2
H346 H -0.2354 0.1973 0.5423 0.228 Uiso 0.416(6) 1 calc R . P K 2
Cl10 Cl 0.5233(4) 0.6411(3) 0.6236(2) 0.123(2) Uani 0.5 1 d . U P . .
C293 C 0.5537(5) 0.5854(5) 0.6576(4) 0.102(2) Uani 0.5 1 d . U P . .
C294 C 0.6034(6) 0.5406(5) 0.6431(4) 0.102(3) Uani 0.5 1 d G U P . .
H294 H 0.6246 0.5392 0.6138 0.122 Uiso 0.5 1 calc R . P . .
C295 C 0.6220(7) 0.4979(5) 0.6716(6) 0.101(3) Uani 0.5 1 d G U P . .
H295 H 0.6559 0.4673 0.6616 0.121 Uiso 0.5 1 calc R . P . .
C296 C 0.5909(9) 0.5000(6) 0.7145(5) 0.099(3) Uani 0.5 1 d G U P . .
H296 H 0.6036 0.4708 0.7340 0.118 Uiso 0.5 1 calc R . P . .
C297 C 0.5412(9) 0.5448(7) 0.7290(4) 0.098(3) Uani 0.5 1 d G U P . .
H297 H 0.5200 0.5462 0.7584 0.118 Uiso 0.5 1 calc R . P . .
C298 C 0.5226(6) 0.5875(5) 0.7006(4) 0.099(3) Uani 0.5 1 d G U P . .
H298 H 0.4887 0.6181 0.7105 0.119 Uiso 0.5 1 calc R . P . .
C10A C 0.0956(6) 0.3175(4) 0.4757(3) 0.069(2) Uani 0.532(9) 1 d D . P F 2

loop_
_atom_site_aniso_label
_atom_site_aniso_U_11
_atom_site_aniso_U_22
_atom_site_aniso_U_33
_atom_site_aniso_U_23
_atom_site_aniso_U_13
_atom_site_aniso_U_12
Au1 0.0751(2) 0.05836(16) 0.04621(15) -0.00289(13) 0.00280(15) -0.00894(15)
Au2 0.05419(14) 0.03657(12) 0.04454(13) -0.00369(10) -0.01249(11) -0.00290(11)
Au3 0.03948(12) 0.04189(12) 0.02989(11) -0.00264(9) -0.00162(9) -0.00381(10)
Au4 0.03431(11) 0.03739(11) 0.03262(10) 0.00632(9) -0.00374(9) -0.00540(9)
Au5 0.05386(16) 0.06173(17) 0.0743(2) 0.00218(16) -0.01017(15) -0.01411(14)
Au6 0.04851(13) 0.04114(11) 0.03049(11) 0.00309(9) -0.00220(10) -0.01276(10)
Au7 0.04158(12) 0.03990(11) 0.03127(11) 0.00529(9) -0.00761(9) -0.00276(10)
Au8 0.03992(12) 0.05773(14) 0.03298(11) -0.00074(11) -0.00834(10) -0.00768(11)
Ag1 0.0988(4) 0.0419(2) 0.0405(2) -0.00591(19) -0.0046(3) -0.0179(2)
Ag2 0.0364(2) 0.0669(3) 0.0409(2) 0.0014(2) 0.00060(19) -0.0029(2)
Ag3 0.0462(2) 0.0454(2) 0.0471(2) 0.01363(19) 0.0009(2) -0.01013(19)
Ag4 0.0534(3) 0.0667(3) 0.0538(3) -0.0099(2) -0.0225(2) 0.0001(2)
Cu1 0.0476(7) 0.0721(8) 0.0505(7) -0.0107(7) 0.0041(6) -0.0260(6)
Cu1A 0.0476(7) 0.0721(8) 0.0505(7) -0.0107(7) 0.0041(6) -0.0260(6)
Cu2 0.0655(7) 0.0395(5) 0.0406(5) 0.0115(4) -0.0124(5) -0.0182(4)
Cu2A 0.0655(7) 0.0395(5) 0.0406(5) 0.0115(4) -0.0124(5) -0.0182(4)
Cu3 0.0548(6) 0.0469(6) 0.1022(9) -0.0179(6) -0.0386(6) -0.0106(5)
Cu3A 0.0548(6) 0.0469(6) 0.1022(9) -0.0179(6) -0.0386(6) -0.0106(5)
Cu4 0.0451(7) 0.0551(7) 0.0734(9) 0.0132(7) -0.0005(7) -0.0175(6)
Cu4A 0.0451(7) 0.0551(7) 0.0734(9) 0.0132(7) -0.0005(7) -0.0175(6)
C1 0.065(5) 0.064(5) 0.068(5) 0.004(4) -0.004(4) -0.010(4)
C2 0.051(4) 0.063(4) 0.059(4) -0.022(3) -0.001(3) 0.002(4)
C3 0.056(4) 0.062(4) 0.051(4) -0.012(3) -0.011(3) 0.000(4)
C4 0.052(4) 0.074(5) 0.088(5) -0.041(4) 0.003(4) -0.006(4)
C5 0.076(5) 0.080(5) 0.073(5) -0.025(4) -0.021(4) -0.012(4)
C6 0.077(5) 0.067(4) 0.078(5) -0.033(4) -0.004(4) -0.009(4)
C7 0.059(4) 0.043(3) 0.052(4) -0.009(3) -0.012(3) -0.004(3)
C8 0.048(4) 0.050(3) 0.057(4) -0.016(3) 0.002(3) -0.010(3)
C9 0.066(5) 0.129(8) 0.143(8) -0.064(6) -0.035(5) 0.001(5)
C10 0.089(7) 0.134(9) 0.146(9) -0.063(7) -0.020(7) -0.023(6)
C11 0.154(9) 0.134(10) 0.124(9) 0.023(8) -0.071(7) -0.055(8)
C12 0.123(7) 0.094(6) 0.138(9) -0.032(6) -0.036(6) -0.046(5)
C13 0.070(5) 0.065(4) 0.046(4) -0.010(3) 0.003(3) -0.014(4)
C14 0.085(7) 0.064(5) 0.111(8) -0.007(5) 0.006(6) -0.002(5)
C15 0.094(7) 0.158(10) 0.047(5) -0.012(6) 0.002(5) -0.043(6)
C16 0.073(5) 0.099(6) 0.068(5) -0.026(4) 0.006(4) -0.037(4)
C17 0.077(5) 0.044(4) 0.061(4) 0.012(3) 0.002(4) -0.005(4)
C18 0.056(4) 0.049(3) 0.054(4) 0.002(3) -0.002(3) -0.023(3)
C19 0.046(3) 0.060(4) 0.039(3) 0.012(3) 0.003(3) -0.018(3)
C20 0.060(4) 0.049(3) 0.050(3) 0.009(3) -0.017(3) -0.016(3)
C21 0.040(3) 0.064(4) 0.073(4) 0.027(3) 0.006(3) -0.022(3)
C22 0.042(4) 0.069(4) 0.054(4) 0.015(3) 0.001(3) -0.006(3)
C23 0.039(3) 0.058(3) 0.049(3) 0.011(3) 0.005(3) -0.017(3)
C24 0.051(4) 0.043(3) 0.044(3) 0.005(3) 0.002(3) -0.004(3)
C25 0.079(5) 0.088(5) 0.096(6) 0.048(4) -0.007(5) -0.042(4)
C26 0.074(5) 0.132(7) 0.118(8) 0.047(6) -0.016(5) -0.062(4)
C27 0.107(7) 0.143(8) 0.107(7) 0.068(6) -0.029(6) -0.059(6)
C28 0.142(9) 0.085(6) 0.135(10) 0.029(6) 0.007(8) -0.053(6)
C29 0.054(5) 0.070(5) 0.062(5) -0.011(4) 0.007(4) 0.002(4)
C30 0.066(8) 0.073(9) 0.135(14) -0.009(9) -0.027(8) 0.016(7)
C31 0.101(12) 0.098(9) 0.085(9) -0.030(7) 0.002(9) -0.022(9)
C32 0.106(8) 0.055(6) 0.102(9) -0.028(5) 0.037(7) -0.029(5)
C33 0.050(4) 0.037(3) 0.042(3) -0.007(3) -0.013(3) 0.008(3)
C34 0.072(4) 0.037(3) 0.053(3) -0.006(3) -0.023(3) -0.013(3)
C35 0.052(3) 0.054(3) 0.038(3) 0.004(3) -0.015(3) -0.011(3)
C36 0.053(4) 0.045(3) 0.050(4) -0.007(3) -0.007(3) -0.001(3)
C37 0.068(4) 0.042(3) 0.054(4) 0.004(3) -0.016(3) -0.012(3)
C38 0.063(4) 0.047(3) 0.051(4) -0.001(3) -0.012(3) -0.008(3)
C39 0.059(4) 0.043(3) 0.056(4) 0.005(3) -0.020(3) -0.012(3)
C40 0.048(3) 0.046(3) 0.044(3) -0.005(3) -0.010(3) -0.009(3)
C41 0.091(6) 0.058(4) 0.049(4) -0.004(3) -0.011(4) -0.002(4)
C42 0.095(7) 0.109(7) 0.061(5) -0.030(5) -0.004(5) -0.021(6)
C43 0.115(8) 0.065(5) 0.059(5) 0.000(4) 0.005(5) -0.008(5)
C44 0.117(8) 0.068(5) 0.052(4) 0.011(4) -0.001(5) 0.003(6)
C45 0.074(5) 0.045(4) 0.053(4) -0.001(3) -0.019(3) -0.002(3)
C46 0.096(6) 0.070(5) 0.056(4) 0.001(4) -0.029(4) -0.011(4)
C47 0.074(5) 0.063(4) 0.072(5) 0.001(4) -0.005(4) -0.018(4)
C48 0.061(4) 0.050(4) 0.062(4) 0.005(3) -0.011(4) 0.003(4)
C49 0.066(4) 0.036(3) 0.047(3) 0.001(3) -0.015(3) -0.004(3)
C50 0.053(4) 0.053(4) 0.065(4) -0.008(3) -0.006(3) -0.015(3)
C51 0.058(4) 0.050(3) 0.050(4) -0.005(3) -0.001(3) -0.020(3)
C52 0.075(5) 0.036(3) 0.081(5) -0.004(3) -0.011(4) -0.017(3)
C53 0.105(7) 0.038(4) 0.088(6) 0.002(4) 0.003(6) -0.014(4)
C54 0.103(7) 0.039(4) 0.099(7) 0.012(4) 0.000(6) -0.017(4)
C55 0.114(7) 0.062(4) 0.089(6) -0.005(4) 0.032(5) -0.043(4)
C56 0.092(6) 0.036(3) 0.087(6) 0.003(4) 0.008(5) -0.018(4)
C57 0.114(8) 0.031(3) 0.117(8) 0.006(4) -0.003(7) -0.016(4)
C58 0.141(11) 0.077(6) 0.126(10) -0.011(7) 0.015(9) -0.031(7)
C59 0.131(11) 0.092(8) 0.163(13) 0.013(9) 0.043(10) -0.008(8)
C60 0.241(18) 0.113(10) 0.121(10) -0.027(8) -0.068(10) -0.001(12)
C61 0.103(7) 0.054(5) 0.118(10) 0.001(6) 0.031(7) -0.031(5)
C62 0.094(9) 0.077(7) 0.169(17) -0.002(10) 0.004(11) -0.014(7)
C63 0.070(6) 0.096(7) 0.113(10) 0.010(7) -0.007(7) -0.031(5)
C64 0.081(8) 0.101(8) 0.134(11) 0.041(8) -0.028(7) -0.024(7)
C65 0.037(3) 0.058(3) 0.046(3) 0.021(3) -0.013(2) -0.027(2)
C66 0.037(3) 0.036(3) 0.026(2) -0.009(2) 0.003(2) 0.006(2)
C67 0.036(3) 0.052(3) 0.039(3) -0.006(3) -0.005(2) -0.009(3)
C68 0.047(3) 0.047(3) 0.034(3) -0.001(3) -0.004(3) -0.007(3)
C69 0.048(3) 0.045(3) 0.048(3) -0.006(3) -0.011(3) -0.003(3)
C70 0.060(4) 0.049(4) 0.045(3) -0.014(3) 0.000(3) 0.004(3)
C71 0.053(4) 0.051(3) 0.034(3) -0.007(3) 0.002(3) -0.002(3)
C72 0.035(3) 0.049(3) 0.043(3) -0.004(3) -0.006(3) 0.006(3)
C73 0.094(6) 0.044(4) 0.054(4) -0.007(3) -0.017(4) -0.011(4)
C74 0.076(6) 0.064(5) 0.086(6) -0.007(5) -0.014(5) 0.027(5)
C75 0.119(6) 0.053(4) 0.097(6) 0.009(4) -0.052(5) -0.027(4)
C76 0.131(8) 0.044(4) 0.053(4) 0.005(3) -0.025(5) -0.006(5)
C77 0.083(5) 0.074(5) 0.036(3) -0.010(3) 0.004(4) -0.015(4)
C78 0.140(12) 0.084(7) 0.048(6) -0.025(5) -0.005(7) -0.029(8)
C79 0.073(8) 0.131(10) 0.057(6) -0.040(6) 0.026(6) -0.026(7)
C80 0.058(6) 0.087(8) 0.041(5) -0.020(5) -0.011(5) -0.006(5)
C81 0.050(3) 0.044(3) 0.045(3) 0.000(3) -0.020(2) -0.014(2)
C82 0.044(3) 0.044(3) 0.046(3) -0.008(3) 0.006(3) -0.017(2)
C83 0.037(3) 0.045(3) 0.036(3) -0.012(2) 0.008(2) -0.009(2)
C84 0.051(4) 0.048(3) 0.040(3) -0.003(3) -0.004(3) -0.008(3)
C85 0.039(3) 0.047(3) 0.055(4) -0.001(3) 0.009(3) -0.003(3)
C86 0.053(4) 0.051(4) 0.062(4) -0.006(3) 0.002(3) -0.006(3)
C87 0.048(4) 0.050(4) 0.060(4) 0.006(3) -0.007(3) 0.006(3)
C88 0.043(3) 0.054(3) 0.044(3) 0.003(3) -0.002(3) -0.018(3)
C89 0.077(5) 0.051(4) 0.042(3) -0.009(3) 0.003(3) -0.006(4)
C90 0.062(5) 0.093(6) 0.056(4) -0.024(4) -0.005(4) -0.005(4)
C91 0.111(8) 0.076(6) 0.069(6) 0.004(5) 0.012(6) -0.016(6)
C92 0.068(5) 0.081(5) 0.060(4) -0.022(4) 0.010(4) -0.003(4)
C93 0.036(4) 0.074(5) 0.075(5) 0.009(4) -0.008(3) 0.004(4)
C94 0.076(6) 0.067(5) 0.094(6) 0.016(5) -0.020(5) -0.012(4)
C95 0.042(4) 0.105(7) 0.077(5) 0.015(5) -0.013(4) -0.014(4)
C96 0.047(4) 0.090(6) 0.119(8) 0.010(6) -0.028(4) -0.004(4)
C97 0.037(3) 0.042(3) 0.046(3) 0.003(3) 0.016(3) 0.000(3)
C98 0.036(3) 0.048(3) 0.033(3) 0.005(2) -0.011(2) -0.002(3)
C99 0.041(3) 0.042(3) 0.035(3) 0.006(2) -0.005(2) -0.004(3)
C100 0.047(4) 0.046(3) 0.040(3) 0.010(3) 0.007(3) 0.010(3)
C101 0.037(3) 0.043(3) 0.057(4) 0.008(3) -0.011(3) 0.004(3)
C102 0.044(3) 0.066(4) 0.038(3) 0.016(3) -0.014(3) 0.004(3)
C103 0.059(4) 0.050(3) 0.030(3) 0.005(3) -0.004(3) 0.002(3)
C104 0.037(3) 0.043(3) 0.045(3) 0.006(3) -0.007(3) 0.014(3)
C105 0.041(4) 0.083(5) 0.071(4) 0.023(4) -0.011(3) 0.013(4)
C106 0.051(6) 0.072(6) 0.084(6) -0.003(6) -0.010(5) 0.006(5)
C107 0.054(6) 0.117(8) 0.066(6) 0.032(6) 0.012(5) 0.024(6)
C108 0.054(6) 0.107(9) 0.111(8) 0.018(8) -0.020(6) 0.009(7)
C109 0.062(4) 0.061(4) 0.039(3) 0.004(3) -0.005(3) 0.012(4)
C110 0.065(6) 0.157(10) 0.046(4) 0.000(6) 0.004(4) 0.027(6)
C111 0.114(9) 0.130(9) 0.068(6) -0.031(6) 0.007(6) -0.022(7)
C112 0.131(10) 0.092(7) 0.075(6) 0.007(6) 0.033(6) 0.008(7)
C113 0.037(3) 0.046(3) 0.046(3) 0.010(2) 0.000(2) -0.027(2)
C114 0.028(2) 0.059(3) 0.041(3) 0.011(3) -0.017(2) -0.018(2)
C115 0.038(3) 0.057(3) 0.041(3) 0.010(3) -0.006(2) -0.018(2)
C116 0.035(3) 0.059(3) 0.052(3) 0.005(3) -0.011(3) -0.017(3)
C117 0.038(3) 0.061(4) 0.052(3) 0.007(3) -0.021(2) -0.012(3)
C118 0.041(3) 0.059(4) 0.059(4) 0.004(3) -0.010(3) -0.010(3)
C119 0.045(3) 0.071(4) 0.044(3) 0.008(3) -0.012(3) -0.025(3)
C120 0.028(3) 0.053(3) 0.054(3) 0.007(3) -0.013(2) -0.013(2)
C121 0.040(3) 0.066(4) 0.076(5) 0.001(4) -0.013(3) -0.015(3)
C122 0.083(7) 0.091(7) 0.104(7) 0.004(6) -0.026(6) 0.004(6)
C123 0.076(5) 0.052(4) 0.110(7) 0.001(4) -0.037(4) -0.010(4)
C124 0.057(4) 0.082(6) 0.106(6) 0.024(5) -0.035(4) -0.013(4)
C125 0.044(3) 0.063(4) 0.080(5) -0.009(4) -0.017(3) -0.019(3)
C126 0.094(6) 0.094(6) 0.060(5) 0.001(4) -0.011(4) -0.042(4)
C127 0.082(5) 0.087(5) 0.076(5) -0.015(4) -0.014(4) -0.031(4)
C128 0.071(5) 0.076(5) 0.092(6) -0.001(5) -0.009(5) -0.028(4)
C129 0.046(4) 0.046(4) 0.097(5) 0.010(4) -0.024(4) 0.001(3)
C130 0.056(4) 0.058(4) 0.077(5) 0.001(4) -0.008(4) -0.023(3)
C131 0.090(5) 0.054(4) 0.069(5) 0.007(3) -0.011(4) -0.036(3)
C132 0.073(4) 0.038(3) 0.064(4) 0.002(3) -0.010(3) -0.026(3)
C133 0.090(5) 0.045(3) 0.068(4) 0.019(3) -0.025(4) -0.028(3)
C134 0.123(7) 0.047(4) 0.083(6) 0.010(4) -0.029(5) -0.034(4)
C135 0.095(6) 0.046(4) 0.090(6) 0.006(4) -0.014(5) -0.029(4)
C136 0.084(5) 0.064(4) 0.080(5) -0.012(4) -0.015(4) -0.029(4)
C137 0.121(7) 0.068(5) 0.079(5) 0.018(4) -0.041(5) -0.037(4)
C138 0.105(7) 0.108(7) 0.082(6) 0.020(6) -0.017(6) -0.035(6)
C139 0.074(5) 0.144(8) 0.094(6) 0.053(6) -0.027(5) -0.050(5)
C140 0.141(10) 0.101(7) 0.109(8) 0.041(6) -0.044(7) -0.030(7)
C141 0.161(9) 0.073(5) 0.099(7) 0.016(5) -0.043(7) -0.050(5)
C142 0.139(10) 0.099(7) 0.174(12) -0.058(7) 0.007(10) -0.046(7)
C143 0.182(11) 0.094(7) 0.135(10) -0.015(7) -0.054(8) -0.053(7)
C144 0.177(10) 0.099(6) 0.135(11) -0.001(7) -0.015(9) -0.084(5)
C145 0.060(4) 0.066(5) 0.066(5) -0.004(4) -0.001(4) -0.010(4)
C146 0.037(3) 0.086(5) 0.076(5) 0.020(4) -0.010(3) -0.016(3)
C147 0.058(4) 0.090(5) 0.054(4) 0.019(4) -0.006(3) -0.028(4)
C148 0.071(5) 0.098(6) 0.071(5) 0.031(4) -0.015(4) -0.026(4)
C149 0.043(4) 0.158(7) 0.084(5) 0.064(5) -0.022(4) -0.041(4)
C150 0.039(3) 0.130(7) 0.074(5) 0.034(5) -0.014(3) -0.033(4)
C151 0.056(4) 0.081(5) 0.050(4) 0.017(3) -0.017(3) -0.027(3)
C152 0.052(4) 0.095(5) 0.046(4) 0.018(4) -0.008(3) -0.021(4)
C153 0.061(5) 0.161(8) 0.113(7) 0.067(6) -0.018(5) -0.051(5)
C154 0.123(7) 0.162(10) 0.133(8) 0.054(8) -0.073(6) -0.073(6)
C155 0.060(6) 0.136(10) 0.138(11) 0.025(9) -0.005(7) -0.017(6)
C156 0.048(5) 0.194(10) 0.138(8) 0.087(7) -0.006(5) -0.036(6)
C157 0.066(4) 0.100(5) 0.052(4) 0.023(4) -0.018(3) -0.037(4)
C158 0.115(8) 0.135(8) 0.058(5) 0.031(5) -0.019(5) -0.042(6)
C159 0.088(8) 0.088(8) 0.208(15) 0.035(9) -0.031(9) 0.000(7)
C160 0.105(6) 0.125(7) 0.098(6) 0.054(5) -0.039(5) -0.063(5)
C161 0.037(3) 0.035(3) 0.043(3) 0.004(2) 0.001(2) -0.011(2)
C162 0.047(3) 0.041(3) 0.051(3) 0.002(3) -0.014(3) -0.013(2)
C163 0.044(3) 0.045(3) 0.035(3) 0.006(2) -0.002(2) -0.014(2)
C164 0.052(3) 0.050(3) 0.059(4) 0.005(3) -0.010(3) -0.025(3)
C165 0.043(3) 0.054(3) 0.064(4) 0.010(3) -0.018(3) -0.019(3)
C166 0.044(3) 0.056(4) 0.076(5) 0.004(4) -0.002(3) -0.017(3)
C167 0.043(4) 0.063(4) 0.058(4) 0.008(3) 0.006(3) -0.011(3)
C168 0.048(3) 0.060(3) 0.040(3) 0.009(3) -0.006(3) -0.022(3)
C169 0.044(3) 0.073(4) 0.071(5) 0.017(4) -0.015(3) -0.025(3)
C170 0.054(4) 0.071(4) 0.068(5) -0.006(4) 0.000(4) -0.029(3)
C171 0.051(4) 0.090(5) 0.081(6) 0.002(5) -0.005(4) -0.031(3)
C172 0.056(4) 0.080(5) 0.051(4) 0.009(4) -0.014(3) -0.018(4)
C173 0.073(5) 0.093(6) 0.050(4) 0.012(4) -0.004(4) -0.027(4)
C174 0.106(7) 0.086(5) 0.075(6) 0.013(5) -0.004(5) -0.044(5)
C175 0.062(5) 0.162(10) 0.064(5) 0.035(6) 0.014(4) -0.020(6)
C176 0.102(7) 0.092(6) 0.055(5) 0.011(4) 0.000(5) -0.033(5)
C177 0.070(4) 0.033(3) 0.033(3) 0.004(2) -0.009(3) -0.010(3)
C178 0.058(4) 0.045(3) 0.033(3) 0.011(2) -0.002(3) -0.019(3)
C179 0.064(4) 0.042(3) 0.026(3) -0.001(2) -0.004(3) -0.016(3)
C180 0.051(4) 0.045(3) 0.034(3) -0.002(3) 0.001(3) -0.002(3)
C181 0.052(4) 0.053(4) 0.044(3) -0.008(3) -0.005(3) 0.000(3)
C182 0.071(5) 0.049(4) 0.036(3) -0.001(3) -0.004(3) 0.008(4)
C183 0.074(5) 0.063(4) 0.028(3) -0.006(3) 0.007(3) 0.002(4)
C184 0.079(5) 0.049(3) 0.028(3) -0.001(3) -0.003(3) -0.006(3)
C185 0.081(5) 0.050(4) 0.051(4) 0.009(3) -0.017(4) -0.005(4)
C186 0.134(9) 0.080(6) 0.054(4) 0.026(4) -0.013(5) 0.024(6)
C187 0.093(7) 0.066(5) 0.098(6) 0.027(5) -0.032(5) 0.000(5)
C188 0.149(9) 0.047(4) 0.066(5) 0.010(4) -0.033(5) -0.007(5)
C189 0.099(5) 0.061(4) 0.029(3) 0.002(3) 0.010(4) -0.003(4)
C190 0.106(8) 0.064(6) 0.046(5) -0.009(5) 0.021(5) -0.011(6)
C191 0.116(8) 0.082(7) 0.042(5) 0.013(5) 0.023(5) -0.012(7)
C192 0.106(8) 0.086(8) 0.057(6) 0.009(6) 0.017(6) 0.005(8)
C193 0.065(4) 0.034(3) 0.047(3) -0.001(3) -0.009(3) -0.012(3)
C194 0.051(3) 0.050(3) 0.032(3) 0.007(2) -0.018(2) -0.020(2)
C195 0.045(3) 0.047(3) 0.051(3) 0.005(3) -0.012(3) -0.010(3)
C196 0.049(3) 0.041(3) 0.049(3) 0.000(3) -0.009(3) -0.012(3)
C197 0.053(4) 0.052(3) 0.044(3) -0.002(3) -0.010(3) -0.014(3)
C198 0.065(4) 0.059(4) 0.038(3) 0.005(3) -0.021(3) -0.011(3)
C199 0.053(3) 0.053(3) 0.037(3) 0.008(3) -0.018(2) -0.020(3)
C200 0.050(3) 0.051(3) 0.041(3) 0.007(3) -0.010(3) -0.015(3)
C201 0.066(4) 0.055(4) 0.054(4) -0.008(3) -0.022(3) -0.012(3)
C202 0.090(6) 0.068(5) 0.071(5) -0.015(4) -0.016(5) 0.001(5)
C203 0.088(6) 0.083(5) 0.085(5) -0.031(4) -0.026(4) -0.016(4)
C204 0.136(8) 0.066(5) 0.041(4) -0.012(4) -0.011(5) -0.010(5)
C205 0.055(4) 0.049(3) 0.043(3) 0.004(3) -0.010(3) -0.010(3)
C206 0.135(7) 0.058(5) 0.112(6) -0.024(4) -0.079(4) 0.022(5)
C207 0.084(6) 0.069(5) 0.112(8) 0.013(5) -0.028(6) -0.006(5)
C208 0.079(6) 0.058(4) 0.079(5) 0.025(4) -0.005(5) -0.004(4)
C209 0.038(3) 0.035(3) 0.062(4) -0.007(3) -0.007(3) -0.008(2)
C210 0.048(3) 0.046(3) 0.023(2) 0.012(2) -0.009(2) -0.012(2)
C211 0.045(3) 0.040(3) 0.039(3) 0.016(2) -0.009(3) -0.007(3)
C212 0.059(4) 0.048(3) 0.039(3) 0.010(3) -0.006(3) 0.001(3)
C213 0.076(5) 0.050(4) 0.053(4) 0.018(3) -0.015(4) 0.004(4)
C214 0.055(4) 0.045(3) 0.052(3) 0.022(3) -0.010(3) -0.006(3)
C215 0.062(4) 0.058(3) 0.044(3) 0.013(3) -0.007(3) -0.026(3)
C216 0.038(3) 0.030(3) 0.053(3) 0.013(2) -0.008(3) -0.007(2)
C217 0.134(9) 0.054(4) 0.055(4) 0.015(4) -0.001(5) 0.031(5)
C218 0.137(8) 0.135(9) 0.071(5) -0.001(6) -0.046(5) 0.076(6)
C219 0.117(9) 0.092(7) 0.093(8) 0.011(6) -0.011(7) 0.001(7)
C220 0.110(9) 0.092(7) 0.082(7) 0.004(6) 0.003(6) 0.028(7)
C221 0.055(4) 0.054(4) 0.045(3) 0.020(3) -0.009(3) -0.009(3)
C222 0.071(5) 0.064(4) 0.079(5) 0.017(4) 0.009(4) -0.031(3)
C223 0.072(5) 0.092(6) 0.047(4) 0.010(4) -0.001(4) -0.022(4)
C224 0.052(4) 0.060(4) 0.052(4) 0.013(3) 0.009(3) -0.001(3)
C225 0.042(3) 0.057(4) 0.033(3) 0.008(3) -0.005(2) -0.008(3)
C226 0.048(3) 0.060(4) 0.041(3) 0.002(3) -0.008(3) -0.017(3)
C227 0.040(3) 0.046(3) 0.051(3) 0.001(3) -0.002(3) -0.007(3)
C228 0.053(3) 0.059(4) 0.042(3) 0.014(3) -0.015(3) -0.017(3)
C229 0.057(4) 0.053(4) 0.042(3) 0.002(3) 0.000(3) -0.007(3)
C230 0.067(5) 0.046(4) 0.059(4) 0.003(3) -0.012(4) 0.010(4)
C231 0.064(4) 0.049(4) 0.050(4) 0.001(3) -0.011(3) 0.004(3)
C232 0.063(4) 0.062(4) 0.044(3) 0.015(3) -0.021(3) -0.010(3)
C233 0.082(5) 0.063(5) 0.050(4) 0.003(4) -0.015(4) -0.002(4)
C234 0.135(9) 0.082(6) 0.059(5) -0.001(5) -0.032(5) -0.004(6)
C235 0.199(12) 0.084(7) 0.096(7) 0.000(6) -0.063(7) -0.042(7)
C236 0.067(6) 0.236(17) 0.060(6) 0.005(8) 0.002(5) 0.010(9)
C237 0.099(6) 0.053(4) 0.063(4) 0.003(4) -0.033(4) 0.011(4)
C238 0.108(8) 0.070(6) 0.108(7) 0.030(5) -0.033(6) -0.006(6)
C239 0.089(7) 0.125(9) 0.095(7) 0.021(7) -0.023(6) 0.018(7)
C240 0.145(9) 0.139(10) 0.079(6) -0.002(7) -0.052(6) 0.048(8)
C241 0.034(3) 0.067(4) 0.042(3) 0.000(3) 0.002(3) -0.021(3)
C242 0.047(3) 0.063(4) 0.039(3) 0.004(3) -0.010(3) -0.020(3)
C243 0.049(3) 0.067(4) 0.043(3) 0.002(3) -0.016(3) -0.027(3)
C244 0.105(5) 0.070(4) 0.044(3) -0.002(3) -0.033(3) -0.032(4)
C245 0.111(6) 0.082(5) 0.040(3) -0.003(4) -0.026(4) -0.021(5)
C246 0.082(5) 0.058(4) 0.081(5) -0.010(4) -0.038(3) -0.021(3)
C247 0.052(3) 0.056(4) 0.058(4) 0.001(3) -0.021(3) -0.016(3)
C248 0.060(3) 0.056(3) 0.052(3) -0.001(3) -0.026(3) -0.023(3)
C249 0.198(6) 0.105(5) 0.064(4) -0.012(4) -0.060(4) -0.050(5)
C250 0.210(10) 0.129(9) 0.066(7) -0.016(7) -0.050(7) -0.032(9)
C251 0.203(9) 0.108(8) 0.057(5) -0.011(6) -0.042(6) -0.055(7)
C252 0.193(8) 0.115(8) 0.071(5) -0.006(6) -0.082(5) -0.050(7)
C253 0.053(5) 0.068(5) 0.070(5) -0.004(4) -0.018(4) -0.020(4)
C254 0.091(9) 0.046(5) 0.089(7) 0.006(5) -0.028(6) -0.010(5)
C255 0.093(8) 0.054(5) 0.108(10) 0.007(6) -0.011(8) -0.031(5)
C256 0.109(9) 0.094(8) 0.078(8) -0.005(7) 0.000(7) -0.049(6)
C347 0.198(6) 0.105(5) 0.064(4) -0.012(4) -0.060(4) -0.050(5)
C348 0.193(8) 0.115(8) 0.071(5) -0.006(6) -0.082(5) -0.050(7)
C349 0.210(10) 0.129(9) 0.066(7) -0.016(7) -0.050(7) -0.032(9)
C350 0.203(9) 0.108(8) 0.057(5) -0.011(6) -0.042(6) -0.055(7)
C351 0.054(6) 0.117(8) 0.066(6) 0.032(6) 0.012(5) 0.024(6)
C352 0.054(6) 0.107(9) 0.111(8) 0.018(8) -0.020(6) 0.009(7)
C353 0.051(6) 0.072(6) 0.084(6) -0.003(6) -0.010(5) 0.006(5)
C354 0.103(7) 0.054(5) 0.118(10) 0.001(6) 0.031(7) -0.031(5)
C355 0.081(8) 0.101(8) 0.134(11) 0.041(8) -0.028(7) -0.024(7)
C356 0.070(6) 0.096(7) 0.113(10) 0.010(7) -0.007(7) -0.031(5)
C357 0.094(9) 0.077(7) 0.169(17) -0.002(10) 0.004(11) -0.014(7)
C358 0.053(5) 0.068(5) 0.070(5) -0.004(4) -0.018(4) -0.020(4)
C359 0.093(8) 0.054(5) 0.108(10) 0.007(6) -0.011(8) -0.031(5)
C360 0.109(9) 0.094(8) 0.078(8) -0.005(7) 0.000(7) -0.049(6)
C361 0.091(9) 0.046(5) 0.089(7) 0.006(5) -0.028(6) -0.010(5)
C362 0.140(12) 0.084(7) 0.048(6) -0.025(5) -0.005(7) -0.029(8)
C363 0.073(8) 0.131(10) 0.057(6) -0.040(6) 0.026(6) -0.026(7)
C364 0.058(6) 0.087(8) 0.041(5) -0.020(5) -0.011(5) -0.006(5)
C365 0.099(5) 0.061(4) 0.029(3) 0.002(3) 0.010(4) -0.003(4)
C366 0.116(8) 0.082(7) 0.042(5) 0.013(5) 0.023(5) -0.012(7)
C367 0.106(8) 0.064(6) 0.046(5) -0.009(5) 0.021(5) -0.011(6)
C368 0.106(8) 0.086(8) 0.057(6) 0.009(6) 0.017(6) 0.005(8)
C369 0.054(5) 0.070(5) 0.062(5) -0.011(4) 0.007(4) 0.002(4)
C370 0.101(12) 0.098(9) 0.085(9) -0.030(7) 0.002(9) -0.022(9)
C371 0.106(8) 0.055(6) 0.102(9) -0.028(5) 0.037(7) -0.029(5)
C372 0.066(8) 0.073(9) 0.135(14) -0.009(9) -0.027(8) 0.016(7)
Cl3 0.144(3) 0.136(3) 0.160(3) -0.026(3) -0.031(3) -0.013(3)
C319 0.151(4) 0.127(4) 0.136(4) 0.022(4) -0.029(4) -0.022(4)
C320 0.147(4) 0.126(4) 0.143(4) 0.014(4) -0.029(4) -0.024(4)
C321 0.145(4) 0.125(4) 0.140(4) 0.022(4) -0.030(4) -0.023(4)
C322 0.147(4) 0.121(4) 0.140(4) 0.031(4) -0.026(4) -0.026(4)
C317 0.151(4) 0.122(4) 0.139(4) 0.030(4) -0.021(4) -0.025(4)
C318 0.157(4) 0.128(4) 0.137(4) 0.028(4) -0.023(4) -0.023(4)
Cl7 0.173(4) 0.198(5) 0.143(3) -0.025(3) -0.009(3) 0.009(4)
C308 0.151(4) 0.173(4) 0.155(4) -0.024(4) -0.011(4) -0.015(4)
C309 0.149(4) 0.165(4) 0.160(4) -0.024(4) -0.011(4) -0.017(4)
C310 0.151(4) 0.166(4) 0.164(4) -0.028(4) -0.011(4) -0.017(4)
C305 0.151(4) 0.168(4) 0.164(4) -0.025(4) -0.013(4) -0.011(4)
C306 0.152(4) 0.164(4) 0.160(4) -0.024(4) -0.010(4) -0.010(4)
C307 0.154(4) 0.167(4) 0.154(4) -0.026(4) -0.012(4) -0.015(4)
Cl0A 0.166(5) 0.157(5) 0.265(7) 0.029(5) -0.034(5) -0.041(4)
C323 0.156(4) 0.161(4) 0.253(4) 0.025(4) -0.057(4) -0.020(4)
C328 0.156(4) 0.162(4) 0.253(4) 0.029(4) -0.056(4) -0.015(4)
C327 0.157(4) 0.163(4) 0.252(4) 0.028(4) -0.056(4) -0.009(4)
C326 0.155(4) 0.163(4) 0.248(4) 0.023(4) -0.061(4) -0.009(4)
C325 0.155(4) 0.162(4) 0.246(4) 0.021(4) -0.064(4) -0.011(4)
C324 0.155(4) 0.161(4) 0.248(4) 0.024(4) -0.062(4) -0.016(4)
Cl5 0.149(3) 0.164(3) 0.124(3) -0.026(2) -0.006(2) -0.066(2)
C281 0.124(4) 0.146(4) 0.108(4) -0.022(4) 0.000(4) -0.030(4)
C282 0.125(4) 0.154(4) 0.116(4) -0.017(4) 0.002(4) -0.026(4)
C283 0.125(4) 0.155(4) 0.121(4) -0.022(4) 0.002(4) -0.027(4)
C284 0.120(4) 0.157(4) 0.123(4) -0.020(4) -0.002(4) -0.023(4)
C285 0.124(4) 0.155(4) 0.115(4) -0.010(4) -0.005(4) -0.017(4)
C286 0.131(4) 0.150(4) 0.116(4) -0.015(4) 0.000(4) -0.021(4)
Cl0B 0.166(5) 0.157(5) 0.265(7) 0.029(5) -0.034(5) -0.041(4)
C329 0.156(4) 0.161(4) 0.253(4) 0.025(4) -0.057(4) -0.020(4)
C334 0.156(4) 0.162(4) 0.253(4) 0.029(4) -0.056(4) -0.015(4)
C333 0.157(4) 0.163(4) 0.252(4) 0.028(4) -0.056(4) -0.009(4)
C332 0.155(4) 0.163(4) 0.248(4) 0.023(4) -0.061(4) -0.009(4)
C331 0.155(4) 0.162(4) 0.246(4) 0.021(4) -0.064(4) -0.011(4)
C330 0.155(4) 0.161(4) 0.248(4) 0.024(4) -0.062(4) -0.016(4)
Cl9 0.190(5) 0.199(5) 0.178(4) -0.025(4) 0.009(4) -0.014(4)
C287 0.171(4) 0.165(4) 0.178(4) 0.002(4) -0.008(4) -0.026(4)
C288 0.167(4) 0.156(4) 0.177(4) 0.007(4) -0.004(4) -0.033(4)
C289 0.167(4) 0.155(4) 0.179(4) 0.012(4) -0.008(4) -0.036(4)
C290 0.171(4) 0.161(4) 0.180(4) 0.013(4) -0.009(4) -0.030(4)
C291 0.176(4) 0.165(4) 0.181(4) 0.012(4) -0.006(4) -0.019(4)
C292 0.173(4) 0.164(4) 0.179(4) 0.001(4) -0.008(4) -0.024(4)
Cl1 0.0817(15) 0.0999(16) 0.1107(19) 0.0177(15) -0.0076(14) -0.0274(12)
C275 0.059(5) 0.090(6) 0.084(6) 0.023(5) -0.006(5) -0.010(5)
C276 0.073(5) 0.073(5) 0.101(7) 0.026(5) 0.003(5) -0.025(4)
C277 0.083(6) 0.072(5) 0.076(5) 0.017(4) -0.006(5) -0.017(5)
C278 0.097(6) 0.108(6) 0.083(6) 0.031(5) -0.022(5) -0.050(5)
C279 0.109(7) 0.074(5) 0.082(6) 0.021(5) 0.004(6) -0.027(5)
C280 0.123(7) 0.074(5) 0.072(5) 0.020(4) -0.016(5) -0.046(4)
Cl4 0.146(3) 0.153(3) 0.128(3) 0.010(3) 0.013(3) -0.020(3)
C269 0.109(4) 0.115(4) 0.100(4) 0.029(3) -0.039(3) -0.030(3)
C270 0.112(4) 0.108(4) 0.109(4) 0.025(4) -0.047(3) -0.037(3)
C271 0.117(4) 0.110(4) 0.111(4) 0.019(4) -0.052(3) -0.033(4)
C272 0.113(4) 0.131(4) 0.115(4) 0.013(4) -0.047(4) -0.031(4)
C273 0.103(4) 0.134(4) 0.109(4) 0.020(4) -0.043(3) -0.035(4)
C274 0.103(4) 0.114(4) 0.098(4) 0.020(4) -0.049(3) -0.033(3)
Cl6 0.137(3) 0.140(3) 0.246(5) -0.014(4) 0.010(4) -0.034(3)
C299 0.138(4) 0.109(4) 0.198(4) -0.019(4) -0.013(4) -0.024(4)
C300 0.138(4) 0.113(4) 0.188(4) -0.020(4) -0.013(4) -0.022(4)
C301 0.145(4) 0.112(4) 0.184(4) -0.017(4) -0.008(4) -0.023(4)
C302 0.149(4) 0.112(4) 0.186(4) -0.016(4) -0.005(4) -0.021(4)
C303 0.148(4) 0.109(4) 0.192(4) -0.016(4) -0.011(4) -0.019(4)
C304 0.143(4) 0.105(4) 0.195(4) -0.018(4) -0.013(4) -0.022(4)
Cl2 0.110(2) 0.162(3) 0.0852(17) 0.006(2) -0.0156(16) -0.017(2)
C263 0.104(7) 0.111(8) 0.067(5) 0.015(5) -0.038(5) 0.002(6)
C268 0.109(7) 0.064(5) 0.105(7) 0.018(5) -0.047(5) -0.015(5)
C267 0.123(9) 0.100(8) 0.093(7) 0.010(6) -0.040(6) -0.013(7)
C266 0.084(7) 0.103(8) 0.111(8) 0.004(7) -0.030(6) -0.003(6)
C265 0.160(11) 0.105(9) 0.103(8) -0.005(7) -0.059(7) 0.010(9)
C264 0.174(9) 0.087(6) 0.077(5) 0.019(5) -0.068(5) -0.040(6)
Cl8 0.197(3) 0.209(3) 0.162(4) -0.013(3) -0.038(3) -0.111(2)
C258 0.160(4) 0.132(4) 0.175(4) -0.023(4) -0.044(4) -0.057(4)
C257 0.163(4) 0.134(4) 0.172(4) -0.020(4) -0.046(4) -0.063(4)
C262 0.157(4) 0.128(4) 0.178(4) -0.018(4) -0.045(4) -0.058(4)
C261 0.157(4) 0.136(4) 0.182(4) -0.022(4) -0.042(4) -0.049(4)
C260 0.164(4) 0.139(4) 0.182(4) -0.020(4) -0.037(4) -0.047(4)
C259 0.160(4) 0.137(4) 0.177(4) -0.020(4) -0.044(4) -0.051(4)
Cl2A 0.130(4) 0.152(5) 0.189(5) 0.004(4) -0.009(4) -0.023(4)
C335 0.150(4) 0.173(4) 0.232(4) -0.001(4) -0.025(4) -0.029(4)
C340 0.152(4) 0.176(4) 0.236(4) 0.001(4) -0.024(4) -0.031(4)
C339 0.155(4) 0.180(4) 0.239(4) 0.001(4) -0.024(4) -0.033(4)
C338 0.156(4) 0.180(4) 0.239(4) 0.001(4) -0.022(4) -0.036(4)
C337 0.156(4) 0.179(4) 0.238(4) -0.001(4) -0.023(4) -0.037(4)
C336 0.153(4) 0.179(4) 0.238(4) -0.006(4) -0.027(4) -0.032(4)
Cl2B 0.130(4) 0.152(5) 0.189(5) 0.004(4) -0.009(4) -0.023(4)
C341 0.150(4) 0.173(4) 0.232(4) -0.001(4) -0.025(4) -0.029(4)
C342 0.152(4) 0.176(4) 0.236(4) 0.001(4) -0.024(4) -0.031(4)
C343 0.155(4) 0.180(4) 0.239(4) 0.001(4) -0.024(4) -0.033(4)
C344 0.156(4) 0.180(4) 0.239(4) 0.001(4) -0.022(4) -0.036(4)
C345 0.156(4) 0.179(4) 0.238(4) -0.001(4) -0.023(4) -0.037(4)
C346 0.153(4) 0.179(4) 0.238(4) -0.006(4) -0.027(4) -0.032(4)
Cl10 0.117(4) 0.132(5) 0.109(4) 0.027(4) 0.012(4) -0.016(4)
C293 0.087(4) 0.112(4) 0.106(4) 0.014(4) -0.010(4) -0.022(4)
C294 0.090(4) 0.111(4) 0.106(4) 0.008(4) -0.013(4) -0.023(4)
C295 0.087(4) 0.109(4) 0.107(4) 0.005(4) -0.021(4) -0.020(4)
C296 0.086(4) 0.109(4) 0.105(4) 0.007(4) -0.023(4) -0.024(4)
C297 0.085(4) 0.110(4) 0.103(4) 0.006(4) -0.018(4) -0.026(4)
C298 0.085(4) 0.110(4) 0.104(4) 0.008(4) -0.013(4) -0.023(4)
C10A 0.041(4) 0.083(5) 0.071(4) 0.023(4) -0.011(3) 0.013(4)

loop_
_atom_type_symbol
_atom_type_description
_atom_type_scat_dispersion_real
_atom_type_scat_dispersion_imag
_atom_type_scat_source
C C 0.0181 0.0091 'International Tables Vol C Tables 4.2.6.8 and 6.1.1.4'
H H 0.0000 0.0000 'International Tables Vol C Tables 4.2.6.8 and 6.1.1.4'
Ag Ag 0.1306 4.2820 'International Tables Vol C Tables 4.2.6.8 and 6.1.1.4'
Au Au -4.4197 7.2980 'International Tables Vol C Tables 4.2.6.8 and 6.1.1.4'
Cl Cl 0.3639 0.7018 'International Tables Vol C Tables 4.2.6.8 and 6.1.1.4'
Cu Cu -1.9646 0.5888 'International Tables Vol C Tables 4.2.6.8 and 6.1.1.4'

loop_
_geom_angle_atom_site_label_1
_geom_angle_atom_site_label_2
_geom_angle_atom_site_label_3
_geom_angle
Cu1 Au1 Cu2 122.80(6)
Cu2A Au1 Cu1A 93.79(14)
C1 Au1 Cu1 43.0(3)
C1 Au1 Cu1A 45.5(3)
C1 Au1 Cu2 139.6(3)
C1 Au1 Cu2A 139.0(3)
C1 Au1 C17 176.0(4)
C17 Au1 Cu1 139.8(3)
C17 Au1 Cu1A 138.3(3)
C17 Au1 Cu2 43.3(2)
C17 Au1 Cu2A 44.7(3)
Ag4 Au2 Ag1 84.288(17)
Cu1 Au2 Ag1 113.57(5)
Cu1 Au2 Ag4 83.41(6)
Cu1A Au2 Ag1 76.27(4)
Cu1A Au2 Ag4 95.89(4)
C33 Au2 Ag1 51.19(18)
C33 Au2 Ag4 131.2(2)
C33 Au2 Cu1 128.5(2)
C33 Au2 Cu1A 92.0(2)
C33 Au2 C49 174.0(3)
C49 Au2 Ag1 130.52(19)
C49 Au2 Ag4 53.3(2)
C49 Au2 Cu1 45.9(2)
C49 Au2 Cu1A 83.3(2)
Ag1 Au3 Au7 65.801(15)
Ag1 Au3 Ag2 132.08(2)
Ag1 Au3 Cu3 74.26(3)
Ag2 Au3 Au7 66.278(14)
Ag2 Au3 Cu3 141.72(3)
Cu3 Au3 Au7 129.26(3)
Cu3A Au3 Au7 124.02(9)
Cu3A Au3 Ag1 98.07(10)
Cu3A Au3 Ag2 108.11(10)
Cu3A Au3 Cu4A 108.55(10)
Cu4A Au3 Au7 127.42(5)
Cu4A Au3 Ag1 109.62(6)
Cu4A Au3 Ag2 99.26(6)
C65 Au3 Au7 91.53(19)
C65 Au3 Ag1 118.91(19)
C65 Au3 Ag2 62.15(18)
C65 Au3 Cu3 81.24(18)
C65 Au3 Cu3A 48.1(2)
C65 Au3 Cu4A 127.5(2)
C81 Au3 Au7 94.2(2)
C81 Au3 Ag1 64.83(19)
C81 Au3 Ag2 119.35(19)
C81 Au3 Cu3 96.0(2)
C81 Au3 Cu3A 128.4(2)
C81 Au3 Cu4A 47.3(2)
C81 Au3 C65 174.2(3)
Ag2 Au4 Ag3 82.714(15)
Cu2 Au4 Ag2 108.01(3)
Cu2 Au4 Ag3 82.19(3)
Cu2A Au4 Ag2 93.30(14)
Cu2A Au4 Ag3 81.97(13)
C97 Au4 Ag2 53.42(18)
C97 Au4 Ag3 131.43(19)
C97 Au4 Cu2 126.8(2)
C97 Au4 Cu2A 116.4(2)
C113 Au4 Ag2 128.57(17)
C113 Au4 Ag3 53.43(17)
C113 Au4 Cu2 47.72(18)
C113 Au4 Cu2A 58.9(2)
C113 Au4 C97 173.9(3)
Cu4 Au5 Cu3 123.06(6)
Cu4A Au5 Cu3A 103.10(10)
C129 Au5 Cu3 42.7(3)
C129 Au5 Cu3A 41.6(3)
C129 Au5 Cu4 139.9(3)
C129 Au5 Cu4A 140.9(3)
C129 Au5 C145 174.7(4)
C145 Au5 Cu3 140.4(3)
C145 Au5 Cu3A 143.6(3)
C145 Au5 Cu4 44.5(3)
C145 Au5 Cu4A 43.7(3)
Ag3 Au6 Ag1 81.945(16)
Cu3 Au6 Ag1 80.61(3)
Cu3 Au6 Ag3 106.04(4)
Cu3A Au6 Ag1 93.63(8)
Cu3A Au6 Ag3 74.42(9)
C161 Au6 Ag1 53.40(18)
C161 Au6 Ag3 127.51(18)
C161 Au6 Cu3 47.2(2)
C161 Au6 Cu3A 81.7(2)
C161 Au6 C177 174.1(3)
C177 Au6 Ag1 131.17(19)
C177 Au6 Ag3 54.16(18)
C177 Au6 Cu3 127.5(2)
C177 Au6 Cu3A 93.8(2)
Au3 Au7 Ag1 53.577(13)
Ag3 Au7 Au3 66.061(13)
Ag3 Au7 Ag1 75.975(14)
Ag3 Au7 Ag4 132.156(19)
Ag3 Au7 Cu2 75.44(2)
Ag4 Au7 Au3 66.192(15)
Ag4 Au7 Ag1 78.583(17)
Ag4 Au7 Cu2 140.18(2)
Cu1A Au7 Au3 126.17(4)
Cu1A Au7 Ag1 73.33(4)
Cu1A Au7 Ag3 112.37(4)
Cu1A Au7 Ag4 97.87(4)
Cu2 Au7 Au3 131.92(2)
Cu2 Au7 Ag1 141.17(2)
Cu2A Au7 Au3 133.39(13)
Cu2A Au7 Ag1 150.70(13)
Cu2A Au7 Ag3 82.87(12)
Cu2A Au7 Ag4 130.62(13)
Cu2A Au7 Cu1A 96.91(14)
C193 Au7 Au3 93.6(2)
C193 Au7 Ag1 50.0(2)
C193 Au7 Ag3 62.53(19)
C193 Au7 Ag4 123.6(2)
C193 Au7 Cu1A 51.4(2)
C193 Au7 Cu2 93.2(2)
C193 Au7 Cu2A 102.1(3)
C193 Au7 C209 174.6(3)
C209 Au7 Au3 91.8(2)
C209 Au7 Ag1 134.14(19)
C209 Au7 Ag3 120.35(18)
C209 Au7 Ag4 58.52(18)
C209 Au7 Cu1A 124.44(19)
C209 Au7 Cu2 83.50(19)
C209 Au7 Cu2A 74.3(2)
Ag2 Au8 Ag4 81.462(17)
Cu4 Au8 Ag2 84.11(4)
Cu4 Au8 Ag4 113.88(5)
Cu4A Au8 Ag2 97.99(5)
Cu4A Au8 Ag4 78.13(6)
C225 Au8 Ag2 130.7(2)
C225 Au8 Ag4 53.34(19)
C225 Au8 Cu4 128.6(2)
C225 Au8 Cu4A 91.5(2)
C241 Au8 Ag2 54.12(19)
C241 Au8 Ag4 129.7(2)
C241 Au8 Cu4 47.1(2)
C241 Au8 Cu4A 85.3(2)
C241 Au8 C225 174.7(3)
Au2 Ag1 Au7 70.705(14)
Au3 Ag1 Au2 102.656(18)
Au3 Ag1 Au6 79.000(14)
Au3 Ag1 Au7 60.623(13)
Au6 Ag1 Au2 163.61(3)
Au6 Ag1 Au7 96.786(17)
C33 Ag1 Au2 40.76(16)
C33 Ag1 Au3 138.03(16)
C33 Ag1 Au6 142.41(16)
C33 Ag1 Au7 107.28(17)
C33 Ag1 C161 120.1(2)
C33 Ag1 C193 102.8(2)
C161 Ag1 Au2 154.58(14)
C161 Ag1 Au3 85.15(16)
C161 Ag1 Au6 41.20(14)
C161 Ag1 Au7 132.39(14)
C161 Ag1 C193 121.3(2)
C193 Ag1 Au2 83.45(14)
C193 Ag1 Au3 88.20(16)
C193 Ag1 Au6 80.29(14)
C193 Ag1 Au7 35.72(16)
Au4 Ag2 Au3 104.901(17)
Au8 Ag2 Au3 76.588(14)
Au8 Ag2 Au4 165.14(2)
C97 Ag2 Au3 141.56(16)
C97 Ag2 Au4 41.24(17)
C97 Ag2 Au8 141.26(16)
C97 Ag2 C209 102.7(2)
C97 Ag2 C241 118.3(2)
C209 Ag2 Au3 86.34(16)
C209 Ag2 Au4 83.42(14)
C209 Ag2 Au8 81.92(14)
C241 Ag2 Au3 84.35(16)
C241 Ag2 Au4 152.44(17)
C241 Ag2 Au8 41.76(17)
C241 Ag2 C209 123.5(2)
Au4 Ag3 Au7 76.428(13)
Au6 Ag3 Au4 164.99(2)
Au6 Ag3 Au7 105.138(16)
C65 Ag3 Au4 80.35(14)
C65 Ag3 Au6 84.82(14)
C65 Ag3 Au7 86.89(15)
C113 Ag3 Au4 40.86(16)
C113 Ag3 Au6 153.60(16)
C113 Ag3 Au7 82.88(14)
C113 Ag3 C65 121.1(2)
C177 Ag3 Au4 141.47(15)
C177 Ag3 Au6 42.03(17)
C177 Ag3 Au7 140.79(15)
C177 Ag3 C65 105.8(2)
C177 Ag3 C113 118.1(2)
Au2 Ag4 Au7 76.192(15)
Au2 Ag4 Au8 159.00(3)
Au8 Ag4 Au7 106.366(18)
C49 Ag4 Au2 42.68(17)
C49 Ag4 Au7 85.56(17)
C49 Ag4 Au8 156.49(16)
C49 Ag4 C81 120.8(2)
C49 Ag4 C209 97.1(2)
C49 Ag4 C225 119.6(2)
C81 Ag4 Au2 78.55(14)
C81 Ag4 Au7 86.36(14)
C81 Ag4 Au8 80.80(15)
C209 Ag4 Au2 111.19(16)
C209 Ag4 Au7 40.90(16)
C209 Ag4 Au8 80.57(16)
C209 Ag4 C81 113.1(2)
C225 Ag4 Au2 139.05(15)
C225 Ag4 Au7 144.75(15)
C225 Ag4 Au8 41.63(17)
C225 Ag4 C81 98.8(2)
C225 Ag4 C209 107.3(2)
Au2 Cu1 Au1 138.46(10)
C1 Cu1 Au1 43.6(3)
C1 Cu1 Au2 134.0(3)
C1 Cu1 C2 34.1(3)
C1 Cu1 C50 144.3(4)
C2 Cu1 Au1 77.7(2)
C2 Cu1 Au2 111.4(2)
C49 Cu1 Au1 133.5(2)
C49 Cu1 Au2 49.2(2)
C49 Cu1 C1 176.5(4)
C49 Cu1 C2 148.8(3)
C49 Cu1 C50 32.6(3)
C50 Cu1 Au1 114.5(2)
C50 Cu1 Au2 81.6(2)
C50 Cu1 C2 145.4(3)
Au1 Cu1A Au2 126.35(7)
Au7 Cu1A Au1 76.80(5)
Au7 Cu1A Au2 81.12(5)
C1 Cu1A Au1 43.3(3)
C1 Cu1A Au2 117.2(3)
C1 Cu1A Au7 117.8(3)
C1 Cu1A C2 32.3(3)
C1 Cu1A C193 143.4(3)
C1 Cu1A C194 137.7(3)
C2 Cu1A Au1 75.6(2)
C2 Cu1A Au2 100.3(2)
C2 Cu1A Au7 146.4(2)
C2 Cu1A C194 134.7(3)
C193 Cu1A Au1 103.1(2)
C193 Cu1A Au2 93.6(2)
C193 Cu1A Au7 44.53(19)
C193 Cu1A C2 163.6(3)
C193 Cu1A C194 31.1(2)
C194 Cu1A Au1 116.40(15)
C194 Cu1A Au2 104.06(16)
C194 Cu1A Au7 75.56(15)
Au1 Cu2 Au7 69.64(3)
Au4 Cu2 Au1 143.29(5)
Au4 Cu2 Au7 77.53(3)
C17 Cu2 Au1 42.6(2)
C17 Cu2 Au4 132.6(3)
C17 Cu2 Au7 99.0(3)
C17 Cu2 C18 33.4(3)
C17 Cu2 C113 175.2(3)
C17 Cu2 C114 146.8(3)
C18 Cu2 Au1 75.99(19)
C18 Cu2 Au4 109.6(2)
C18 Cu2 Au7 121.71(19)
C18 Cu2 C114 142.8(2)
C113 Cu2 Au1 142.00(18)
C113 Cu2 Au4 45.73(19)
C113 Cu2 Au7 85.15(17)
C113 Cu2 C18 141.9(3)
C113 Cu2 C114 34.1(3)
C114 Cu2 Au1 118.54(17)
C114 Cu2 Au4 79.72(17)
C114 Cu2 Au7 95.34(15)
Au1 Cu2A Au4 169.0(3)
Au7 Cu2A Au1 81.43(16)
Au7 Cu2A Au4 87.6(2)
C17 Cu2A Au1 47.6(3)
C17 Cu2A Au4 141.8(4)
C17 Cu2A Au7 122.8(4)
C17 Cu2A C18 33.1(3)
C17 Cu2A C113 140.9(5)
C18 Cu2A Au1 80.6(3)
C18 Cu2A Au4 109.2(3)
C18 Cu2A Au7 148.5(3)
C18 Cu2A C113 119.4(3)
C113 Cu2A Au1 135.1(3)
C113 Cu2A Au4 44.77(19)
C113 Cu2A Au7 91.5(2)
Au5 Cu3 Au3 69.45(4)
Au6 Cu3 Au3 79.83(4)
Au6 Cu3 Au5 146.38(7)
C129 Cu3 Au3 100.6(3)
C129 Cu3 Au5 44.0(2)
C129 Cu3 Au6 135.3(2)
C129 Cu3 C130 34.5(3)
C129 Cu3 C161 172.4(3)
C129 Cu3 C162 142.4(3)
C130 Cu3 Au3 123.7(2)
C130 Cu3 Au5 78.5(2)
C130 Cu3 Au6 109.3(2)
C130 Cu3 C162 138.1(3)
C161 Cu3 Au3 86.78(18)
C161 Cu3 Au5 139.60(18)
C161 Cu3 Au6 47.36(17)
C161 Cu3 C130 140.9(3)
C161 Cu3 C162 32.9(2)
C162 Cu3 Au3 97.93(18)
C162 Cu3 Au5 116.70(18)
C162 Cu3 Au6 80.00(18)
Au3 Cu3A Au5 74.02(10)
Au3 Cu3A Au6 82.83(11)
Au6 Cu3A Au5 130.19(15)
C65 Cu3A Au3 45.82(19)
C65 Cu3A Au5 100.2(2)
C65 Cu3A Au6 93.6(2)
C65 Cu3A C66 31.4(2)
C65 Cu3A C130 162.0(4)
C66 Cu3A Au3 77.18(19)
C66 Cu3A Au5 114.1(2)
C66 Cu3A Au6 102.4(2)
C129 Cu3A Au3 114.3(3)
C129 Cu3A Au5 42.4(2)
C129 Cu3A Au6 121.8(4)
C129 Cu3A C65 139.3(4)
C129 Cu3A C66 134.9(4)
C129 Cu3A C130 34.5(3)
C130 Cu3A Au3 145.0(3)
C130 Cu3A Au5 76.9(2)
C130 Cu3A Au6 101.8(3)
C130 Cu3A C66 133.6(3)
Au8 Cu4 Au5 140.47(9)
C145 Cu4 Au5 46.6(3)
C145 Cu4 Au8 131.2(3)
C145 Cu4 C146 31.9(3)
C145 Cu4 C241 177.0(4)
C145 Cu4 C242 147.2(4)
C146 Cu4 Au5 78.5(2)
C146 Cu4 Au8 109.3(3)
C146 Cu4 C242 144.8(3)
C241 Cu4 Au5 136.4(2)
C241 Cu4 Au8 47.6(2)
C241 Cu4 C146 145.1(3)
C241 Cu4 C242 33.5(3)
C242 Cu4 Au5 115.6(2)
C242 Cu4 Au8 80.9(2)
Au3 Cu4A Au5 74.28(6)
Au3 Cu4A Au8 79.89(6)
Au5 Cu4A Au8 124.16(9)
C81 Cu4A Au3 44.33(18)
C81 Cu4A Au5 102.4(2)
C81 Cu4A Au8 91.4(2)
C81 Cu4A C82 32.4(2)
C81 Cu4A C146 167.1(3)
C82 Cu4A Au3 76.66(18)
C82 Cu4A Au5 117.80(19)
C82 Cu4A Au8 102.56(19)
C145 Cu4A Au3 116.4(3)
C145 Cu4A Au5 44.6(3)
C145 Cu4A Au8 116.7(3)
C145 Cu4A C81 144.5(3)
C145 Cu4A C82 139.9(3)
C145 Cu4A C146 31.3(3)
C146 Cu4A Au3 143.3(2)
C146 Cu4A Au5 75.8(2)
C146 Cu4A Au8 100.1(2)
C146 Cu4A C82 137.3(3)
Au1 C1 Cu1A 91.2(4)
Cu1 C1 Au1 93.4(4)
C2 C1 Au1 177.2(9)
C2 C1 Cu1 84.5(6)
C2 C1 Cu1A 86.0(7)
C1 C2 Cu1 61.4(6)
C1 C2 Cu1A 61.7(6)
C1 C2 C3 166.9(10)
C3 C2 Cu1 130.5(6)
C3 C2 Cu1A 128.5(6)
C4 C3 C2 122.2(8)
C4 C3 C8 119.6(7)
C8 C3 C2 118.1(8)
C3 C4 H4 119.6
C3 C4 C5 120.9(8)
C5 C4 H4 119.6
C4 C5 C9 122.1(9)
C6 C5 C4 118.4(9)
C6 C5 C9 119.5(9)
C5 C6 H6 119.0
C5 C6 C7 121.9(8)
C7 C6 H6 119.0
C6 C7 C13 119.9(7)
C8 C7 C6 118.3(7)
C8 C7 C13 121.8(7)
C3 C8 H8 119.6
C7 C8 C3 120.8(8)
C7 C8 H8 119.6
C5 C9 C10 112.0(10)
C5 C9 C11 109.3(11)
C10 C9 C11 104.4(10)
C12 C9 C5 110.5(10)
C12 C9 C10 111.1(11)
C12 C9 C11 109.2(11)
C9 C10 H10A 109.5
C9 C10 H10B 109.5
C9 C10 H10C 109.5
H10A C10 H10B 109.5
H10A C10 H10C 109.5
H10B C10 H10C 109.5
C9 C11 H11A 109.5
C9 C11 H11B 109.5
C9 C11 H11C 109.5
H11A C11 H11B 109.5
H11A C11 H11C 109.5
H11B C11 H11C 109.5
C9 C12 H12A 109.5
C9 C12 H12B 109.5
C9 C12 H12C 109.5
H12A C12 H12B 109.5
H12A C12 H12C 109.5
H12B C12 H12C 109.5
C14 C13 C7 107.4(7)
C15 C13 C7 110.1(8)
C15 C13 C14 109.6(8)
C16 C13 C7 109.1(7)
C16 C13 C14 111.3(8)
C16 C13 C15 109.3(9)
C13 C14 H14A 109.5
C13 C14 H14B 109.5
C13 C14 H14C 109.5
H14A C14 H14B 109.5
H14A C14 H14C 109.5
H14B C14 H14C 109.5
C13 C15 H15A 109.5
C13 C15 H15B 109.5
C13 C15 H15C 109.5
H15A C15 H15B 109.5
H15A C15 H15C 109.5
H15B C15 H15C 109.5
C13 C16 H16A 109.5
C13 C16 H16B 109.5
C13 C16 H16C 109.5
H16A C16 H16B 109.5
H16A C16 H16C 109.5
H16B C16 H16C 109.5
Au1 C17 Cu2 94.1(3)
Cu2A C17 Au1 87.8(4)
C18 C17 Au1 174.8(7)
C18 C17 Cu2 81.6(5)
C18 C17 Cu2A 89.2(6)
C17 C18 Cu2 65.0(5)
C17 C18 Cu2A 57.7(5)
C17 C18 C19 165.7(8)
C19 C18 Cu2 129.0(5)
C19 C18 Cu2A 136.5(6)
C20 C19 C18 118.9(7)
C24 C19 C18 120.8(7)
C24 C19 C20 120.0(6)
C19 C20 H20 119.3
C21 C20 C19 121.5(7)
C21 C20 H20 119.3
C20 C21 C22 118.2(7)
C20 C21 C25 123.0(8)
C22 C21 C25 118.7(7)
C21 C22 H22 119.4
C23 C22 C21 121.2(7)
C23 C22 H22 119.4
C22 C23 C24 119.2(7)
C22 C23 C29 118.4(7)
C22 C23 C369 122.2(7)
C24 C23 C29 122.4(7)
C24 C23 C369 117.8(7)
C19 C24 C23 119.7(7)
C19 C24 H24 120.1
C23 C24 H24 120.1
C21 C25 C26 110.3(8)
C21 C25 C28 111.2(8)
C26 C25 C28 105.3(10)
C27 C25 C21 111.6(9)
C27 C25 C26 112.0(9)
C27 C25 C28 106.2(9)
C25 C26 H26A 109.5
C25 C26 H26B 109.5
C25 C26 H26C 109.5
H26A C26 H26B 109.5
H26A C26 H26C 109.5
H26B C26 H26C 109.5
C25 C27 H27A 109.5
C25 C27 H27B 109.5
C25 C27 H27C 109.5
H27A C27 H27B 109.5
H27A C27 H27C 109.5
H27B C27 H27C 109.5
C25 C28 H28A 109.5
C25 C28 H28B 109.5
C25 C28 H28C 109.5
H28A C28 H28B 109.5
H28A C28 H28C 109.5
H28B C28 H28C 109.5
C23 C29 C31 109.9(10)
C30 C29 C23 104.2(10)
C30 C29 C31 110.7(11)
C32 C29 C23 112.1(8)
C32 C29 C30 108.8(10)
C32 C29 C31 111.0(12)
C29 C30 H30A 109.5
C29 C30 H30B 109.5
C29 C30 H30C 109.5
H30A C30 H30B 109.5
H30A C30 H30C 109.5
H30B C30 H30C 109.5
C29 C31 H31A 109.5
C29 C31 H31B 109.5
C29 C31 H31C 109.5
H31A C31 H31B 109.5
H31A C31 H31C 109.5
H31B C31 H31C 109.5
C29 C32 H32A 109.5
C29 C32 H32B 109.5
C29 C32 H32C 109.5
H32A C32 H32B 109.5
H32A C32 H32C 109.5
H32B C32 H32C 109.5
Au2 C33 Ag1 88.0(2)
C34 C33 Au2 175.5(7)
C34 C33 Ag1 92.6(5)
C33 C34 C35 175.5(7)
C36 C35 C34 118.3(6)
C40 C35 C34 121.7(6)
C40 C35 C36 119.9(6)
C35 C36 H36 119.2
C37 C36 C35 121.7(6)
C37 C36 H36 119.2
C36 C37 C38 116.0(7)
C36 C37 C41 122.0(6)
C38 C37 C41 121.8(7)
C37 C38 H38 118.7
C39 C38 C37 122.7(7)
C39 C38 H38 118.7
C38 C39 C40 119.4(6)
C38 C39 C45 120.0(7)
C40 C39 C45 120.5(6)
C35 C40 C39 120.2(6)
C35 C40 H40 119.9
C39 C40 H40 119.9
C37 C41 C42 107.9(8)
C37 C41 C43 113.2(7)
C37 C41 C44 112.3(7)
C42 C41 C43 107.2(8)
C42 C41 C44 106.1(8)
C43 C41 C44 109.8(8)
C41 C42 H42A 109.5
C41 C42 H42B 109.5
C41 C42 H42C 109.5
H42A C42 H42B 109.5
H42A C42 H42C 109.5
H42B C42 H42C 109.5
C41 C43 H43A 109.5
C41 C43 H43B 109.5
C41 C43 H43C 109.5
H43A C43 H43B 109.5
H43A C43 H43C 109.5
H43B C43 H43C 109.5
C41 C44 H44A 109.5
C41 C44 H44B 109.5
C41 C44 H44C 109.5
H44A C44 H44B 109.5
H44A C44 H44C 109.5
H44B C44 H44C 109.5
C39 C45 C48 112.7(6)
C46 C45 C39 109.1(7)
C46 C45 C48 106.4(7)
C47 C45 C39 109.6(7)
C47 C45 C46 110.3(7)
C47 C45 C48 108.7(7)
C45 C46 H46A 109.5
C45 C46 H46B 109.5
C45 C46 H46C 109.5
H46A C46 H46B 109.5
H46A C46 H46C 109.5
H46B C46 H46C 109.5
C45 C47 H47A 109.5
C45 C47 H47B 109.5
C45 C47 H47C 109.5
H47A C47 H47B 109.5
H47A C47 H47C 109.5
H47B C47 H47C 109.5
C45 C48 H48A 109.5
C45 C48 H48B 109.5
C45 C48 H48C 109.5
H48A C48 H48B 109.5
H48A C48 H48C 109.5
H48B C48 H48C 109.5
Au2 C49 Ag4 84.0(3)
Cu1 C49 Au2 84.9(3)
Cu1 C49 Ag4 120.5(3)
C50 C49 Au2 168.2(7)
C50 C49 Ag4 107.4(6)
C50 C49 Cu1 86.6(6)
C49 C50 Cu1 60.8(5)
C49 C50 C51 175.6(8)
C51 C50 Cu1 122.4(6)
C52 C51 C50 121.3(7)
C52 C51 C56 121.2(7)
C56 C51 C50 117.3(6)
C51 C52 H52 119.6
C51 C52 C53 120.7(8)
C53 C52 H52 119.6
C52 C53 C57 123.2(9)
C54 C53 C52 116.7(8)
C54 C53 C57 120.1(9)
C53 C54 H54 118.1
C53 C54 C55 123.9(9)
C55 C54 H54 118.1
C54 C55 C61 122.9(8)
C54 C55 C354 110.8(8)
C56 C55 C54 117.7(9)
C56 C55 C61 118.5(8)
C56 C55 C354 129.3(8)
C51 C56 H56 120.1
C55 C56 C51 119.7(8)
C55 C56 H56 120.1
C53 C57 C59 111.1(9)
C53 C57 C60 108.3(10)
C58 C57 C53 113.1(11)
C58 C57 C59 113.4(10)
C58 C57 C60 101.6(11)
C59 C57 C60 108.7(12)
C57 C58 H58A 109.5
C57 C58 H58B 109.5
C57 C58 H58C 109.5
H58A C58 H58B 109.5
H58A C58 H58C 109.5
H58B C58 H58C 109.5
C57 C59 H59A 109.5
C57 C59 H59B 109.5
C57 C59 H59C 109.5
H59A C59 H59B 109.5
H59A C59 H59C 109.5
H59B C59 H59C 109.5
C57 C60 H60A 109.5
C57 C60 H60B 109.5
C57 C60 H60C 109.5
H60A C60 H60B 109.5
H60A C60 H60C 109.5
H60B C60 H60C 109.5
C62 C61 C55 112.8(8)
C62 C61 C64 109.6(10)
C63 C61 C55 103.9(8)
C63 C61 C62 109.5(8)
C63 C61 C64 108.6(8)
C64 C61 C55 112.3(8)
C61 C62 H62A 109.5
C61 C62 H62B 109.5
C61 C62 H62C 109.5
H62A C62 H62B 109.5
H62A C62 H62C 109.5
H62B C62 H62C 109.5
C61 C63 H63A 109.5
C61 C63 H63B 109.5
C61 C63 H63C 109.5
H63A C63 H63B 109.5
H63A C63 H63C 109.5
H63B C63 H63C 109.5
C61 C64 H64A 109.5
C61 C64 H64B 109.5
C61 C64 H64C 109.5
H64A C64 H64B 109.5
H64A C64 H64C 109.5
H64B C64 H64C 109.5
Au3 C65 Ag3 96.8(3)
Au3 C65 Cu3A 86.1(3)
Cu3A C65 Ag3 101.8(3)
C66 C65 Au3 172.7(6)
C66 C65 Ag3 88.7(4)
C66 C65 Cu3A 88.0(5)
C65 C66 Cu3A 60.6(4)
C65 C66 C67 176.1(7)
C67 C66 Cu3A 117.4(4)
C68 C67 C66 122.2(6)
C68 C67 C72 120.9(6)
C72 C67 C66 116.9(6)
C67 C68 H68 119.5
C69 C68 C67 121.0(6)
C69 C68 H68 119.5
C68 C69 C70 116.2(6)
C68 C69 C73 124.5(6)
C70 C69 C73 119.2(6)
C69 C70 H70 118.6
C71 C70 C69 122.7(6)
C71 C70 H70 118.6
C70 C71 C72 119.1(6)
C70 C71 C77 119.0(6)
C72 C71 C77 121.9(6)
C67 C72 H72 120.0
C71 C72 C67 120.0(6)
C71 C72 H72 120.0
C69 C73 C74 111.1(7)
C69 C73 C75 108.9(7)
C69 C73 C76 112.3(6)
C75 C73 C74 106.3(7)
C75 C73 C76 108.9(8)
C76 C73 C74 109.2(8)
C73 C74 H74A 109.5
C73 C74 H74B 109.5
C73 C74 H74C 109.5
H74A C74 H74B 109.5
H74A C74 H74C 109.5
H74B C74 H74C 109.5
C73 C75 H75A 109.5
C73 C75 H75B 109.5
C73 C75 H75C 109.5
H75A C75 H75B 109.5
H75A C75 H75C 109.5
H75B C75 H75C 109.5
C73 C76 H76A 109.5
C73 C76 H76B 109.5
C73 C76 H76C 109.5
H76A C76 H76B 109.5
H76A C76 H76C 109.5
H76B C76 H76C 109.5
C71 C77 C78 105.5(8)
C71 C77 C79 106.9(8)
C71 C77 C363 102.3(9)
C71 C77 C364 111.4(9)
C79 C77 C78 101.5(11)
C80 C77 C71 114.1(8)
C80 C77 C78 111.8(10)
C80 C77 C79 115.9(11)
C362 C77 C71 115.4(11)
C362 C77 C363 101.3(15)
C362 C77 C364 124.9(13)
C364 C77 C363 95.5(13)
C77 C78 H78A 109.5
C77 C78 H78B 109.5
C77 C78 H78C 109.5
H78A C78 H78B 109.5
H78A C78 H78C 109.5
H78B C78 H78C 109.5
C77 C79 H79A 109.5
C77 C79 H79B 109.5
C77 C79 H79C 109.5
H79A C79 H79B 109.5
H79A C79 H79C 109.5
H79B C79 H79C 109.5
C77 C80 H80A 109.5
C77 C80 H80B 109.5
C77 C80 H80C 109.5
H80A C80 H80B 109.5
H80A C80 H80C 109.5
H80B C80 H80C 109.5
Au3 C81 Ag4 94.0(3)
Au3 C81 Cu4A 88.3(3)
Cu4A C81 Ag4 104.3(3)
C82 C81 Au3 171.7(6)
C82 C81 Ag4 92.8(5)
C82 C81 Cu4A 85.3(5)
C81 C82 Cu4A 62.2(4)
C81 C82 C83 178.3(7)
C83 C82 Cu4A 117.1(5)
C84 C83 C82 118.1(6)
C88 C83 C82 121.3(6)
C88 C83 C84 120.5(6)
C83 C84 H84 120.7
C85 C84 C83 118.6(6)
C85 C84 H84 120.7
C84 C85 C89 117.7(7)
C86 C85 C84 119.3(7)
C86 C85 C89 122.9(6)
C85 C86 H86 118.1
C87 C86 C85 123.9(7)
C87 C86 H86 118.1
C86 C87 C88 117.0(7)
C86 C87 C93 120.5(7)
C88 C87 C93 122.5(7)
C83 C88 C87 120.6(6)
C83 C88 H88 119.7
C87 C88 H88 119.7
C90 C89 C85 110.8(7)
C90 C89 C91 111.8(8)
C91 C89 C85 107.1(7)
C92 C89 C85 111.7(7)
C92 C89 C90 107.0(7)
C92 C89 C91 108.4(8)
C89 C90 H90A 109.5
C89 C90 H90B 109.5
C89 C90 H90C 109.5
H90A C90 H90B 109.5
H90A C90 H90C 109.5
H90B C90 H90C 109.5
C89 C91 H91A 109.5
C89 C91 H91B 109.5
C89 C91 H91C 109.5
H91A C91 H91B 109.5
H91A C91 H91C 109.5
H91B C91 H91C 109.5
C89 C92 H92A 109.5
C89 C92 H92B 109.5
C89 C92 H92C 109.5
H92A C92 H92B 109.5
H92A C92 H92C 109.5
H92B C92 H92C 109.5
C87 C93 C94 108.9(8)
C87 C93 C95 112.2(6)
C94 C93 C95 106.6(8)
C96 C93 C87 110.2(8)
C96 C93 C94 111.4(7)
C96 C93 C95 107.5(8)
C93 C94 H94A 109.5
C93 C94 H94B 109.5
C93 C94 H94C 109.5
H94A C94 H94B 109.5
H94A C94 H94C 109.5
H94B C94 H94C 109.5
C93 C95 H95A 109.5
C93 C95 H95B 109.5
C93 C95 H95C 109.5
H95A C95 H95B 109.5
H95A C95 H95C 109.5
H95B C95 H95C 109.5
C93 C96 H96A 109.5
C93 C96 H96B 109.5
C93 C96 H96C 109.5
H96A C96 H96B 109.5
H96A C96 H96C 109.5
H96B C96 H96C 109.5
Au4 C97 Ag2 85.3(2)
C98 C97 Au4 175.8(6)
C98 C97 Ag2 95.5(4)
C97 C98 C99 174.9(7)
C100 C99 C98 121.6(6)
C104 C99 C98 118.5(6)
C104 C99 C100 119.9(6)
C99 C100 H100 119.3
C101 C100 C99 121.3(6)
C101 C100 H100 119.3
C100 C101 C102 118.2(6)
C100 C101 C105 120.1(7)
C100 C101 C10A 122.4(7)
C102 C101 C105 121.6(7)
C102 C101 C10A 119.1(7)
C101 C102 H102 118.6
C101 C102 C103 122.8(6)
C103 C102 H102 118.6
C102 C103 C109 120.0(6)
C104 C103 C102 117.2(6)
C104 C103 C109 122.8(6)
C99 C104 C103 120.6(6)
C99 C104 H104 119.7
C103 C104 H104 119.7
C106 C105 C101 106.8(10)
C106 C105 C107 102.1(11)
C106 C105 C108 107.9(13)
C107 C105 C101 113.7(9)
C108 C105 C101 113.4(10)
C108 C105 C107 111.9(13)
C105 C106 H10D 109.5
C105 C106 H10E 109.5
C105 C106 H10F 109.5
H10D C106 H10E 109.5
H10D C106 H10F 109.5
H10E C106 H10F 109.5
C105 C107 H10G 109.5
C105 C107 H10H 109.5
C105 C107 H10I 109.5
H10G C107 H10H 109.5
H10G C107 H10I 109.5
H10H C107 H10I 109.5
C105 C108 H10J 109.5
C105 C108 H10K 109.5
C105 C108 H10L 109.5
H10J C108 H10K 109.5
H10J C108 H10L 109.5
H10K C108 H10L 109.5
C103 C109 C110 113.0(7)
C111 C109 C103 111.7(8)
C111 C109 C110 107.4(9)
C111 C109 C112 107.9(9)
C112 C109 C103 111.3(7)
C112 C109 C110 105.2(9)
C109 C110 H11D 109.5
C109 C110 H11E 109.5
C109 C110 H11F 109.5
H11D C110 H11E 109.5
H11D C110 H11F 109.5
H11E C110 H11F 109.5
C109 C111 H11G 109.5
C109 C111 H11H 109.5
C109 C111 H11I 109.5
H11G C111 H11H 109.5
H11G C111 H11I 109.5
H11H C111 H11I 109.5
C109 C112 H11J 109.5
C109 C112 H11K 109.5
C109 C112 H11L 109.5
H11J C112 H11K 109.5
H11J C112 H11L 109.5
H11K C112 H11L 109.5
Au4 C113 Ag3 85.7(2)
Au4 C113 Cu2 86.5(2)
Au4 C113 Cu2A 76.4(3)
Cu2 C113 Ag3 116.1(3)
Cu2A C113 Ag3 102.7(3)
C114 C113 Au4 166.1(5)
C114 C113 Ag3 103.9(4)
C114 C113 Cu2 80.3(4)
C114 C113 Cu2A 91.6(5)
C113 C114 Cu2 65.7(4)
C113 C114 C115 169.3(7)
C115 C114 Cu2 123.4(5)
C116 C115 C114 119.9(6)
C116 C115 C120 121.9(6)
C120 C115 C114 118.2(6)
C115 C116 H116 119.0
C115 C116 C117 122.0(7)
C117 C116 H116 119.0
C116 C117 C121 119.9(7)
C118 C117 C116 114.9(6)
C118 C117 C121 125.0(7)
C117 C118 H118 117.9
C117 C118 C119 124.2(7)
C119 C118 H118 117.9
C118 C119 C125 120.6(7)
C120 C119 C118 118.0(7)
C120 C119 C125 121.4(6)
C115 C120 H120 120.5
C119 C120 C115 118.9(6)
C119 C120 H120 120.5
C117 C121 C123 111.4(7)
C117 C121 C124 111.1(7)
C122 C121 C117 110.6(7)
C122 C121 C123 110.6(8)
C122 C121 C124 107.8(8)
C123 C121 C124 105.1(8)
C121 C122 H12D 109.5
C121 C122 H12E 109.5
C121 C122 H12F 109.5
H12D C122 H12E 109.5
H12D C122 H12F 109.5
H12E C122 H12F 109.5
C121 C123 H12G 109.5
C121 C123 H12H 109.5
C121 C123 H12I 109.5
H12G C123 H12H 109.5
H12G C123 H12I 109.5
H12H C123 H12I 109.5
C121 C124 H12J 109.5
C121 C124 H12K 109.5
C121 C124 H12L 109.5
H12J C124 H12K 109.5
H12J C124 H12L 109.5
H12K C124 H12L 109.5
C119 C125 C128 105.3(7)
C126 C125 C119 108.5(7)
C126 C125 C128 110.4(7)
C127 C125 C119 113.5(7)
C127 C125 C126 110.3(8)
C127 C125 C128 108.7(7)
C125 C126 H12M 109.5
C125 C126 H12N 109.5
C125 C126 H12O 109.5
H12M C126 H12N 109.5
H12M C126 H12O 109.5
H12N C126 H12O 109.5
C125 C127 H12P 109.5
C125 C127 H12Q 109.5
C125 C127 H12R 109.5
H12P C127 H12Q 109.5
H12P C127 H12R 109.5
H12Q C127 H12R 109.5
C125 C128 H12S 109.5
C125 C128 H12T 109.5
C125 C128 H12U 109.5
H12S C128 H12T 109.5
H12S C128 H12U 109.5
H12T C128 H12U 109.5
Cu3 C129 Au5 93.3(3)
Cu3A C129 Au5 95.9(4)
C130 C129 Au5 178.1(8)
C130 C129 Cu3 85.2(6)
C130 C129 Cu3A 84.3(6)
C129 C130 Cu3 60.3(5)
C129 C130 Cu3A 61.2(5)
C129 C130 C131 167.6(9)
C131 C130 Cu3 130.9(7)
C131 C130 Cu3A 129.2(6)
C132 C131 C130 121.1(8)
C136 C131 C130 117.5(9)
C136 C131 C132 121.1(8)
C131 C132 H132 120.0
C131 C132 C133 120.1(7)
C133 C132 H132 120.0
C132 C133 C137 120.2(8)
C134 C133 C132 117.1(8)
C134 C133 C137 122.7(8)
C133 C134 H134 119.1
C133 C134 C135 121.7(8)
C135 C134 H134 119.1
C134 C135 C141 119.9(8)
C136 C135 C134 117.8(9)
C136 C135 C141 121.9(10)
C131 C136 C135 122.1(10)
C131 C136 H136 119.0
C135 C136 H136 119.0
C133 C137 C138 105.6(9)
C139 C137 C133 113.4(8)
C139 C137 C138 107.2(9)
C139 C137 C140 115.1(10)
C140 C137 C133 112.1(9)
C140 C137 C138 102.2(9)
C137 C138 H13A 109.5
C137 C138 H13B 109.5
C137 C138 H13C 109.5
H13A C138 H13B 109.5
H13A C138 H13C 109.5
H13B C138 H13C 109.5
C137 C139 H13D 109.5
C137 C139 H13E 109.5
C137 C139 H13F 109.5
H13D C139 H13E 109.5
H13D C139 H13F 109.5
H13E C139 H13F 109.5
C137 C140 H14D 109.5
C137 C140 H14E 109.5
C137 C140 H14F 109.5
H14D C140 H14E 109.5
H14D C140 H14F 109.5
H14E C140 H14F 109.5
C135 C141 C144 104.5(10)
C142 C141 C135 114.3(12)
C142 C141 C143 111.1(12)
C142 C141 C144 107.9(10)
C143 C141 C135 112.8(9)
C143 C141 C144 105.5(12)
C141 C142 H14G 109.5
C141 C142 H14H 109.5
C141 C142 H14I 109.5
H14G C142 H14H 109.5
H14G C142 H14I 109.5
H14H C142 H14I 109.5
C141 C143 H14J 109.5
C141 C143 H14K 109.5
C141 C143 H14L 109.5
H14J C143 H14K 109.5
H14J C143 H14L 109.5
H14K C143 H14L 109.5
C141 C144 H14M 109.5
C141 C144 H14N 109.5
C141 C144 H14O 109.5
H14M C144 H14N 109.5
H14M C144 H14O 109.5
H14N C144 H14O 109.5
Cu4 C145 Au5 89.0(4)
Cu4A C145 Au5 91.7(4)
C146 C145 Au5 175.6(8)
C146 C145 Cu4 86.7(7)
C146 C145 Cu4A 86.7(7)
C145 C146 Cu4 61.4(5)
C145 C146 Cu4A 62.0(6)
C145 C146 C147 166.8(10)
C147 C146 Cu4 129.3(6)
C147 C146 Cu4A 129.5(7)
C148 C147 C146 121.0(8)
C148 C147 C152 118.2(8)
C152 C147 C146 120.8(8)
C147 C148 H148 119.4
C149 C148 C147 121.1(9)
C149 C148 H148 119.4
C148 C149 C150 118.8(8)
C148 C149 C153 121.2(10)
C150 C149 C153 119.8(8)
C149 C150 H150 118.7
C149 C150 C151 122.6(8)
C151 C150 H150 118.7
C150 C151 C157 120.6(7)
C152 C151 C150 117.8(8)
C152 C151 C157 121.4(7)
C147 C152 H152 119.4
C151 C152 C147 121.2(8)
C151 C152 H152 119.4
C149 C153 C155 108.0(10)
C154 C153 C149 108.6(10)
C154 C153 C155 105.3(10)
C156 C153 C149 111.3(9)
C156 C153 C154 119.4(12)
C156 C153 C155 103.4(10)
C153 C154 H15D 109.5
C153 C154 H15E 109.5
C153 C154 H15F 109.5
H15D C154 H15E 109.5
H15D C154 H15F 109.5
H15E C154 H15F 109.5
C153 C155 H15G 109.5
C153 C155 H15H 109.5
C153 C155 H15I 109.5
H15G C155 H15H 109.5
H15G C155 H15I 109.5
H15H C155 H15I 109.5
C153 C156 H15J 109.5
C153 C156 H15K 109.5
C153 C156 H15L 109.5
H15J C156 H15K 109.5
H15J C156 H15L 109.5
H15K C156 H15L 109.5
C151 C157 C158 108.3(8)
C151 C157 C160 110.9(7)
C159 C157 C151 115.7(9)
C159 C157 C158 106.5(10)
C159 C157 C160 109.8(10)
C160 C157 C158 105.0(8)
C157 C158 H15M 109.5
C157 C158 H15N 109.5
C157 C158 H15O 109.5
H15M C158 H15N 109.5
H15M C158 H15O 109.5
H15N C158 H15O 109.5
C157 C159 H15P 109.5
C157 C159 H15Q 109.5
C157 C159 H15R 109.5
H15P C159 H15Q 109.5
H15P C159 H15R 109.5
H15Q C159 H15R 109.5
C157 C160 H16D 109.5
C157 C160 H16E 109.5
C157 C160 H16F 109.5
H16D C160 H16E 109.5
H16D C160 H16F 109.5
H16E C160 H16F 109.5
Au6 C161 Ag1 85.4(2)
Cu3 C161 Au6 85.4(2)
Cu3 C161 Ag1 113.6(3)
C162 C161 Au6 167.6(6)
C162 C161 Ag1 106.4(4)
C162 C161 Cu3 86.1(5)
C161 C162 Cu3 61.0(4)
C161 C162 C163 176.0(7)
C163 C162 Cu3 120.4(5)
C164 C163 C162 119.9(6)
C164 C163 C168 119.8(6)
C168 C163 C162 120.2(6)
C163 C164 H164 119.3
C163 C164 C165 121.3(7)
C165 C164 H164 119.3
C164 C165 C166 117.4(7)
C164 C165 C169 120.0(7)
C166 C165 C169 122.6(7)
C165 C166 H166 118.4
C165 C166 C167 123.2(7)
C167 C166 H166 118.4
C166 C167 C173 122.5(7)
C168 C167 C166 117.8(7)
C168 C167 C173 119.7(7)
C163 C168 H168 119.9
C167 C168 C163 120.2(7)
C167 C168 H168 119.9
C165 C169 C170 107.1(6)
C165 C169 C172 110.8(7)
C171 C169 C165 112.6(7)
C171 C169 C170 110.1(7)
C171 C169 C172 110.0(7)
C172 C169 C170 106.1(7)
C169 C170 H17A 109.5
C169 C170 H17B 109.5
C169 C170 H17C 109.5
H17A C170 H17B 109.5
H17A C170 H17C 109.5
H17B C170 H17C 109.5
C169 C171 H17D 109.5
C169 C171 H17E 109.5
C169 C171 H17F 109.5
H17D C171 H17E 109.5
H17D C171 H17F 109.5
H17E C171 H17F 109.5
C169 C172 H17G 109.5
C169 C172 H17H 109.5
C169 C172 H17I 109.5
H17G C172 H17H 109.5
H17G C172 H17I 109.5
H17H C172 H17I 109.5
C167 C173 C174 109.3(7)
C167 C173 C175 111.3(7)
C174 C173 C175 111.6(9)
C176 C173 C167 110.0(8)
C176 C173 C174 109.9(8)
C176 C173 C175 104.6(8)
C173 C174 H17J 109.5
C173 C174 H17K 109.5
C173 C174 H17L 109.5
H17J C174 H17K 109.5
H17J C174 H17L 109.5
H17K C174 H17L 109.5
C173 C175 H17M 109.5
C173 C175 H17N 109.5
C173 C175 H17O 109.5
H17M C175 H17N 109.5
H17M C175 H17O 109.5
H17N C175 H17O 109.5
C173 C176 H17P 109.5
C173 C176 H17Q 109.5
C173 C176 H17R 109.5
H17P C176 H17Q 109.5
H17P C176 H17R 109.5
H17Q C176 H17R 109.5
Au6 C177 Ag3 83.8(2)
C178 C177 Au6 172.8(7)
C178 C177 Ag3 97.9(5)
C177 C178 C179 176.1(7)
C178 C179 C184 121.7(6)
C180 C179 C178 120.1(6)
C180 C179 C184 118.0(6)
C179 C180 H180 119.2
C179 C180 C181 121.6(6)
C181 C180 H180 119.2
C180 C181 C185 122.0(6)
C182 C181 C180 115.8(6)
C182 C181 C185 122.2(6)
C181 C182 H182 118.1
C183 C182 C181 123.7(7)
C183 C182 H182 118.1
C182 C183 C189 120.5(7)
C182 C183 C365 120.0(7)
C184 C183 C182 118.5(7)
C184 C183 C189 120.5(7)
C184 C183 C365 121.1(7)
C179 C184 H184 118.8
C183 C184 C179 122.3(7)
C183 C184 H184 118.8
C181 C185 C188 108.3(7)
C186 C185 C181 112.2(7)
C186 C185 C188 109.1(8)
C187 C185 C181 111.4(7)
C187 C185 C186 108.8(8)
C187 C185 C188 106.9(8)
C185 C186 H18A 109.5
C185 C186 H18B 109.5
C185 C186 H18C 109.5
H18A C186 H18B 109.5
H18A C186 H18C 109.5
H18B C186 H18C 109.5
C185 C187 H18D 109.5
C185 C187 H18E 109.5
C185 C187 H18F 109.5
H18D C187 H18E 109.5
H18D C187 H18F 109.5
H18E C187 H18F 109.5
C185 C188 H18G 109.5
C185 C188 H18H 109.5
C185 C188 H18I 109.5
H18G C188 H18H 109.5
H18G C188 H18I 109.5
H18H C188 H18I 109.5
C190 C189 C183 111.9(9)
C190 C189 C192 107.3(10)
C191 C189 C183 104.9(8)
C191 C189 C190 107.4(10)
C191 C189 C192 111.3(10)
C192 C189 C183 113.9(9)
C189 C190 H19A 109.5
C189 C190 H19B 109.5
C189 C190 H19C 109.5
H19A C190 H19B 109.5
H19A C190 H19C 109.5
H19B C190 H19C 109.5
C189 C191 H19D 109.5
C189 C191 H19E 109.5
C189 C191 H19F 109.5
H19D C191 H19E 109.5
H19D C191 H19F 109.5
H19E C191 H19F 109.5
C189 C192 H19G 109.5
C189 C192 H19H 109.5
C189 C192 H19I 109.5
H19G C192 H19H 109.5
H19G C192 H19I 109.5
H19H C192 H19I 109.5
Au7 C193 Ag1 94.3(3)
Au7 C193 Cu1A 84.0(2)
Cu1A C193 Ag1 101.4(3)
C194 C193 Au7 171.5(6)
C194 C193 Ag1 91.9(5)
C194 C193 Cu1A 89.1(5)
C193 C194 Cu1A 59.8(4)
C193 C194 C195 179.0(7)
C195 C194 Cu1A 120.9(5)
C194 C195 C196 117.8(6)
C200 C195 C194 121.5(6)
C200 C195 C196 120.6(6)
C195 C196 H196 121.1
C197 C196 C195 117.8(6)
C197 C196 H196 121.1
C196 C197 C198 119.8(6)
C196 C197 C201 120.8(6)
C198 C197 C201 119.4(6)
C197 C198 H198 117.8
C199 C198 C197 124.5(7)
C199 C198 H198 117.8
C198 C199 C200 116.0(6)
C198 C199 C205 122.2(6)
C200 C199 C205 121.6(6)
C195 C200 C199 121.1(6)
C195 C200 H200 119.5
C199 C200 H200 119.5
C202 C201 C197 113.3(7)
C202 C201 C203 107.1(8)
C203 C201 C197 108.8(7)
C204 C201 C197 110.3(7)
C204 C201 C202 109.0(7)
C204 C201 C203 108.2(8)
C201 C202 H20A 109.5
C201 C202 H20B 109.5
C201 C202 H20C 109.5
H20A C202 H20B 109.5
H20A C202 H20C 109.5
H20B C202 H20C 109.5
C201 C203 H20D 109.5
C201 C203 H20E 109.5
C201 C203 H20F 109.5
H20D C203 H20E 109.5
H20D C203 H20F 109.5
H20E C203 H20F 109.5
C201 C204 H20G 109.5
C201 C204 H20H 109.5
C201 C204 H20I 109.5
H20G C204 H20H 109.5
H20G C204 H20I 109.5
H20H C204 H20I 109.5
C199 C205 C208 110.5(6)
C206 C205 C199 111.9(6)
C206 C205 C207 110.2(8)
C206 C205 C208 107.5(7)
C207 C205 C199 108.5(7)
C207 C205 C208 108.3(7)
C205 C206 H20J 109.5
C205 C206 H20K 109.5
C205 C206 H20L 109.5
H20J C206 H20K 109.5
H20J C206 H20L 109.5
H20K C206 H20L 109.5
C205 C207 H20M 109.5
C205 C207 H20N 109.5
C205 C207 H20O 109.5
H20M C207 H20N 109.5
H20M C207 H20O 109.5
H20N C207 H20O 109.5
C205 C208 H20P 109.5
C205 C208 H20Q 109.5
C205 C208 H20R 109.5
H20P C208 H20Q 109.5
H20P C208 H20R 109.5
H20Q C208 H20R 109.5
Au7 C209 Ag2 95.7(2)
Au7 C209 Ag4 80.6(2)
Ag2 C209 Ag4 97.4(2)
C210 C209 Au7 173.0(6)
C210 C209 Ag2 89.4(5)
C210 C209 Ag4 103.6(5)
C209 C210 C211 175.6(7)
C212 C211 C210 118.1(6)
C216 C211 C210 121.0(5)
C216 C211 C212 120.9(6)
C211 C212 H212 120.0
C213 C212 C211 119.9(7)
C213 C212 H212 120.0
C212 C213 C214 118.8(7)
C212 C213 C217 122.4(7)
C214 C213 C217 118.8(7)
C213 C214 H214 118.9
C213 C214 C215 122.3(7)
C215 C214 H214 118.9
C214 C215 C221 118.3(6)
C216 C215 C214 119.2(6)
C216 C215 C221 122.5(6)
C211 C216 H216 120.5
C215 C216 C211 119.0(6)
C215 C216 H216 120.5
C213 C217 C219 105.7(9)
C218 C217 C213 113.2(8)
C218 C217 C219 100.6(9)
C220 C217 C213 113.1(8)
C220 C217 C218 118.5(11)
C220 C217 C219 103.4(9)
C217 C218 H21A 109.5
C217 C218 H21B 109.5
C217 C218 H21C 109.5
H21A C218 H21B 109.5
H21A C218 H21C 109.5
H21B C218 H21C 109.5
C217 C219 H21D 109.5
C217 C219 H21E 109.5
C217 C219 H21F 109.5
H21D C219 H21E 109.5
H21D C219 H21F 109.5
H21E C219 H21F 109.5
C217 C220 H22A 109.5
C217 C220 H22B 109.5
C217 C220 H22C 109.5
H22A C220 H22B 109.5
H22A C220 H22C 109.5
H22B C220 H22C 109.5
C215 C221 C224 111.1(6)
C222 C221 C215 110.5(6)
C222 C221 C223 109.3(7)
C222 C221 C224 107.5(7)
C223 C221 C215 109.3(7)
C223 C221 C224 109.0(7)
C221 C222 H22D 109.5
C221 C222 H22E 109.5
C221 C222 H22F 109.5
H22D C222 H22E 109.5
H22D C222 H22F 109.5
H22E C222 H22F 109.5
C221 C223 H22G 109.5
C221 C223 H22H 109.5
C221 C223 H22I 109.5
H22G C223 H22H 109.5
H22G C223 H22I 109.5
H22H C223 H22I 109.5
C221 C224 H22J 109.5
C221 C224 H22K 109.5
C221 C224 H22L 109.5
H22J C224 H22K 109.5
H22J C224 H22L 109.5
H22K C224 H22L 109.5
Au8 C225 Ag4 85.0(2)
C226 C225 Au8 174.0(6)
C226 C225 Ag4 95.8(5)
C225 C226 C227 175.2(8)
C228 C227 C226 120.2(6)
C228 C227 C232 122.0(6)
C232 C227 C226 117.7(7)
C227 C228 H228 119.9
C227 C228 C229 120.3(6)
C229 C228 H228 119.9
C228 C229 C230 118.7(7)
C228 C229 C233 122.2(7)
C230 C229 C233 119.1(7)
C229 C230 H230 118.9
C231 C230 C229 122.2(7)
C231 C230 H230 118.9
C230 C231 C232 117.8(7)
C230 C231 C237 121.6(7)
C232 C231 C237 120.6(7)
C227 C232 C231 118.8(7)
C227 C232 H232 120.6
C231 C232 H232 120.6
C234 C233 C229 109.7(7)
C235 C233 C229 109.6(8)
C235 C233 C234 109.2(10)
C235 C233 C236 111.3(10)
C236 C233 C229 108.0(8)
C236 C233 C234 109.0(9)
C233 C234 H23A 109.5
C233 C234 H23B 109.5
C233 C234 H23C 109.5
H23A C234 H23B 109.5
H23A C234 H23C 109.5
H23B C234 H23C 109.5
C233 C235 H23D 109.5
C233 C235 H23E 109.5
C233 C235 H23F 109.5
H23D C235 H23E 109.5
H23D C235 H23F 109.5
H23E C235 H23F 109.5
C233 C236 H23G 109.5
C233 C236 H23H 109.5
C233 C236 H23I 109.5
H23G C236 H23H 109.5
H23G C236 H23I 109.5
H23H C236 H23I 109.5
C231 C237 C238 108.8(9)
C239 C237 C231 109.3(8)
C239 C237 C238 114.2(9)
C239 C237 C240 112.0(11)
C240 C237 C231 112.4(8)
C240 C237 C238 99.7(9)
C237 C238 H23J 109.5
C237 C238 H23K 109.5
C237 C238 H23L 109.5
H23J C238 H23K 109.5
H23J C238 H23L 109.5
H23K C238 H23L 109.5
C237 C239 H23M 109.5
C237 C239 H23N 109.5
C237 C239 H23O 109.5
H23M C239 H23N 109.5
H23M C239 H23O 109.5
H23N C239 H23O 109.5
C237 C240 H24A 109.5
C237 C240 H24B 109.5
C237 C240 H24C 109.5
H24A C240 H24B 109.5
H24A C240 H24C 109.5
H24B C240 H24C 109.5
Au8 C241 Ag2 84.1(3)
Cu4 C241 Au8 85.3(3)
Cu4 C241 Ag2 119.1(3)
C242 C241 Au8 168.6(6)
C242 C241 Ag2 106.4(5)
C242 C241 Cu4 85.6(5)
C241 C242 Cu4 60.9(4)
C241 C242 C243 175.1(7)
C243 C242 Cu4 120.1(5)
C242 C243 C244 121.0(7)
C242 C243 C248 121.1(6)
C248 C243 C244 117.9(7)
C243 C244 H244 118.7
C245 C244 C243 122.5(8)
C245 C244 H244 118.7
C244 C245 C246 118.7(7)
C244 C245 C249 121.6(8)
C244 C245 C347 120.3(8)
C246 C245 C249 119.2(8)
C246 C245 C347 119.8(9)
C245 C246 H246 118.8
C245 C246 C247 122.4(8)
C247 C246 H246 118.8
C246 C247 C253 124.0(8)
C246 C247 C358 115.8(12)
C248 C247 C246 117.4(7)
C248 C247 C253 118.7(8)
C248 C247 C358 125.3(12)
C243 C248 H248 119.5
C247 C248 C243 120.9(7)
C247 C248 H248 119.5
C250 C249 C245 115.3(11)
C250 C249 C251 107.2(12)
C251 C249 C245 112.7(10)
C252 C249 C245 103.9(10)
C252 C249 C250 108.6(10)
C252 C249 C251 109.0(12)
C249 C250 H25A 109.5
C249 C250 H25B 109.5
C249 C250 H25C 109.5
H25A C250 H25B 109.5
H25A C250 H25C 109.5
H25B C250 H25C 109.5
C249 C251 H25D 109.5
C249 C251 H25E 109.5
C249 C251 H25F 109.5
H25D C251 H25E 109.5
H25D C251 H25F 109.5
H25E C251 H25F 109.5
C249 C252 H25G 109.5
C249 C252 H25H 109.5
C249 C252 H25I 109.5
H25G C252 H25H 109.5
H25G C252 H25I 109.5
H25H C252 H25I 109.5
C247 C253 C255 111.7(10)
C247 C253 C256 108.1(10)
C254 C253 C247 110.8(10)
C254 C253 C255 107.8(10)
C254 C253 C256 109.4(11)
C256 C253 C255 108.9(11)
C253 C254 H25J 109.5
C253 C254 H25K 109.5
C253 C254 H25L 109.5
H25J C254 H25K 109.5
H25J C254 H25L 109.5
H25K C254 H25L 109.5
C253 C255 H25M 109.5
C253 C255 H25N 109.5
C253 C255 H25O 109.5
H25M C255 H25N 109.5
H25M C255 H25O 109.5
H25N C255 H25O 109.5
C253 C256 H25P 109.5
C253 C256 H25Q 109.5
C253 C256 H25R 109.5
H25P C256 H25Q 109.5
H25P C256 H25R 109.5
H25Q C256 H25R 109.5
C348 C347 C245 110.9(11)
C349 C347 C245 111.1(11)
C349 C347 C348 112.0(13)
C349 C347 C350 109.0(12)
C350 C347 C245 103.9(11)
C350 C347 C348 109.6(11)
C347 C348 H34A 109.5
C347 C348 H34B 109.5
C347 C348 H34C 109.5
H34A C348 H34B 109.5
H34A C348 H34C 109.5
H34B C348 H34C 109.5
C347 C349 H34D 109.5
C347 C349 H34E 109.5
C347 C349 H34F 109.5
H34D C349 H34E 109.5
H34D C349 H34F 109.5
H34E C349 H34F 109.5
C347 C350 H35A 109.5
C347 C350 H35B 109.5
C347 C350 H35C 109.5
H35A C350 H35B 109.5
H35A C350 H35C 109.5
H35B C350 H35C 109.5
H35D C351 H35E 109.5
H35D C351 H35F 109.5
H35E C351 H35F 109.5
C10A C351 H35D 109.5
C10A C351 H35E 109.5
C10A C351 H35F 109.5
H35G C352 H35H 109.5
H35G C352 H35I 109.5
H35H C352 H35I 109.5
C10A C352 H35G 109.5
C10A C352 H35H 109.5
C10A C352 H35I 109.5
H35J C353 H35K 109.5
H35J C353 H35L 109.5
H35K C353 H35L 109.5
C10A C353 H35J 109.5
C10A C353 H35K 109.5
C10A C353 H35L 109.5
C355 C354 C55 122.6(11)
C355 C354 C356 110.0(16)
C355 C354 C357 108.9(13)
C356 C354 C55 105.8(14)
C356 C354 C357 111.0(14)
C357 C354 C55 97.8(11)
C354 C355 H35M 109.5
C354 C355 H35N 109.5
C354 C355 H35O 109.5
H35M C355 H35N 109.5
H35M C355 H35O 109.5
H35N C355 H35O 109.5
C354 C356 H35P 109.5
C354 C356 H35Q 109.5
C354 C356 H35R 109.5
H35P C356 H35Q 109.5
H35P C356 H35R 109.5
H35Q C356 H35R 109.5
C354 C357 H35S 109.5
C354 C357 H35T 109.5
C354 C357 H35U 109.5
H35S C357 H35T 109.5
H35S C357 H35U 109.5
H35T C357 H35U 109.5
C247 C358 C360 100.6(18)
C247 C358 C361 105.1(18)
C359 C358 C247 117(2)
C359 C358 C360 112(2)
C359 C358 C361 114(2)
C361 C358 C360 106.2(19)
C358 C359 H35V 109.5
C358 C359 H35W 109.5
C358 C359 H35X 109.5
H35V C359 H35W 109.5
H35V C359 H35X 109.5
H35W C359 H35X 109.5
C358 C360 H36A 109.5
C358 C360 H36B 109.5
C358 C360 H36C 109.5
H36A C360 H36B 109.5
H36A C360 H36C 109.5
H36B C360 H36C 109.5
C358 C361 H36D 109.5
C358 C361 H36E 109.5
C358 C361 H36F 109.5
H36D C361 H36E 109.5
H36D C361 H36F 109.5
H36E C361 H36F 109.5
C77 C362 H36G 109.5
C77 C362 H36H 109.5
C77 C362 H36I 109.5
H36G C362 H36H 109.5
H36G C362 H36I 109.5
H36H C362 H36I 109.5
C77 C363 H36J 109.5
C77 C363 H36K 109.5
C77 C363 H36L 109.5
H36J C363 H36K 109.5
H36J C363 H36L 109.5
H36K C363 H36L 109.5
C77 C364 H36M 109.5
C77 C364 H36N 109.5
C77 C364 H36O 109.5
H36M C364 H36N 109.5
H36M C364 H36O 109.5
H36N C364 H36O 109.5
C183 C365 C366 110.8(8)
C183 C365 C367 112.1(9)
C183 C365 C368 108.5(10)
C366 C365 C367 106.6(10)
C368 C365 C366 113.5(11)
C368 C365 C367 105.4(10)
C365 C366 H36P 109.5
C365 C366 H36Q 109.5
C365 C366 H36R 109.5
H36P C366 H36Q 109.5
H36P C366 H36R 109.5
H36Q C366 H36R 109.5
C365 C367 H36S 109.5
C365 C367 H36T 109.5
C365 C367 H36U 109.5
H36S C367 H36T 109.5
H36S C367 H36U 109.5
H36T C367 H36U 109.5
C365 C368 H36V 109.5
C365 C368 H36W 109.5
C365 C368 H36X 109.5
H36V C368 H36W 109.5
H36V C368 H36X 109.5
H36W C368 H36X 109.5
C370 C369 C23 111.3(12)
C371 C369 C23 103.8(9)
C371 C369 C370 108.7(12)
C372 C369 C23 109.8(10)
C372 C369 C370 111.6(10)
C372 C369 C371 111.5(12)
C369 C370 H37A 109.5
C369 C370 H37B 109.5
C369 C370 H37C 109.5
H37A C370 H37B 109.5
H37A C370 H37C 109.5
H37B C370 H37C 109.5
C369 C371 H37D 109.5
C369 C371 H37E 109.5
C369 C371 H37F 109.5
H37D C371 H37E 109.5
H37D C371 H37F 109.5
H37E C371 H37F 109.5
C369 C372 H37G 109.5
C369 C372 H37H 109.5
C369 C372 H37I 109.5
H37G C372 H37H 109.5
H37G C372 H37I 109.5
H37H C372 H37I 109.5
C320 C319 H319 120.0
C320 C319 C318 120.0
C318 C319 H319 120.0
C319 C320 Cl3 121.6(5)
C321 C320 Cl3 118.3(5)
C321 C320 C319 120.0
C320 C321 H321 120.0
C320 C321 C322 120.0
C322 C321 H321 120.0
C321 C322 C317 120.0
C322 C317 H31D 107.3
C322 C317 H31E 107.3
H31D C317 H31E 106.9
C318 C317 C322 120.0
C318 C317 H31D 107.3
C318 C317 H31E 107.3
C319 C318 H318 120.0
C317 C318 C319 120.0
C317 C318 H318 120.0
C309 C308 Cl7 115.7(5)
C309 C308 C307 120.0
C307 C308 Cl7 124.1(6)
C308 C309 H309 120.0
C310 C309 C308 120.0
C310 C309 H309 120.0
C309 C310 H310 120.0
C309 C310 C305 120.0
C305 C310 H310 120.0
C310 C305 H305 120.0
C306 C305 C310 120.0
C306 C305 H305 120.0
C305 C306 H306 120.0
C305 C306 C307 120.0
C307 C306 H306 120.0
C308 C307 H307 120.0
C306 C307 C308 120.0
C306 C307 H307 120.0
C328 C323 Cl0A 121.3(8)
C328 C323 C324 120.0
C324 C323 Cl0A 118.7(8)
C323 C328 H328 120.0
C327 C328 C323 120.0
C327 C328 H328 120.0
C328 C327 H327 120.0
C326 C327 C328 120.0
C326 C327 H327 120.0
C327 C326 H326 120.0
C327 C326 C325 120.0
C325 C326 H326 120.0
C326 C325 H325 120.0
C324 C325 C326 120.0
C324 C325 H325 120.0
C323 C324 H324 120.0
C325 C324 C323 120.0
C325 C324 H324 120.0
C282 C281 Cl5 120.7(4)
C282 C281 C286 120.0
C286 C281 Cl5 119.3(4)
C281 C282 H282 120.0
C283 C282 C281 120.0
C283 C282 H282 120.0
C282 C283 H283 120.0
C282 C283 C284 120.0
C284 C283 H283 120.0
C283 C284 H284 120.0
C283 C284 C285 120.0
C285 C284 H284 120.0
C284 C285 H285 120.0
C286 C285 C284 120.0
C286 C285 H285 120.0
C281 C286 H286 120.0
C285 C286 C281 120.0
C285 C286 H286 120.0
C334 C329 Cl0B 120.0(10)
C334 C329 C330 120.0
C330 C329 Cl0B 120.0(10)
C329 C334 H334 120.0
C329 C334 C333 120.0
C333 C334 H334 120.0
C334 C333 H333 120.0
C334 C333 C332 120.0
C332 C333 H333 120.0
C333 C332 H332 120.0
C331 C332 C333 120.0
C331 C332 H332 120.0
C332 C331 H331 120.0
C332 C331 C330 120.0
C330 C331 H331 120.0
C329 C330 H330 120.0
C331 C330 C329 120.0
C331 C330 H330 120.0
C288 C287 Cl9 116.3(6)
C288 C287 C292 120.0
C292 C287 Cl9 123.5(6)
C287 C288 H288 120.0
C287 C288 C289 120.0
C289 C288 H288 120.0
C288 C289 H289 120.0
C290 C289 C288 120.0
C290 C289 H289 120.0
C289 C290 H290 120.0
C289 C290 C291 120.0
C291 C290 H290 120.0
C290 C291 H291 120.0
C292 C291 C290 120.0
C292 C291 H291 120.0
C287 C292 H292 120.0
C291 C292 C287 120.0
C291 C292 H292 120.0
C276 C275 Cl1 116.6(8)
C276 C275 C280 125.5(10)
C280 C275 Cl1 117.9(9)
C275 C276 H276 122.4
C275 C276 C277 115.2(9)
C277 C276 H276 122.4
C276 C277 H277 119.0
C278 C277 C276 122.0(10)
C278 C277 H277 119.0
C277 C278 H278 121.2
C279 C278 C277 117.6(10)
C279 C278 H278 121.2
C278 C279 H279 117.7
C278 C279 C280 124.7(10)
C280 C279 H279 117.7
C275 C280 C279 115.1(10)
C275 C280 H280 122.5
C279 C280 H280 122.5
C270 C269 Cl4 121.2(11)
C270 C269 C274 124.7(13)
C274 C269 Cl4 113.3(10)
C269 C270 H270 120.5
C269 C270 C271 118.9(13)
C271 C270 H270 120.5
C270 C271 H271 118.0
C270 C271 C272 124.0(14)
C272 C271 H271 118.0
C271 C272 H272 122.3
C271 C272 C273 115.4(13)
C273 C272 H272 122.3
C272 C273 H273 119.2
C274 C273 C272 121.5(13)
C274 C273 H273 119.2
C269 C274 H274 122.4
C273 C274 C269 115.2(13)
C273 C274 H274 122.4
C312 C313 H313 120.0
C312 C313 C314 120.0
C314 C313 H313 120.0
C313 C312 H312 120.0
C313 C312 C311 120.0
C311 C312 H312 120.0
C312 C311 Cl1A 120.4(12)
C312 C311 C316 120.0
C316 C311 Cl1A 119.6(12)
C311 C316 H316 120.0
C315 C316 C311 120.0
C315 C316 H316 120.0
C316 C315 H315 120.0
C314 C315 C316 120.0
C314 C315 H315 120.0
C313 C314 H314 120.0
C315 C314 C313 120.0
C315 C314 H314 120.0
C300 C299 Cl6 118.6(5)
C300 C299 C304 120.0
C304 C299 Cl6 121.1(5)
C299 C300 H300 120.0
C301 C300 C299 120.0
C301 C300 H300 120.0
C300 C301 H301 120.0
C302 C301 C300 120.0
C302 C301 H301 120.0
C301 C302 H302 120.0
C301 C302 C303 120.0
C303 C302 H302 120.0
C302 C303 H303 120.0
C304 C303 C302 120.0
C304 C303 H303 120.0
C299 C304 H304 120.0
C303 C304 C299 120.0
C303 C304 H304 120.0
C268 C263 Cl2 116.0(4)
C268 C263 C264 120.0
C264 C263 Cl2 123.9(4)
C263 C268 H268 120.0
C263 C268 C267 120.0
C267 C268 H268 120.0
C268 C267 H267 120.0
C266 C267 C268 120.0
C266 C267 H267 120.0
C267 C266 H266 120.0
C267 C266 C265 120.0
C265 C266 H266 120.0
C266 C265 H265 120.0
C264 C265 C266 120.0
C264 C265 H265 120.0
C263 C264 H264 120.0
C265 C264 C263 120.0
C265 C264 H264 120.0
C257 C258 H258 120.0
C257 C258 C259 120.0
C259 C258 H258 120.0
C258 C257 Cl8 120.8(6)
C262 C257 Cl8 119.2(6)
C262 C257 C258 120.0
C257 C262 H262 120.0
C257 C262 C261 120.0
C261 C262 H262 120.0
C262 C261 H261 120.0
C260 C261 C262 120.0
C260 C261 H261 120.0
C261 C260 H260 120.0
C259 C260 C261 120.0
C259 C260 H260 120.0
C258 C259 H259 120.0
C260 C259 C258 120.0
C260 C259 H259 120.0
C340 C335 Cl2A 118.8(9)
C340 C335 C336 120.0
C336 C335 Cl2A 121.2(9)
C335 C340 H340 120.0
C339 C340 C335 120.0
C339 C340 H340 120.0
C340 C339 H339 120.0
C340 C339 C338 120.0
C338 C339 H339 120.0
C339 C338 H338 120.0
C337 C338 C339 120.0
C337 C338 H338 120.0
C338 C337 H337 120.0
C338 C337 C336 120.0
C336 C337 H337 120.0
C335 C336 H336 120.0
C337 C336 C335 120.0
C337 C336 H336 120.0
C342 C341 Cl2B 120.7(8)
C342 C341 C346 120.0
C346 C341 Cl2B 119.3(8)
C341 C342 H342 120.0
C343 C342 C341 120.0
C343 C342 H342 120.0
C342 C343 H343 120.0
C342 C343 C344 120.0
C344 C343 H343 120.0
C343 C344 H344 120.0
C343 C344 C345 120.0
C345 C344 H344 120.0
C344 C345 H345 120.0
C346 C345 C344 120.0
C346 C345 H345 120.0
C341 C346 H346 120.0
C345 C346 C341 120.0
C345 C346 H346 120.0
C294 C293 Cl10 124.0(6)
C294 C293 C298 120.0
C298 C293 Cl10 116.0(6)
C293 C294 H294 120.0
C293 C294 C295 120.0
C295 C294 H294 120.0
C294 C295 H295 120.0
C294 C295 C296 120.0
C296 C295 H295 120.0
C295 C296 H296 120.0
C297 C296 C295 120.0
C297 C296 H296 120.0
C296 C297 H297 120.0
C298 C297 C296 120.0
C298 C297 H297 120.0
C293 C298 H298 120.0
C297 C298 C293 120.0
C297 C298 H298 120.0
C101 C10A C351 112.5(9)
C101 C10A C352 106.9(8)
C101 C10A C353 111.8(9)
C351 C10A C352 122.3(12)
C351 C10A C353 97.1(11)
C353 C10A C352 105.7(11)

loop_
_geom_bond_atom_site_label_1
_geom_bond_atom_site_label_2
_geom_bond_distance
Au1 Cu1 2.840(2)
Au1 Cu1A 2.858(2)
Au1 Cu2 2.9360(12)
Au1 Cu2A 2.700(6)
Au1 C1 1.962(9)
Au1 C17 1.994(8)
Au2 Ag1 3.0325(6)
Au2 Ag4 2.9666(6)
Au2 Cu1 2.662(3)
Au2 Cu1A 2.9065(19)
Au2 C33 1.981(7)
Au2 C49 2.022(7)
Au3 Au7 3.1825(4)
Au3 Ag1 2.9387(6)
Au3 Ag2 3.0061(6)
Au3 Cu3 3.1735(17)
Au3 Cu3A 2.789(4)
Au3 Cu4A 2.822(2)
Au3 C65 2.005(6)
Au3 C81 1.973(6)
Au4 Ag2 2.9874(6)
Au4 Ag3 3.0052(6)
Au4 Cu2 2.7487(13)
Au4 Cu2A 2.721(6)
Au4 C97 1.976(7)
Au4 C113 1.972(7)
Au5 Cu3 2.8581(17)
Au5 Cu3A 2.932(4)
Au5 Cu4 2.787(2)
Au5 Cu4A 2.885(2)
Au5 C129 1.989(8)
Au5 C145 2.025(9)
Au6 Ag1 3.0066(6)
Au6 Ag3 2.9607(6)
Au6 Cu3 2.6924(16)
Au6 Cu3A 2.926(5)
Au6 C161 1.987(6)
Au6 C177 1.994(7)
Au7 Ag1 3.3312(6)
Au7 Ag3 3.0131(6)
Au7 Ag4 3.0140(6)
Au7 Cu1A 2.766(2)
Au7 Cu2 3.1736(13)
Au7 Cu2A 2.657(7)
Au7 C193 1.950(7)
Au7 C209 2.000(7)
Au8 Ag2 2.9556(6)
Au8 Ag4 2.9725(7)
Au8 Cu4 2.673(2)
Au8 Cu4A 2.931(3)
Au8 C225 1.982(7)
Au8 C241 1.979(7)
Ag1 C33 2.364(6)
Ag1 C161 2.422(6)
Ag1 C193 2.558(8)
Ag2 C97 2.407(6)
Ag2 C209 2.542(7)
Ag2 C241 2.407(7)
Ag3 C65 2.495(7)
Ag3 C113 2.420(6)
Ag3 C177 2.414(6)
Ag4 C49 2.393(7)
Ag4 C81 2.618(7)
Ag4 C209 2.605(7)
Ag4 C225 2.393(7)
Cu1 C1 1.938(10)
Cu1 C2 2.197(9)
Cu1 C49 1.919(8)
Cu1 C50 2.195(8)
Cu1A C1 2.038(10)
Cu1A C2 2.310(9)
Cu1A C193 2.174(7)
Cu1A C194 2.514(7)
Cu2 C17 2.018(8)
Cu2 C18 2.203(7)
Cu2 C113 2.038(6)
Cu2 C114 2.204(6)
Cu2A C17 1.899(11)
Cu2A C18 2.246(10)
Cu2A C113 2.397(8)
Cu3 C129 1.941(9)
Cu3 C130 2.227(8)
Cu3 C161 1.983(7)
Cu3 C162 2.263(7)
Cu3A C65 2.080(8)
Cu3A C66 2.387(7)
Cu3A C129 1.959(10)
Cu3A C130 2.223(10)
Cu4 C145 1.953(9)
Cu4 C146 2.220(8)
Cu4 C241 1.964(7)
Cu4 C242 2.242(7)
Cu4A C81 2.076(7)
Cu4A C82 2.338(7)
Cu4A C145 1.994(10)
Cu4A C146 2.255(9)
C1 C2 1.237(12)
C2 C3 1.447(11)
C3 C4 1.352(13)
C3 C8 1.406(11)
C4 H4 0.9500
C4 C5 1.418(13)
C5 C6 1.377(13)
C5 C9 1.517(16)
C6 H6 0.9500
C6 C7 1.388(13)
C7 C8 1.388(10)
C7 C13 1.561(11)
C8 H8 0.9500
C9 C10 1.562(16)
C9 C11 1.586(19)
C9 C12 1.479(17)
C10 H10A 0.9800
C10 H10B 0.9800
C10 H10C 0.9800
C11 H11A 0.9800
C11 H11B 0.9800
C11 H11C 0.9800
C12 H12A 0.9800
C12 H12B 0.9800
C12 H12C 0.9800
C13 C14 1.531(13)
C13 C15 1.530(12)
C13 C16 1.472(13)
C14 H14A 0.9800
C14 H14B 0.9800
C14 H14C 0.9800
C15 H15A 0.9800
C15 H15B 0.9800
C15 H15C 0.9800
C16 H16A 0.9800
C16 H16B 0.9800
C16 H16C 0.9800
C17 C18 1.225(11)
C18 C19 1.430(10)
C19 C20 1.398(11)
C19 C24 1.395(10)
C20 H20 0.9500
C20 C21 1.355(10)
C21 C22 1.443(12)
C21 C25 1.522(12)
C22 H22 0.9500
C22 C23 1.369(11)
C23 C24 1.408(9)
C23 C29 1.533(14)
C23 C369 1.562(15)
C24 H24 0.9500
C25 C26 1.539(13)
C25 C27 1.500(16)
C25 C28 1.590(17)
C26 H26A 0.9800
C26 H26B 0.9800
C26 H26C 0.9800
C27 H27A 0.9800
C27 H27B 0.9800
C27 H27C 0.9800
C28 H28A 0.9800
C28 H28B 0.9800
C28 H28C 0.9800
C29 C30 1.532(12)
C29 C31 1.535(12)
C29 C32 1.530(13)
C30 H30A 0.9800
C30 H30B 0.9800
C30 H30C 0.9800
C31 H31A 0.9800
C31 H31B 0.9800
C31 H31C 0.9800
C32 H32A 0.9800
C32 H32B 0.9800
C32 H32C 0.9800
C33 C34 1.232(10)
C34 C35 1.439(10)
C35 C36 1.424(9)
C35 C40 1.372(9)
C36 H36 0.9500
C36 C37 1.367(10)
C37 C38 1.468(10)
C37 C41 1.514(11)
C38 H38 0.9500
C38 C39 1.339(10)
C39 C40 1.411(10)
C39 C45 1.544(10)
C40 H40 0.9500
C41 C42 1.518(16)
C41 C43 1.524(13)
C41 C44 1.550(13)
C42 H42A 0.9800
C42 H42B 0.9800
C42 H42C 0.9800
C43 H43A 0.9800
C43 H43B 0.9800
C43 H43C 0.9800
C44 H44A 0.9800
C44 H44B 0.9800
C44 H44C 0.9800
C45 C46 1.527(12)
C45 C47 1.508(13)
C45 C48 1.566(11)
C46 H46A 0.9800
C46 H46B 0.9800
C46 H46C 0.9800
C47 H47A 0.9800
C47 H47B 0.9800
C47 H47C 0.9800
C48 H48A 0.9800
C48 H48B 0.9800
C48 H48C 0.9800
C49 C50 1.186(11)
C50 C51 1.444(11)
C51 C52 1.362(10)
C51 C56 1.436(12)
C52 H52 0.9500
C52 C53 1.420(12)
C53 C54 1.358(15)
C53 C57 1.554(12)
C54 H54 0.9500
C54 C55 1.451(13)
C55 C56 1.339(13)
C55 C61 1.562(15)
C55 C354 1.594(17)
C56 H56 0.9500
C57 C58 1.440(17)
C57 C59 1.579(19)
C57 C60 1.63(2)
C58 H58A 0.9800
C58 H58B 0.9800
C58 H58C 0.9800
C59 H59A 0.9800
C59 H59B 0.9800
C59 H59C 0.9800
C60 H60A 0.9800
C60 H60B 0.9800
C60 H60C 0.9800
C61 C62 1.540(12)
C61 C63 1.534(12)
C61 C64 1.541(12)
C62 H62A 0.9800
C62 H62B 0.9800
C62 H62C 0.9800
C63 H63A 0.9800
C63 H63B 0.9800
C63 H63C 0.9800
C64 H64A 0.9800
C64 H64B 0.9800
C64 H64C 0.9800
C65 C66 1.245(8)
C66 C67 1.434(8)
C67 C68 1.400(9)
C67 C72 1.402(9)
C68 H68 0.9500
C68 C69 1.398(9)
C69 C70 1.443(10)
C69 C73 1.511(10)
C70 H70 0.9500
C70 C71 1.385(10)
C71 C72 1.387(9)
C71 C77 1.543(10)
C72 H72 0.9500
C73 C74 1.562(13)
C73 C75 1.513(14)
C73 C76 1.540(11)
C74 H74A 0.9800
C74 H74B 0.9800
C74 H74C 0.9800
C75 H75A 0.9800
C75 H75B 0.9800
C75 H75C 0.9800
C76 H76A 0.9800
C76 H76B 0.9800
C76 H76C 0.9800
C77 C78 1.62(2)
C77 C79 1.553(18)
C77 C80 1.472(17)
C77 C362 1.51(2)
C77 C363 1.71(3)
C77 C364 1.55(2)
C78 H78A 0.9800
C78 H78B 0.9800
C78 H78C 0.9800
C79 H79A 0.9800
C79 H79B 0.9800
C79 H79C 0.9800
C80 H80A 0.9800
C80 H80B 0.9800
C80 H80C 0.9800
C81 C82 1.258(9)
C82 C83 1.443(8)
C83 C84 1.415(9)
C83 C88 1.399(9)
C84 H84 0.9500
C84 C85 1.389(9)
C85 C86 1.381(11)
C85 C89 1.551(10)
C86 H86 0.9500
C86 C87 1.381(11)
C87 C88 1.405(10)
C87 C93 1.541(11)
C88 H88 0.9500
C89 C90 1.534(14)
C89 C91 1.544(13)
C89 C92 1.530(11)
C90 H90A 0.9800
C90 H90B 0.9800
C90 H90C 0.9800
C91 H91A 0.9800
C91 H91B 0.9800
C91 H91C 0.9800
C92 H92A 0.9800
C92 H92B 0.9800
C92 H92C 0.9800
C93 C94 1.567(13)
C93 C95 1.574(13)
C93 C96 1.483(14)
C94 H94A 0.9800
C94 H94B 0.9800
C94 H94C 0.9800
C95 H95A 0.9800
C95 H95B 0.9800
C95 H95C 0.9800
C96 H96A 0.9800
C96 H96B 0.9800
C96 H96C 0.9800
C97 C98 1.219(9)
C98 C99 1.440(9)
C99 C100 1.413(9)
C99 C104 1.389(9)
C100 H100 0.9500
C100 C101 1.360(10)
C101 C102 1.401(10)
C101 C105 1.540(13)
C101 C10A 1.520(12)
C102 H102 0.9500
C102 C103 1.413(10)
C103 C104 1.404(9)
C103 C109 1.520(10)
C104 H104 0.9500
C105 C106 1.521(14)
C105 C107 1.535(14)
C105 C108 1.535(14)
C106 H10D 0.9800
C106 H10E 0.9800
C106 H10F 0.9800
C107 H10G 0.9800
C107 H10H 0.9800
C107 H10I 0.9800
C108 H10J 0.9800
C108 H10K 0.9800
C108 H10L 0.9800
C109 C110 1.529(13)
C109 C111 1.490(16)
C109 C112 1.509(14)
C110 H11D 0.9800
C110 H11E 0.9800
C110 H11F 0.9800
C111 H11G 0.9800
C111 H11H 0.9800
C111 H11I 0.9800
C112 H11J 0.9800
C112 H11K 0.9800
C112 H11L 0.9800
C113 C114 1.252(9)
C114 C115 1.450(9)
C115 C116 1.339(9)
C115 C120 1.399(10)
C116 H116 0.9500
C116 C117 1.422(10)
C117 C118 1.381(11)
C117 C121 1.511(10)
C118 H118 0.9500
C118 C119 1.407(10)
C119 C120 1.379(10)
C119 C125 1.551(11)
C120 H120 0.9500
C121 C122 1.489(14)
C121 C123 1.548(13)
C121 C124 1.558(13)
C122 H12D 0.9800
C122 H12E 0.9800
C122 H12F 0.9800
C123 H12G 0.9800
C123 H12H 0.9800
C123 H12I 0.9800
C124 H12J 0.9800
C124 H12K 0.9800
C124 H12L 0.9800
C125 C126 1.528(13)
C125 C127 1.468(12)
C125 C128 1.591(13)
C126 H12M 0.9800
C126 H12N 0.9800
C126 H12O 0.9800
C127 H12P 0.9800
C127 H12Q 0.9800
C127 H12R 0.9800
C128 H12S 0.9800
C128 H12T 0.9800
C128 H12U 0.9800
C129 C130 1.265(11)
C130 C131 1.424(11)
C131 C132 1.356(13)
C131 C136 1.345(13)
C132 H132 0.9500
C132 C133 1.420(10)
C133 C134 1.389(13)
C133 C137 1.504(14)
C134 H134 0.9500
C134 C135 1.396(15)
C135 C136 1.366(12)
C135 C141 1.534(15)
C136 H136 0.9500
C137 C138 1.574(15)
C137 C139 1.459(16)
C137 C140 1.476(15)
C138 H13A 0.9800
C138 H13B 0.9800
C138 H13C 0.9800
C139 H13D 0.9800
C139 H13E 0.9800
C139 H13F 0.9800
C140 H14D 0.9800
C140 H14E 0.9800
C140 H14F 0.9800
C141 C142 1.443(18)
C141 C143 1.53(2)
C141 C144 1.589(19)
C142 H14G 0.9800
C142 H14H 0.9800
C142 H14I 0.9800
C143 H14J 0.9800
C143 H14K 0.9800
C143 H14L 0.9800
C144 H14M 0.9800
C144 H14N 0.9800
C144 H14O 0.9800
C145 C146 1.174(12)
C146 C147 1.436(12)
C147 C148 1.407(13)
C147 C152 1.434(13)
C148 H148 0.9500
C148 C149 1.380(13)
C149 C150 1.395(14)
C149 C153 1.526(13)
C150 H150 0.9500
C150 C151 1.397(12)
C151 C152 1.387(11)
C151 C157 1.512(12)
C152 H152 0.9500
C153 C154 1.477(19)
C153 C155 1.662(18)
C153 C156 1.475(17)
C154 H15D 0.9800
C154 H15E 0.9800
C154 H15F 0.9800
C155 H15G 0.9800
C155 H15H 0.9800
C155 H15I 0.9800
C156 H15J 0.9800
C156 H15K 0.9800
C156 H15L 0.9800
C157 C158 1.591(14)
C157 C159 1.466(15)
C157 C160 1.530(15)
C158 H15M 0.9800
C158 H15N 0.9800
C158 H15O 0.9800
C159 H15P 0.9800
C159 H15Q 0.9800
C159 H15R 0.9800
C160 H16D 0.9800
C160 H16E 0.9800
C160 H16F 0.9800
C161 C162 1.233(9)
C162 C163 1.456(9)
C163 C164 1.357(10)
C163 C168 1.435(9)
C164 H164 0.9500
C164 C165 1.377(10)
C165 C166 1.394(12)
C165 C169 1.540(11)
C166 H166 0.9500
C166 C167 1.394(12)
C167 C168 1.353(10)
C167 C173 1.528(11)
C168 H168 0.9500
C169 C170 1.562(12)
C169 C171 1.504(11)
C169 C172 1.544(12)
C170 H17A 0.9800
C170 H17B 0.9800
C170 H17C 0.9800
C171 H17D 0.9800
C171 H17E 0.9800
C171 H17F 0.9800
C172 H17G 0.9800
C172 H17H 0.9800
C172 H17I 0.9800
C173 C174 1.537(14)
C173 C175 1.549(13)
C173 C176 1.479(15)
C174 H17J 0.9800
C174 H17K 0.9800
C174 H17L 0.9800
C175 H17M 0.9800
C175 H17N 0.9800
C175 H17O 0.9800
C176 H17P 0.9800
C176 H17Q 0.9800
C176 H17R 0.9800
C177 C178 1.238(9)
C178 C179 1.395(9)
C179 C180 1.391(9)
C179 C184 1.422(9)
C180 H180 0.9500
C180 C181 1.442(9)
C181 C182 1.399(10)
C181 C185 1.532(10)
C182 H182 0.9500
C182 C183 1.391(11)
C183 C184 1.357(11)
C183 C189 1.598(13)
C183 C365 1.511(13)
C184 H184 0.9500
C185 C186 1.505(12)
C185 C187 1.502(14)
C185 C188 1.548(13)
C186 H18A 0.9800
C186 H18B 0.9800
C186 H18C 0.9800
C187 H18D 0.9800
C187 H18E 0.9800
C187 H18F 0.9800
C188 H18G 0.9800
C188 H18H 0.9800
C188 H18I 0.9800
C189 C190 1.537(13)
C189 C191 1.536(13)
C189 C192 1.542(13)
C190 H19A 0.9800
C190 H19B 0.9800
C190 H19C 0.9800
C191 H19D 0.9800
C191 H19E 0.9800
C191 H19F 0.9800
C192 H19G 0.9800
C192 H19H 0.9800
C192 H19I 0.9800
C193 C194 1.299(9)
C194 C195 1.408(9)
C195 C196 1.434(10)
C195 C200 1.394(9)
C196 H196 0.9500
C196 C197 1.359(10)
C197 C198 1.394(10)
C197 C201 1.545(10)
C198 H198 0.9500
C198 C199 1.373(10)
C199 C200 1.397(9)
C199 C205 1.542(9)
C200 H200 0.9500
C201 C202 1.519(12)
C201 C203 1.539(13)
C201 C204 1.515(12)
C202 H20A 0.9800
C202 H20B 0.9800
C202 H20C 0.9800
C203 H20D 0.9800
C203 H20E 0.9800
C203 H20F 0.9800
C204 H20G 0.9800
C204 H20H 0.9800
C204 H20I 0.9800
C205 C206 1.491(12)
C205 C207 1.533(14)
C205 C208 1.553(11)
C206 H20J 0.9800
C206 H20K 0.9800
C206 H20L 0.9800
C207 H20M 0.9800
C207 H20N 0.9800
C207 H20O 0.9800
C208 H20P 0.9800
C208 H20Q 0.9800
C208 H20R 0.9800
C209 C210 1.218(9)
C210 C211 1.458(8)
C211 C212 1.414(9)
C211 C216 1.396(9)
C212 H212 0.9500
C212 C213 1.370(10)
C213 C214 1.380(11)
C213 C217 1.534(12)
C214 H214 0.9500
C214 C215 1.404(10)
C215 C216 1.380(9)
C215 C221 1.552(10)
C216 H216 0.9500
C217 C218 1.497(15)
C217 C219 1.605(17)
C217 C220 1.433(15)
C218 H21A 0.9800
C218 H21B 0.9800
C218 H21C 0.9800
C219 H21D 0.9800
C219 H21E 0.9800
C219 H21F 0.9800
C220 H22A 0.9800
C220 H22B 0.9800
C220 H22C 0.9800
C221 C222 1.515(12)
C221 C223 1.520(12)
C221 C224 1.564(10)
C222 H22D 0.9800
C222 H22E 0.9800
C222 H22F 0.9800
C223 H22G 0.9800
C223 H22H 0.9800
C223 H22I 0.9800
C224 H22J 0.9800
C224 H22K 0.9800
C224 H22L 0.9800
C225 C226 1.244(10)
C226 C227 1.436(10)
C227 C228 1.368(10)
C227 C232 1.400(10)
C228 H228 0.9500
C228 C229 1.380(10)
C229 C230 1.413(11)
C229 C233 1.552(11)
C230 H230 0.9500
C230 C231 1.386(11)
C231 C232 1.427(10)
C231 C237 1.535(11)
C232 H232 0.9500
C233 C234 1.529(14)
C233 C235 1.510(16)
C233 C236 1.514(15)
C234 H23A 0.9800
C234 H23B 0.9800
C234 H23C 0.9800
C235 H23D 0.9800
C235 H23E 0.9800
C235 H23F 0.9800
C236 H23G 0.9800
C236 H23H 0.9800
C236 H23I 0.9800
C237 C238 1.571(15)
C237 C239 1.400(15)
C237 C240 1.533(15)
C238 H23J 0.9800
C238 H23K 0.9800
C238 H23L 0.9800
C239 H23M 0.9800
C239 H23N 0.9800
C239 H23O 0.9800
C240 H24A 0.9800
C240 H24B 0.9800
C240 H24C 0.9800
C241 C242 1.242(10)
C242 C243 1.398(10)
C243 C244 1.415(10)
C243 C248 1.411(10)
C244 H244 0.9500
C244 C245 1.373(13)
C245 C246 1.373(13)
C245 C249 1.557(16)
C245 C347 1.569(17)
C246 H246 0.9500
C246 C247 1.428(12)
C247 C248 1.408(11)
C247 C253 1.523(15)
C247 C358 1.54(3)
C248 H248 0.9500
C249 C250 1.534(13)
C249 C251 1.538(13)
C249 C252 1.531(14)
C250 H25A 0.9800
C250 H25B 0.9800
C250 H25C 0.9800
C251 H25D 0.9800
C251 H25E 0.9800
C251 H25F 0.9800
C252 H25G 0.9800
C252 H25H 0.9800
C252 H25I 0.9800
C253 C254 1.516(18)
C253 C255 1.548(18)
C253 C256 1.539(18)
C254 H25J 0.9800
C254 H25K 0.9800
C254 H25L 0.9800
C255 H25M 0.9800
C255 H25N 0.9800
C255 H25O 0.9800
C256 H25P 0.9800
C256 H25Q 0.9800
C256 H25R 0.9800
C347 C348 1.536(13)
C347 C349 1.531(14)
C347 C350 1.535(14)
C348 H34A 0.9800
C348 H34B 0.9800
C348 H34C 0.9800
C349 H34D 0.9800
C349 H34E 0.9800
C349 H34F 0.9800
C350 H35A 0.9800
C350 H35B 0.9800
C350 H35C 0.9800
C351 H35D 0.9800
C351 H35E 0.9800
C351 H35F 0.9800
C351 C10A 1.526(13)
C352 H35G 0.9800
C352 H35H 0.9800
C352 H35I 0.9800
C352 C10A 1.539(15)
C353 H35J 0.9800
C353 H35K 0.9800
C353 H35L 0.9800
C353 C10A 1.535(13)
C354 C355 1.527(14)
C354 C356 1.531(14)
C354 C357 1.533(16)
C355 H35M 0.9800
C355 H35N 0.9800
C355 H35O 0.9800
C356 H35P 0.9800
C356 H35Q 0.9800
C356 H35R 0.9800
C357 H35S 0.9800
C357 H35T 0.9800
C357 H35U 0.9800
C358 C359 1.47(3)
C358 C360 1.58(3)
C358 C361 1.55(3)
C359 H35V 0.9800
C359 H35W 0.9800
C359 H35X 0.9800
C360 H36A 0.9800
C360 H36B 0.9800
C360 H36C 0.9800
C361 H36D 0.9800
C361 H36E 0.9800
C361 H36F 0.9800
C362 H36G 0.9800
C362 H36H 0.9800
C362 H36I 0.9800
C363 H36J 0.9800
C363 H36K 0.9800
C363 H36L 0.9800
C364 H36M 0.9800
C364 H36N 0.9800
C364 H36O 0.9800
C365 C366 1.538(13)
C365 C367 1.552(13)
C365 C368 1.537(13)
C366 H36P 0.9800
C366 H36Q 0.9800
C366 H36R 0.9800
C367 H36S 0.9800
C367 H36T 0.9800
C367 H36U 0.9800
C368 H36V 0.9800
C368 H36W 0.9800
C368 H36X 0.9800
C369 C370 1.534(13)
C369 C371 1.530(13)
C369 C372 1.529(14)
C370 H37A 0.9800
C370 H37B 0.9800
C370 H37C 0.9800
C371 H37D 0.9800
C371 H37E 0.9800
C371 H37F 0.9800
C372 H37G 0.9800
C372 H37H 0.9800
C372 H37I 0.9800
Cl3 C320 1.732(10)
C319 H319 0.9500
C319 C320 1.3900
C319 C318 1.3900
C320 C321 1.3900
C321 H321 0.9500
C321 C322 1.3900
C322 C317 1.3900
C317 H31D 0.9900
C317 H31E 0.9900
C317 C318 1.3900
C318 H318 0.9500
Cl7 C308 1.661(11)
C308 C309 1.3900
C308 C307 1.3900
C309 H309 0.9500
C309 C310 1.3900
C310 H310 0.9500
C310 C305 1.3900
C305 H305 0.9500
C305 C306 1.3900
C306 H306 0.9500
C306 C307 1.3900
C307 H307 0.9500
Cl0A C323 1.723(11)
C323 C328 1.3900
C323 C324 1.3900
C328 H328 0.9500
C328 C327 1.3900
C327 H327 0.9500
C327 C326 1.3900
C326 H326 0.9500
C326 C325 1.3900
C325 H325 0.9500
C325 C324 1.3900
C324 H324 0.9500
Cl5 C281 1.690(9)
C281 C282 1.3900
C281 C286 1.3900
C282 H282 0.9500
C282 C283 1.3900
C283 H283 0.9500
C283 C284 1.3900
C284 H284 0.9500
C284 C285 1.3900
C285 H285 0.9500
C285 C286 1.3900
C286 H286 0.9500
Cl0B C329 1.734(13)
C329 C334 1.3900
C329 C330 1.3900
C334 H334 0.9500
C334 C333 1.3900
C333 H333 0.9500
C333 C332 1.3900
C332 H332 0.9500
C332 C331 1.3900
C331 H331 0.9500
C331 C330 1.3900
C330 H330 0.9500
Cl9 C287 1.728(12)
C287 C288 1.3900
C287 C292 1.3900
C288 H288 0.9500
C288 C289 1.3900
C289 H289 0.9500
C289 C290 1.3900
C290 H290 0.9500
C290 C291 1.3900
C291 H291 0.9500
C291 C292 1.3900
C292 H292 0.9500
Cl1 C275 1.783(10)
C275 C276 1.353(15)
C275 C280 1.364(14)
C276 H276 0.9500
C276 C277 1.419(14)
C277 H277 0.9500
C277 C278 1.389(15)
C278 H278 0.9500
C278 C279 1.314(16)
C279 H279 0.9500
C279 C280 1.403(16)
C280 H280 0.9500
Cl4 C269 1.799(13)
C269 C270 1.284(18)
C269 C274 1.376(19)
C270 H270 0.9500
C270 C271 1.318(17)
C271 H271 0.9500
C271 C272 1.33(2)
C272 H272 0.9500
C272 C273 1.43(2)
C273 H273 0.9500
C273 C274 1.351(17)
C274 H274 0.9500
Cl1A C311 1.602(18)
C313 H313 0.9500
C313 C312 1.3900
C313 C314 1.3900
C312 H312 0.9500
C312 C311 1.3900
C311 C316 1.3900
C316 H316 0.9500
C316 C315 1.3900
C315 H315 0.9500
C315 C314 1.3900
C314 H314 0.9500
Cl6 C299 1.701(10)
C299 C300 1.3900
C299 C304 1.3900
C300 H300 0.9500
C300 C301 1.3900
C301 H301 0.9500
C301 C302 1.3900
C302 H302 0.9500
C302 C303 1.3900
C303 H303 0.9500
C303 C304 1.3900
C304 H304 0.9500
Cl2 C263 1.740(6)
C263 C268 1.3900
C263 C264 1.3900
C268 H268 0.9500
C268 C267 1.3900
C267 H267 0.9500
C267 C266 1.3900
C266 H266 0.9500
C266 C265 1.3900
C265 H265 0.9500
C265 C264 1.3900
C264 H264 0.9500
Cl8 C257 1.696(11)
C258 H258 0.9500
C258 C257 1.3900
C258 C259 1.3900
C257 C262 1.3900
C262 H262 0.9500
C262 C261 1.3900
C261 H261 0.9500
C261 C260 1.3900
C260 H260 0.9500
C260 C259 1.3900
C259 H259 0.9500
Cl2A C335 1.721(11)
C335 C340 1.3900
C335 C336 1.3900
C340 H340 0.9500
C340 C339 1.3900
C339 H339 0.9500
C339 C338 1.3900
C338 H338 0.9500
C338 C337 1.3900
C337 H337 0.9500
C337 C336 1.3900
C336 H336 0.9500
Cl2B C341 1.736(13)
C341 C342 1.3900
C341 C346 1.3900
C342 H342 0.9500
C342 C343 1.3900
C343 H343 0.9500
C343 C344 1.3900
C344 H344 0.9500
C344 C345 1.3900
C345 H345 0.9500
C345 C346 1.3900
C346 H346 0.9500
Cl10 C293 1.780(13)
C293 C294 1.3900
C293 C298 1.3900
C294 H294 0.9500
C294 C295 1.3900
C295 H295 0.9500
C295 C296 1.3900
C296 H296 0.9500
C296 C297 1.3900
C297 H297 0.9500
C297 C298 1.3900
C298 H298 0.9500
